data_7715258
loop_
_publ_author_name
'Glenister, Mollie A.'
'Frese, Josef W. A.'
'Elsegood, Mark R. J.'
'Canaj, Angelos B.'
'Brechin, Euan K.'
'Redshaw, Carl'

_publ_section_title
;
 Reaction of Ph<sub>2</sub>C(X)(CO<sub>2</sub>H) (X = OH, NH<sub>2</sub>)
 with [VO(OR)<sub>3</sub>] (R = Et, <i>n</i>Pr): structure, magnetic
 susceptibility and ROP capability.
;
_journal_issue 12
_journal_name_full 'Dalton transactions (Cambridge, England : 2003)'
_journal_page_first 5351
_journal_page_last 5355
_journal_paper_doi 10.1039/d4dt00078a
_journal_volume 53
_journal_year 2024
_chemical_formula_moiety 'C184 H172 Na0.74 O48 V8, 3.75(C2 H3 N)'
_chemical_formula_sum 'C191.5 H183.25 N3.75 Na0.74 O48 V8'
_chemical_formula_weight 3729.77
_space_group_crystal_system monoclinic
_space_group_IT_number 14
_space_group_name_Hall '-P 2ybc'
_space_group_name_H-M_alt 'P 1 21/c 1'
_atom_sites_solution_hydrogens geom
_atom_sites_solution_primary iterative
_atom_sites_solution_secondary difmap
_audit_creation_method SHELXL-2019/3
_audit_update_record
;
2024-02-22 deposited with the CCDC.	2024-02-27 downloaded from the CCDC.
;
_cell_angle_alpha 90
_cell_angle_beta 108.623(2)
_cell_angle_gamma 90
_cell_formula_units_Z 4
_cell_length_a 21.5339(3)
_cell_length_b 36.8417(6)
_cell_length_c 25.4428(4)
_cell_measurement_reflns_used 58436
_cell_measurement_temperature 100(2)
_cell_measurement_theta_max 70.23
_cell_measurement_theta_min 3.23
_cell_volume 19128.1(6)
_computing_cell_refinement 'CrysAlisPro 1.171.40.39a (Rigaku OD, 2019)'
_computing_data_collection 'CrysAlisPro 1.171.40.39a (Rigaku OD, 2019)'
_computing_data_reduction 'CrysAlisPro 1.171.40.39a (Rigaku OD, 2019)'
_computing_molecular_graphics 'Bruker SHELXTL'
_computing_publication_material 'Bruker SHELXTL'
_computing_structure_refinement 'SHELXL-2019/3 (Sheldrick, 2019)'
_computing_structure_solution 'SHELXT-2018/2 (Sheldrick, 2015)'
_diffrn_ambient_temperature 100(2)
_diffrn_detector_area_resol_mean 10
_diffrn_measured_fraction_theta_full 0.996
_diffrn_measured_fraction_theta_max 0.995
_diffrn_measurement_device 'four-circle diffractometer'
_diffrn_measurement_device_type
; 
Rigaku 007HF equipped with Varimax confocal mirrors and 
an AFC11 goniometer and HyPix 6000 detector 
;
_diffrn_measurement_method 'profile data from \w-scans'
_diffrn_radiation_collimation 0.3
_diffrn_radiation_type CuK\a
_diffrn_radiation_wavelength 1.54178
_diffrn_reflns_av_R_equivalents 0.0869
_diffrn_reflns_av_unetI/netI 0.0509
_diffrn_reflns_Laue_measured_fraction_full 0.996
_diffrn_reflns_Laue_measured_fraction_max 0.995
_diffrn_reflns_limit_h_max 25
_diffrn_reflns_limit_h_min -25
_diffrn_reflns_limit_k_max 44
_diffrn_reflns_limit_k_min -43
_diffrn_reflns_limit_l_max 30
_diffrn_reflns_limit_l_min -28
_diffrn_reflns_number 175601
_diffrn_reflns_point_group_measured_fraction_full 0.996
_diffrn_reflns_point_group_measured_fraction_max 0.995
_diffrn_reflns_theta_full 67.679
_diffrn_reflns_theta_max 68.244
_diffrn_reflns_theta_min 2.165
_diffrn_source 'Rotating anode'
_exptl_absorpt_coefficient_mu 3.794
_exptl_absorpt_correction_T_max 1.000
_exptl_absorpt_correction_T_min 0.540
_exptl_absorpt_correction_type multi-scan
_exptl_absorpt_process_details
; 
CrysAlisPro 1.171.40.39a (Rigaku Oxford Diffraction, 2019) 
Empirical absorption correction using spherical harmonics, 
 implemented in SCALE3 ABSPACK scaling algorithm. 
;
_exptl_crystal_colour brown
_exptl_crystal_density_diffrn 1.295
_exptl_crystal_density_method 'not measured'
_exptl_crystal_description plate
_exptl_crystal_F_000 7739
_exptl_crystal_recrystallization_method 'Re-crystallisation from solvent: acetonitrile'
_exptl_crystal_size_max 0.440
_exptl_crystal_size_mid 0.120
_exptl_crystal_size_min 0.040
_refine_diff_density_max 1.854
_refine_diff_density_min -1.037
_refine_diff_density_rms 0.120
_refine_ls_extinction_method none
_refine_ls_goodness_of_fit_ref 1.028
_refine_ls_hydrogen_treatment constr
_refine_ls_matrix_type full
_refine_ls_number_parameters 2578
_refine_ls_number_reflns 34845
_refine_ls_number_restraints 3520
_refine_ls_restrained_S_all 1.037
_refine_ls_R_factor_all 0.1373
_refine_ls_R_factor_gt 0.1059
_refine_ls_shift/su_max 0.000
_refine_ls_shift/su_mean 0.000
_refine_ls_structure_factor_coef Fsqd
_refine_ls_weighting_details 'w=1/[\s^2^(Fo^2^)+(0.1796P)^2^+53.5923P] where P=(Fo^2^+2Fc^2^)/3'
_refine_ls_weighting_scheme calc
_refine_ls_wR_factor_gt 0.2963
_refine_ls_wR_factor_ref 0.3239
_reflns_Friedel_coverage 0.000
_reflns_number_gt 23854
_reflns_number_total 34845
_reflns_threshold_expression 'I > 2\s(I)'
_cod_data_source_file d4dt00078a2.cif
_cod_data_source_block 4
_cod_depositor_comments 'Adding full bibliography for 7715254--7715261.cif.'
_cod_original_sg_symbol_H-M 'P 21/c'
_cod_original_formula_sum 'C191.50 H183.25 N3.75 Na0.74 O48 V8'
_cod_database_code 7715258
_shelx_shelxl_version_number 2019/3
_shelx_space_group_comment
; 
The symmetry employed for this shelxl refinement is uniquely defined 
by the following loop, which should always be used as a source of 
symmetry information in preference to the above space-group names. 
They are only intended as comments. 
;
_shelx_estimated_absorpt_t_min 0.286
_shelx_estimated_absorpt_t_max 0.863

loop_
_space_group_symop_operation_xyz
'x, y, z'
'-x, y+1/2, -z+1/2'
'-x, -y, -z'
'x, -y-1/2, z-1/2'

loop_
_atom_site_label
_atom_site_type_symbol
_atom_site_fract_x
_atom_site_fract_y
_atom_site_fract_z
_atom_site_U_iso_or_equiv
_atom_site_adp_type
_atom_site_occupancy
_atom_site_site_symmetry_order
_atom_site_calc_flag
_atom_site_refinement_flags_posn
_atom_site_refinement_flags_adp
_atom_site_refinement_flags_occupancy
_atom_site_disorder_assembly
_atom_site_disorder_group
V1 V 0.44957(4) 0.26714(3) 0.32091(4) 0.0413(2) Uani 1 1 d . . . . .
V2 V 0.34629(4) 0.20959(3) 0.28237(4) 0.0428(3) Uani 1 1 d . . . . .
V3 V 0.17971(4) 0.20696(3) 0.23606(4) 0.0414(2) Uani 1 1 d . . . . .
V4 V 0.07525(4) 0.26352(3) 0.19492(4) 0.0426(3) Uani 1 1 d . . . . .
V5 V 0.07838(4) 0.35565(3) 0.17678(4) 0.0414(2) Uani 1 1 d . . . . .
V6 V 0.17826(5) 0.41451(3) 0.21611(4) 0.0486(3) Uani 1 1 d . . . . .
V7 V 0.34089(6) 0.41641(3) 0.28902(5) 0.0573(3) Uani 1 1 d . . . . .
V8 V 0.44287(5) 0.35944(3) 0.33043(4) 0.0468(3) Uani 1 1 d . . . . .
O45 O 0.40551(19) 0.31333(11) 0.30813(16) 0.0471(9) Uani 1 1 d . U . . .
O46 O 0.26361(17) 0.23066(12) 0.25852(16) 0.0469(9) Uani 1 1 d . U . . .
O47 O 0.11735(19) 0.31047(11) 0.20341(17) 0.0477(9) Uani 1 1 d . U . . .
O48 O 0.25904(19) 0.39333(13) 0.25323(16) 0.0512(9) Uani 1 1 d . U . . .
O1 O 0.50716(17) 0.22213(12) 0.33481(17) 0.0472(10) Uani 1 1 d D . . . .
O2 O 0.43072(18) 0.17825(12) 0.30804(17) 0.0479(10) Uani 1 1 d D . . . .
C1 C 0.4891(3) 0.18963(17) 0.3276(2) 0.0467(14) Uani 1 1 d D . . . .
C2 C 0.5433(3) 0.16067(17) 0.3419(3) 0.0531(15) Uani 1 1 d D . . . .
O3 O 0.5127(2) 0.12605(13) 0.3256(2) 0.0690(14) Uani 1 1 d D . . . .
H3 H 0.471807 0.128749 0.313326 0.083 Uiso 1 1 calc R U . . .
C3 C 0.5869(3) 0.16749(18) 0.3054(3) 0.0530(16) Uani 1 1 d D . . . .
C4 C 0.5638(3) 0.1583(3) 0.2497(3) 0.080(2) Uani 1 1 d D . . . .
H4 H 0.522227 0.146952 0.235230 0.095 Uiso 1 1 calc R U . . .
C5 C 0.6001(4) 0.1654(3) 0.2147(3) 0.085(3) Uani 1 1 d D . . . .
H5 H 0.583930 0.158496 0.176760 0.102 Uiso 1 1 calc R U . . .
C6 C 0.6602(3) 0.1825(2) 0.2354(3) 0.070(2) Uani 1 1 d D . . . .
H6 H 0.685715 0.187148 0.211820 0.084 Uiso 1 1 calc R U . . .
C7 C 0.6829(3) 0.1927(2) 0.2901(3) 0.0609(18) Uani 1 1 d D . . . .
H7 H 0.723818 0.204789 0.304121 0.073 Uiso 1 1 calc R U . . .
C8 C 0.6463(3) 0.18550(19) 0.3254(3) 0.0572(17) Uani 1 1 d D . . . .
H8 H 0.662181 0.192937 0.363116 0.069 Uiso 1 1 calc R U . . .
C9 C 0.5776(3) 0.16017(18) 0.4039(3) 0.0551(17) Uani 1 1 d D . . . .
C10 C 0.5876(4) 0.1275(2) 0.4333(3) 0.074(2) Uani 1 1 d D . . . .
H10 H 0.574086 0.105387 0.413818 0.089 Uiso 1 1 calc R U . . .
C11 C 0.6173(4) 0.1269(3) 0.4908(4) 0.087(3) Uani 1 1 d D . . . .
H11 H 0.622404 0.104400 0.510008 0.105 Uiso 1 1 calc R U . . .
C12 C 0.6390(4) 0.1580(3) 0.5195(3) 0.084(3) Uani 1 1 d D . . . .
H12 H 0.660282 0.157270 0.558479 0.101 Uiso 1 1 calc R U . . .
C13 C 0.6299(4) 0.1906(3) 0.4918(3) 0.080(3) Uani 1 1 d D . . . .
H13 H 0.644588 0.212552 0.511350 0.096 Uiso 1 1 calc R U . . .
C14 C 0.5989(3) 0.1911(2) 0.4344(3) 0.066(2) Uani 1 1 d D . . . .
H14 H 0.592327 0.213780 0.415710 0.079 Uiso 1 1 calc R U . . .
O4 O 0.31766(17) 0.17392(12) 0.32878(16) 0.0459(10) Uani 1 1 d D . . . .
O5 O 0.20830(17) 0.17197(11) 0.30226(16) 0.0449(9) Uani 1 1 d D . . . .
C15 C 0.2642(2) 0.16108(15) 0.3310(2) 0.0386(12) Uani 1 1 d D . . . .
C16 C 0.2705(2) 0.13082(16) 0.3735(2) 0.0432(13) Uani 1 1 d D . . . .
O6 O 0.20806(18) 0.12322(12) 0.37870(18) 0.0502(10) Uani 1 1 d D . . . .
H6A H 0.180156 0.121515 0.347009 0.060 Uiso 1 1 calc R U . . .
C17 C 0.2980(3) 0.09634(18) 0.3541(3) 0.0614(16) Uani 1 1 d D U . . .
C18 C 0.2916(5) 0.0637(2) 0.3782(5) 0.102(3) Uani 1 1 d D U . . .
H18 H 0.268111 0.062891 0.404079 0.122 Uiso 1 1 calc R U . . .
C19 C 0.3186(6) 0.0320(2) 0.3655(6) 0.125(3) Uani 1 1 d D U . . .
H19 H 0.319258 0.010566 0.386489 0.150 Uiso 1 1 calc R U . . .
C20 C 0.3443(7) 0.0315(3) 0.3229(6) 0.133(4) Uani 1 1 d D U . . .
H20 H 0.353730 0.009213 0.308308 0.159 Uiso 1 1 calc R U . . .
C21 C 0.3563(7) 0.0639(3) 0.3016(5) 0.127(3) Uani 1 1 d D U . . .
H21 H 0.381367 0.064367 0.276877 0.153 Uiso 1 1 calc R U . . .
C22 C 0.3322(5) 0.0961(3) 0.3157(4) 0.097(3) Uani 1 1 d D U . . .
H22 H 0.338924 0.118239 0.299096 0.117 Uiso 1 1 calc R U . . .
C23 C 0.3142(3) 0.14389(18) 0.4295(2) 0.0514(14) Uani 1 1 d D U . . .
C24 C 0.3820(3) 0.1413(2) 0.4434(3) 0.075(2) Uani 1 1 d D U . . .
H24 H 0.400679 0.129378 0.418942 0.090 Uiso 1 1 calc R U . . .
C25 C 0.4230(4) 0.1561(3) 0.4932(3) 0.092(3) Uani 1 1 d D U . . .
H25 H 0.469226 0.155407 0.501628 0.111 Uiso 1 1 calc R U . . .
C26 C 0.3954(4) 0.1715(3) 0.5298(3) 0.094(3) Uani 1 1 d D U . . .
H26 H 0.422685 0.179777 0.564914 0.113 Uiso 1 1 calc R U . . .
C27 C 0.3290(4) 0.1751(3) 0.5157(3) 0.081(2) Uani 1 1 d D U . . .
H27 H 0.310103 0.186611 0.540312 0.097 Uiso 1 1 calc R U . . .
C28 C 0.2890(3) 0.1615(2) 0.4646(3) 0.0614(16) Uani 1 1 d D U . . .
H28 H 0.242920 0.164725 0.454424 0.074 Uiso 1 1 calc R U . . .
O7 O 0.32182(18) 0.17327(12) 0.21791(17) 0.0471(10) Uani 1 1 d . . . . .
O8 O 0.21183(17) 0.17102(12) 0.19074(16) 0.0452(9) Uani 1 1 d . . . . .
C29 C 0.2668(3) 0.16057(17) 0.1884(2) 0.0441(13) Uani 1 1 d . . . . .
C30 C 0.2667(4) 0.1317(2) 0.1460(3) 0.0588(17) Uani 1 1 d . . . . .
O9 O 0.3308(3) 0.12659(18) 0.1449(2) 0.0785(16) Uani 1 1 d . . . . .
H9 H 0.357165 0.128191 0.177310 0.094 Uiso 1 1 calc R U . . .
C31 C 0.2387(6) 0.0958(3) 0.1603(4) 0.107(3) Uani 1 1 d D U . . .
C32 C 0.1930(7) 0.0929(3) 0.1874(6) 0.128(4) Uani 1 1 d D U . . .
H32 H 0.176940 0.114330 0.199182 0.154 Uiso 1 1 calc R U . . .
C33 C 0.1691(9) 0.0587(4) 0.1982(8) 0.170(5) Uani 1 1 d D U . . .
H33 H 0.138895 0.057532 0.218411 0.204 Uiso 1 1 calc R U . . .
C34 C 0.1892(10) 0.0281(4) 0.1799(9) 0.197(5) Uani 1 1 d D U . . .
H34 H 0.165932 0.006040 0.178227 0.236 Uiso 1 1 calc R U . . .
C35 C 0.2440(10) 0.0295(3) 0.1635(8) 0.187(5) Uani 1 1 d D U . . .
H35 H 0.268336 0.008129 0.162728 0.225 Uiso 1 1 calc R U . . .
C36 C 0.2637(9) 0.0635(3) 0.1479(6) 0.155(4) Uani 1 1 d D U . . .
H36 H 0.294654 0.064088 0.128428 0.186 Uiso 1 1 calc R U . . .
C37 C 0.2234(4) 0.1438(2) 0.0884(3) 0.0699(18) Uani 1 1 d D U . . .
C38 C 0.1553(4) 0.1400(3) 0.0708(4) 0.095(3) Uani 1 1 d D U . . .
H38 H 0.135552 0.127716 0.094224 0.114 Uiso 1 1 calc R U . . .
C39 C 0.1156(5) 0.1535(4) 0.0204(4) 0.118(3) Uani 1 1 d D U . . .
H39 H 0.069284 0.151578 0.009783 0.142 Uiso 1 1 calc R U . . .
C40 C 0.1459(5) 0.1699(4) -0.0136(4) 0.123(3) Uani 1 1 d D U . . .
H40 H 0.119728 0.177036 -0.049762 0.147 Uiso 1 1 calc R U . . .
C41 C 0.2112(5) 0.1762(3) 0.0023(4) 0.109(3) Uani 1 1 d D U . . .
H41 H 0.230392 0.189335 -0.020721 0.131 Uiso 1 1 calc R U . . .
C42 C 0.2498(4) 0.1624(3) 0.0542(3) 0.085(2) Uani 1 1 d D U . . .
H42 H 0.295834 0.166190 0.065807 0.102 Uiso 1 1 calc R U . . .
O10 O 0.09764(18) 0.17496(12) 0.21252(18) 0.0492(10) Uani 1 1 d . U . . .
O11 O 0.01961(18) 0.21757(13) 0.18366(19) 0.0529(10) Uani 1 1 d . U . . .
C43 C 0.0389(3) 0.18516(19) 0.1914(3) 0.0516(13) Uani 1 1 d . U . . .
O12 O 0.0188(2) 0.12145(16) 0.1881(3) 0.0917(18) Uani 1 1 d . U . . .
H12A H -0.008306 0.105529 0.190000 0.110 Uiso 1 1 calc R U . . .
C44 C -0.0136(3) 0.1557(2) 0.1749(4) 0.0696(14) Uani 1 1 d . U . . .
C45 C -0.0469(3) 0.1587(2) 0.1116(4) 0.0810(18) Uani 1 1 d D U . . .
C46 C -0.0818(4) 0.1887(3) 0.0875(4) 0.094(2) Uani 1 1 d D U . . .
H46 H -0.085448 0.208081 0.111002 0.113 Uiso 1 1 calc R U . . .
C47 C -0.1122(5) 0.1926(3) 0.0307(5) 0.106(3) Uani 1 1 d D U . . .
H47 H -0.137812 0.213415 0.015921 0.127 Uiso 1 1 calc R U . . .
C48 C -0.1042(7) 0.1665(4) -0.0017(6) 0.140(4) Uani 1 1 d D U . . .
H48 H -0.123590 0.169188 -0.040673 0.168 Uiso 1 1 calc R U . . .
C49 C -0.0706(7) 0.1369(5) 0.0176(5) 0.154(4) Uani 1 1 d D U . . .
H49 H -0.067638 0.118221 -0.007209 0.184 Uiso 1 1 calc R U . . .
C50 C -0.0393(6) 0.1330(4) 0.0744(5) 0.135(4) Uani 1 1 d D U . . .
H50 H -0.012390 0.112410 0.087803 0.162 Uiso 1 1 calc R U . . .
C51 C -0.0596(3) 0.1599(2) 0.2112(4) 0.0854(17) Uani 0.623(10) 1 d D U P A 1
C52 C -0.0354(4) 0.1705(3) 0.2665(4) 0.107(2) Uani 0.623(10) 1 d D U P A 1
H52 H 0.008700 0.178551 0.281397 0.128 Uiso 0.623(10) 1 calc R U P A 1
C53 C -0.0758(7) 0.1693(4) 0.3006(6) 0.112(3) Uani 0.623(10) 1 d D U P A 1
H53 H -0.059095 0.176349 0.338427 0.135 Uiso 0.623(10) 1 calc R U P A 1
C54 C -0.1389(6) 0.1578(4) 0.2788(6) 0.107(4) Uani 0.623(10) 1 d D U P A 1
H54 H -0.165845 0.157377 0.301900 0.128 Uiso 0.623(10) 1 calc R U P A 1
C55 C -0.1651(6) 0.1469(4) 0.2244(6) 0.091(3) Uani 0.623(10) 1 d D U P A 1
H55 H -0.209228 0.138843 0.209617 0.109 Uiso 0.623(10) 1 calc R U P A 1
C56 C -0.1228(5) 0.1483(3) 0.1916(5) 0.092(3) Uani 0.623(10) 1 d D U P A 1
H56 H -0.139457 0.140687 0.154026 0.110 Uiso 0.623(10) 1 calc R U P A 1
C51X C -0.0596(3) 0.1599(2) 0.2112(4) 0.0854(17) Uani 0.377(10) 1 d D U P A 2
C52X C -0.0354(4) 0.1705(3) 0.2665(4) 0.107(2) Uani 0.377(10) 1 d D U P A 2
H52X H 0.009989 0.176262 0.279962 0.128 Uiso 0.377(10) 1 calc R U P A 2
C53X C -0.0695(10) 0.1736(11) 0.3046(8) 0.107(4) Uani 0.377(10) 1 d D U P A 2
H53X H -0.048748 0.170566 0.343315 0.129 Uiso 0.377(10) 1 calc R U P A 2
C54X C -0.1353(9) 0.1813(9) 0.2824(8) 0.098(4) Uani 0.377(10) 1 d D U P A 2
H54X H -0.163043 0.184169 0.304538 0.118 Uiso 0.377(10) 1 calc R U P A 2
C55X C -0.1575(9) 0.1846(7) 0.2259(8) 0.093(4) Uani 0.377(10) 1 d D U P A 2
H55X H -0.202395 0.190344 0.208294 0.111 Uiso 0.377(10) 1 calc R U P A 2
C56X C -0.1173(8) 0.1800(7) 0.1927(8) 0.086(3) Uani 0.377(10) 1 d D U P A 2
H56X H -0.129604 0.190687 0.156826 0.103 Uiso 0.377(10) 1 calc R U P A 2
O13 O 0.01854(17) 0.27661(12) 0.11583(17) 0.0469(10) Uani 1 1 d . . . . .
O14 O 0.03456(17) 0.33489(12) 0.10046(16) 0.0430(9) Uani 1 1 d . . . . .
C57 C 0.0136(2) 0.30383(17) 0.0852(2) 0.0409(13) Uani 1 1 d . . . . .
C58 C -0.0219(3) 0.29775(17) 0.0230(2) 0.0439(13) Uani 1 1 d . . . . .
O15 O -0.0263(3) 0.25995(13) 0.0114(2) 0.0635(12) Uani 1 1 d . . . . .
H15 H -0.027964 0.248502 0.039475 0.076 Uiso 1 1 calc R U . . .
C59 C 0.0182(3) 0.31514(17) -0.0102(2) 0.0492(13) Uani 1 1 d D U . . .
C60 C 0.0135(3) 0.3519(2) -0.0211(3) 0.0588(15) Uani 1 1 d D U . . .
H60 H -0.015865 0.366454 -0.009071 0.071 Uiso 1 1 calc R U . . .
C61 C 0.0520(3) 0.3677(3) -0.0497(3) 0.079(2) Uani 1 1 d D U . . .
H61 H 0.049399 0.393122 -0.056664 0.095 Uiso 1 1 calc R U . . .
C62 C 0.0935(4) 0.3466(3) -0.0677(3) 0.085(2) Uani 1 1 d D U . . .
H62 H 0.118229 0.357308 -0.088637 0.102 Uiso 1 1 calc R U . . .
C63 C 0.0995(4) 0.3106(3) -0.0560(3) 0.081(2) Uani 1 1 d D U . . .
H63 H 0.129844 0.296482 -0.067359 0.097 Uiso 1 1 calc R U . . .
C64 C 0.0616(3) 0.2942(2) -0.0274(3) 0.0615(15) Uani 1 1 d D U . . .
H64 H 0.065493 0.268875 -0.019869 0.074 Uiso 1 1 calc R U . . .
C65 C -0.0914(3) 0.31317(19) 0.0070(2) 0.0511(15) Uani 1 1 d D U . . .
C66 C -0.1209(3) 0.3222(3) 0.0455(3) 0.092(3) Uani 1 1 d D U . . .
H66 H -0.096505 0.321184 0.083844 0.111 Uiso 1 1 calc R U . . .
C67 C -0.1863(4) 0.3329(4) 0.0290(4) 0.113(3) Uani 1 1 d D U . . .
H67 H -0.206923 0.338087 0.056035 0.136 Uiso 1 1 calc R U . . .
C68 C -0.2209(3) 0.3360(3) -0.0264(3) 0.087(2) Uani 1 1 d D U . . .
H68 H -0.265177 0.343900 -0.037741 0.104 Uiso 1 1 calc R U . . .
C69 C -0.1916(3) 0.3278(2) -0.0648(3) 0.0647(18) Uani 1 1 d D U . . .
H69 H -0.215256 0.330099 -0.103185 0.078 Uiso 1 1 calc R U . . .
C70 C -0.1276(3) 0.3161(2) -0.0480(3) 0.0564(15) Uani 1 1 d D U . . .
H70 H -0.107936 0.309850 -0.075303 0.068 Uiso 1 1 calc R U . . .
O16 O 0.00547(18) 0.28367(13) 0.22493(18) 0.0519(11) Uani 1 1 d . . . . .
O17 O -0.00131(17) 0.34209(12) 0.19905(16) 0.0458(10) Uani 1 1 d . . . . .
C71 C -0.0207(3) 0.31468(18) 0.2180(2) 0.0459(14) Uani 1 1 d . . . . .
C72 C -0.0827(3) 0.32039(19) 0.2352(3) 0.0514(16) Uani 1 1 d . . . . .
O18 O -0.0997(2) 0.35750(14) 0.2292(2) 0.0677(14) Uani 1 1 d . . . . .
H18A H -0.083763 0.367106 0.206467 0.081 Uiso 1 1 calc R U . . .
C73 C -0.1408(3) 0.2981(2) 0.1996(3) 0.0660(17) Uani 1 1 d D U . . .
C74 C -0.2020(3) 0.3089(3) 0.1959(4) 0.098(3) Uani 1 1 d D U . . .
H74 H -0.207306 0.330038 0.215394 0.117 Uiso 1 1 calc R U . . .
C75 C -0.2567(4) 0.2904(3) 0.1652(4) 0.105(3) Uani 1 1 d D U . . .
H75 H -0.298542 0.298361 0.165590 0.126 Uiso 1 1 calc R U . . .
C76 C -0.2531(4) 0.2628(4) 0.1360(6) 0.137(4) Uani 1 1 d D U . . .
H76 H -0.291188 0.249477 0.116335 0.164 Uiso 1 1 calc R U . . .
C77 C -0.1957(5) 0.2535(5) 0.1342(8) 0.191(5) Uani 1 1 d D U . . .
H77 H -0.192709 0.233953 0.110783 0.229 Uiso 1 1 calc R U . . .
C78 C -0.1388(4) 0.2709(4) 0.1647(6) 0.157(5) Uani 1 1 d D U . . .
H78 H -0.098010 0.263620 0.161138 0.188 Uiso 1 1 calc R U . . .
C79 C -0.0641(3) 0.3106(2) 0.2972(3) 0.0616(15) Uani 1 1 d D U . . .
C80 C -0.0467(4) 0.3378(3) 0.3353(3) 0.083(2) Uani 1 1 d D U . . .
H80 H -0.046023 0.362169 0.323379 0.100 Uiso 1 1 calc R U . . .
C81 C -0.0296(5) 0.3299(3) 0.3921(4) 0.108(3) Uani 1 1 d D U . . .
H81 H -0.020607 0.349026 0.418536 0.129 Uiso 1 1 calc R U . . .
C82 C -0.0261(5) 0.2953(3) 0.4089(4) 0.101(3) Uani 1 1 d D U . . .
H82 H -0.011769 0.290124 0.447474 0.122 Uiso 1 1 calc R U . . .
C83 C -0.0421(4) 0.2676(3) 0.3727(4) 0.086(2) Uani 1 1 d D U . . .
H83 H -0.040430 0.243280 0.385480 0.103 Uiso 1 1 calc R U . . .
C84 C -0.0619(3) 0.2753(2) 0.3144(3) 0.0734(17) Uani 1 1 d D U . . .
H84 H -0.073349 0.256099 0.288123 0.088 Uiso 1 1 calc R U . . .
O19 O 0.02199(19) 0.40021(12) 0.14693(17) 0.0494(10) Uani 1 1 d . . . . .
O20 O 0.0964(2) 0.44507(12) 0.17702(18) 0.0538(11) Uani 1 1 d . . . . .
C85 C 0.0395(3) 0.4324(2) 0.1521(3) 0.0517(15) Uani 1 1 d . . . . .
C86 C -0.0130(3) 0.4616(2) 0.1246(3) 0.0624(18) Uani 1 1 d . . . . .
O21 O 0.0175(3) 0.49507(13) 0.1243(2) 0.0685(13) Uani 1 1 d . . . . .
H21A H 0.054031 0.495330 0.149461 0.082 Uiso 1 1 calc R U . . .
C87 C -0.0445(3) 0.4499(2) 0.0642(4) 0.0736(18) Uani 1 1 d D U . . .
C88 C -0.0140(5) 0.4587(3) 0.0253(4) 0.092(2) Uani 1 1 d D U . . .
H88 H 0.026429 0.471517 0.036851 0.111 Uiso 1 1 calc R U . . .
C89 C -0.0412(7) 0.4493(3) -0.0299(4) 0.121(3) Uani 1 1 d D U . . .
H89 H -0.021164 0.456308 -0.056585 0.146 Uiso 1 1 calc R U . . .
C90 C -0.0994(6) 0.4291(3) -0.0451(5) 0.134(4) Uani 1 1 d D U . . .
H90 H -0.118791 0.421941 -0.082673 0.161 Uiso 1 1 calc R U . . .
C91 C -0.1296(6) 0.4191(3) -0.0057(6) 0.135(4) Uani 1 1 d D U . . .
H91 H -0.168730 0.405171 -0.016446 0.162 Uiso 1 1 calc R U . . .
C92 C -0.1020(4) 0.4298(3) 0.0481(5) 0.105(3) Uani 1 1 d D U . . .
H92 H -0.122366 0.423298 0.074829 0.126 Uiso 1 1 calc R U . . .
C93 C -0.0609(5) 0.4655(3) 0.1554(5) 0.111(3) Uani 1 1 d D U . . .
C94 C -0.0621(7) 0.4440(4) 0.1992(7) 0.163(4) Uani 1 1 d D U . . .
H94 H -0.030042 0.425426 0.211183 0.195 Uiso 1 1 calc R U . . .
C95 C -0.1092(9) 0.4481(4) 0.2276(8) 0.194(5) Uani 1 1 d D U . . .
H95 H -0.110920 0.431929 0.256191 0.233 Uiso 1 1 calc R U . . .
C96 C -0.1514(8) 0.4764(4) 0.2117(8) 0.181(5) Uani 1 1 d D U . . .
H96 H -0.185391 0.479229 0.227741 0.217 Uiso 1 1 calc R U . . .
C97 C -0.1462(6) 0.5003(4) 0.1743(6) 0.148(4) Uani 1 1 d D U . . .
H97 H -0.174921 0.520562 0.165029 0.177 Uiso 1 1 calc R U . . .
C98 C -0.0986(5) 0.4956(3) 0.1489(5) 0.117(3) Uani 1 1 d D U . . .
H98 H -0.092187 0.514457 0.125702 0.140 Uiso 1 1 calc R U . . .
O22 O 0.22010(19) 0.44747(11) 0.17362(17) 0.0479(10) Uani 1 1 d . . . . .
O23 O 0.3255(2) 0.45196(13) 0.2252(2) 0.0628(12) Uani 1 1 d . . . . .
C99 C 0.2776(3) 0.45899(17) 0.1833(3) 0.0508(15) Uani 1 1 d . . . . .
C100 C 0.2904(3) 0.48451(19) 0.1407(3) 0.0526(15) Uani 1 1 d . . . . .
O24 O 0.3588(2) 0.48257(17) 0.1461(3) 0.0779(16) Uani 1 1 d . . . . .
H24A H 0.381309 0.485781 0.179475 0.093 Uiso 1 1 calc R U . . .
C101 C 0.2520(3) 0.47077(17) 0.0820(3) 0.0506(15) Uani 1 1 d . . . . .
C102 C 0.1900(3) 0.48323(19) 0.0540(3) 0.0570(16) Uani 1 1 d . . . . .
H102 H 0.170333 0.501288 0.070130 0.068 Uiso 1 1 calc R U . . .
C103 C 0.1565(4) 0.4694(2) 0.0022(3) 0.0645(18) Uani 1 1 d . . . . .
H103 H 0.114214 0.478594 -0.017547 0.077 Uiso 1 1 calc R U . . .
C104 C 0.1833(4) 0.4427(2) -0.0209(3) 0.0666(19) Uani 1 1 d . . . . .
H104 H 0.159921 0.433247 -0.056466 0.080 Uiso 1 1 calc R U . . .
C105 C 0.2431(5) 0.4298(2) 0.0071(4) 0.082(3) Uani 1 1 d . . . . .
H105 H 0.261586 0.410949 -0.008560 0.098 Uiso 1 1 calc R U . . .
C106 C 0.2776(4) 0.4436(2) 0.0580(3) 0.069(2) Uani 1 1 d . . . . .
H106 H 0.319939 0.434226 0.077087 0.082 Uiso 1 1 calc R U . . .
C107 C 0.2734(3) 0.52344(19) 0.1519(3) 0.0560(16) Uani 1 1 d . . . . .
C108 C 0.2286(5) 0.5311(2) 0.1779(4) 0.079(2) Uani 1 1 d . . . . .
H108 H 0.204924 0.512016 0.187830 0.095 Uiso 1 1 calc R U . . .
C109 C 0.2175(6) 0.5673(3) 0.1899(5) 0.101(3) Uani 1 1 d . . . . .
H109 H 0.187216 0.572796 0.208930 0.121 Uiso 1 1 calc R U . . .
C110 C 0.2509(6) 0.5945(2) 0.1740(4) 0.095(3) Uani 1 1 d . . . . .
H110 H 0.245194 0.618868 0.183830 0.114 Uiso 1 1 calc R U . . .
C111 C 0.2909(6) 0.5875(3) 0.1453(4) 0.095(3) Uani 1 1 d . . . . .
H111 H 0.310499 0.606791 0.131362 0.114 Uiso 1 1 calc R U . . .
C112 C 0.3035(4) 0.5524(2) 0.1359(4) 0.080(2) Uani 1 1 d . . . . .
H112 H 0.334684 0.547655 0.117445 0.096 Uiso 1 1 calc R U . . .
O25 O 0.1911(2) 0.45271(13) 0.27621(19) 0.0602(12) Uani 1 1 d . . . . .
O26 O 0.2963(3) 0.44944(14) 0.3288(2) 0.0730(15) Uani 1 1 d . . . . .
C113 C 0.2391(4) 0.4612(2) 0.3176(3) 0.0659(19) Uani 1 1 d . . . . .
C114 C 0.2273(5) 0.4884(3) 0.3584(4) 0.097(3) Uani 1 1 d . . . . .
O27 O 0.1600(4) 0.4933(3) 0.3457(4) 0.172(5) Uani 1 1 d . . . . .
H27A H 0.144887 0.502890 0.314222 0.206 Uiso 1 1 calc R U . . .
C115 C 0.2644(8) 0.5246(3) 0.3571(4) 0.132(4) Uani 1 1 d D U . . .
C116 C 0.2469(11) 0.5519(3) 0.3822(7) 0.201(5) Uani 1 1 d D U . . .
H116 H 0.216567 0.548686 0.401910 0.241 Uiso 1 1 calc R U . . .
C117 C 0.2741(13) 0.5859(4) 0.3792(9) 0.233(6) Uani 1 1 d D U . . .
H117 H 0.255248 0.606573 0.390415 0.280 Uiso 1 1 calc R U . . .
C118 C 0.3278(11) 0.5910(4) 0.3604(8) 0.203(6) Uani 1 1 d D U . . .
H118 H 0.355245 0.611775 0.369018 0.244 Uiso 1 1 calc R U . . .
C119 C 0.3365(9) 0.5639(3) 0.3293(7) 0.166(4) Uani 1 1 d D U . . .
H119 H 0.364619 0.566649 0.307479 0.199 Uiso 1 1 calc R U . . .
C120 C 0.3036(7) 0.5310(3) 0.3291(6) 0.135(4) Uani 1 1 d D U . . .
H120 H 0.310778 0.511983 0.306552 0.162 Uiso 1 1 calc R U . . .
C121 C 0.2533(5) 0.4699(3) 0.4165(4) 0.088(2) Uani 1 1 d D U . . .
C122 C 0.2129(6) 0.4480(3) 0.4331(4) 0.112(3) Uani 1 1 d D U . . .
H122 H 0.168550 0.445264 0.410422 0.134 Uiso 1 1 calc R U . . .
C123 C 0.2360(7) 0.4294(4) 0.4835(5) 0.136(4) Uani 1 1 d D U . . .
H123 H 0.206331 0.415620 0.496266 0.163 Uiso 1 1 calc R U . . .
C124 C 0.3019(6) 0.4307(4) 0.5153(5) 0.127(3) Uani 1 1 d D U . . .
H124 H 0.318121 0.416251 0.547767 0.152 Uiso 1 1 calc R U . . .
C125 C 0.3436(6) 0.4535(3) 0.4987(4) 0.114(3) Uani 1 1 d D U . . .
H125 H 0.388124 0.456394 0.520902 0.137 Uiso 1 1 calc R U . . .
C126 C 0.3184(5) 0.4720(3) 0.4489(4) 0.097(2) Uani 1 1 d D U . . .
H126 H 0.347168 0.486672 0.436530 0.117 Uiso 1 1 calc R U . . .
O28 O 0.4208(3) 0.44816(15) 0.3247(3) 0.095(2) Uani 1 1 d D U . . .
O29 O 0.4987(2) 0.40559(14) 0.3529(2) 0.0670(12) Uani 1 1 d D U . . .
C127 C 0.4789(4) 0.4376(2) 0.3448(4) 0.100(3) Uani 1 1 d D U . . .
C128 C 0.5264(4) 0.4687(3) 0.3677(5) 0.139(3) Uani 1 1 d D U . . .
O30 O 0.4964(11) 0.4931(6) 0.3987(10) 0.212(6) Uani 0.5 1 d D U P B 1
H30 H 0.461362 0.501616 0.377097 0.254 Uiso 0.5 1 calc R U P B 1
C129 C 0.5959(7) 0.4575(5) 0.3970(9) 0.163(5) Uani 0.5 1 d D U P B 1
C130 C 0.6490(8) 0.4752(6) 0.3891(10) 0.180(6) Uani 0.5 1 d D U P B 1
H130 H 0.644530 0.487447 0.355294 0.216 Uiso 0.5 1 calc R U P B 1
C131 C 0.7093(9) 0.4747(6) 0.4316(11) 0.179(7) Uani 0.5 1 d D U P B 1
H131 H 0.745748 0.486861 0.426345 0.215 Uiso 0.5 1 calc R U P B 1
C132 C 0.7165(10) 0.4575(6) 0.4796(11) 0.175(7) Uani 0.5 1 d D U P B 1
H132 H 0.757800 0.457378 0.507988 0.210 Uiso 0.5 1 calc R U P B 1
C133 C 0.6641(10) 0.4401(6) 0.4876(9) 0.165(7) Uani 0.5 1 d D U P B 1
H133 H 0.669277 0.427970 0.521721 0.198 Uiso 0.5 1 calc R U P B 1
C134 C 0.6045(9) 0.4399(5) 0.4470(9) 0.163(6) Uani 0.5 1 d D U P B 1
H134 H 0.568648 0.427621 0.453137 0.196 Uiso 0.5 1 calc R U P B 1
C135 C 0.5187(8) 0.4991(4) 0.3270(8) 0.161(5) Uani 0.5 1 d D U P B 1
C136 C 0.4693(10) 0.5119(6) 0.2842(8) 0.185(6) Uani 0.5 1 d D U P B 1
H136 H 0.432816 0.496278 0.269344 0.222 Uiso 0.5 1 calc R U P B 1
C137 C 0.4663(10) 0.5461(6) 0.2590(9) 0.184(7) Uani 0.5 1 d D U P B 1
H137 H 0.429744 0.553542 0.228665 0.221 Uiso 0.5 1 calc R U P B 1
C138 C 0.5190(10) 0.5677(6) 0.2810(10) 0.161(7) Uani 0.5 1 d D U P B 1
H138 H 0.520163 0.591190 0.265805 0.194 Uiso 0.5 1 calc R U P B 1
C139 C 0.5705(10) 0.5561(5) 0.3247(10) 0.176(8) Uani 0.5 1 d D U P B 1
H139 H 0.606637 0.572026 0.339489 0.212 Uiso 0.5 1 calc R U P B 1
C140 C 0.5724(9) 0.5216(5) 0.3490(9) 0.155(6) Uani 0.5 1 d D U P B 1
H140 H 0.608984 0.513969 0.379193 0.186 Uiso 0.5 1 calc R U P B 1
O30X O 0.5935(6) 0.4526(5) 0.3760(8) 0.151(4) Uani 0.5 1 d D U P B -2
H30X H 0.589737 0.433651 0.356899 0.181 Uiso 0.5 1 calc R U P B -2
C29X C 0.5247(9) 0.4790(5) 0.4254(6) 0.157(5) Uani 0.5 1 d D U P B -2
C30X C 0.4820(9) 0.5068(5) 0.4300(10) 0.175(7) Uani 0.5 1 d D U P B -2
H30A H 0.461902 0.521561 0.398500 0.210 Uiso 0.5 1 calc R U P B -2
C31X C 0.4680(12) 0.5136(7) 0.4787(11) 0.182(8) Uani 0.5 1 d D U P B -2
H31X H 0.438962 0.532580 0.480683 0.219 Uiso 0.5 1 calc R U P B -2
C32X C 0.4971(13) 0.4924(8) 0.5232(11) 0.186(8) Uani 0.5 1 d D U P B -2
H32X H 0.487877 0.496838 0.556768 0.223 Uiso 0.5 1 calc R U P B -2
C33X C 0.5394(12) 0.4647(6) 0.5220(9) 0.178(7) Uani 0.5 1 d D U P B -2
H33X H 0.559090 0.450233 0.553885 0.214 Uiso 0.5 1 calc R U P B -2
C34X C 0.5525(10) 0.4583(5) 0.4724(8) 0.166(6) Uani 0.5 1 d D U P B -2
H34X H 0.581482 0.439174 0.471020 0.199 Uiso 0.5 1 calc R U P B -2
C35X C 0.5313(9) 0.4863(5) 0.3164(7) 0.163(4) Uani 0.5 1 d D U P B -2
C36X C 0.5060(9) 0.5058(6) 0.2701(9) 0.181(5) Uani 0.5 1 d D U P B -2
H36X H 0.485504 0.527858 0.274514 0.218 Uiso 0.5 1 calc R U P B -2
C37X C 0.5056(10) 0.4982(8) 0.2157(10) 0.204(7) Uani 0.5 1 d D U P B -2
H37X H 0.485922 0.514445 0.186081 0.245 Uiso 0.5 1 calc R U P B -2
C38X C 0.5345(12) 0.4664(8) 0.2067(11) 0.200(7) Uani 0.5 1 d D U P B -2
H38X H 0.535045 0.460058 0.170648 0.240 Uiso 0.5 1 calc R U P B -2
C39X C 0.5623(11) 0.4443(7) 0.2513(12) 0.195(7) Uani 0.5 1 d D U P B -2
H39X H 0.582838 0.422293 0.246608 0.234 Uiso 0.5 1 calc R U P B -2
C40X C 0.5603(10) 0.4542(6) 0.3028(10) 0.169(5) Uani 0.5 1 d D U P B -2
H40X H 0.580249 0.437967 0.332494 0.203 Uiso 0.5 1 calc R U P B -2
O31 O 0.4899(2) 0.34207(13) 0.40873(17) 0.0512(10) Uani 1 1 d . . . . .
O32 O 0.50622(18) 0.28303(12) 0.39906(16) 0.0452(9) Uani 1 1 d . . . . .
C142 C 0.5124(3) 0.31160(18) 0.4265(2) 0.0448(14) Uani 1 1 d . . . . .
O33 O 0.5606(4) 0.27159(17) 0.5030(2) 0.0937(18) Uani 1 1 d . U . . .
H33A H 0.549119 0.258973 0.473996 0.112 Uiso 1 1 calc R U . . .
C143 C 0.5530(3) 0.3087(2) 0.4888(3) 0.0608(15) Uani 1 1 d . U . . .
C144 C 0.6198(3) 0.3249(2) 0.4984(3) 0.0763(17) Uani 1 1 d D U . . .
C145 C 0.6346(4) 0.3489(4) 0.4634(4) 0.116(3) Uani 1 1 d D U . . .
H145 H 0.600814 0.357640 0.431946 0.140 Uiso 1 1 calc R U . . .
C146 C 0.6995(5) 0.3609(5) 0.4736(6) 0.156(4) Uani 1 1 d D U . . .
H146 H 0.709647 0.376106 0.447299 0.188 Uiso 1 1 calc R U . . .
C147 C 0.7456(6) 0.3514(5) 0.5186(6) 0.162(4) Uani 1 1 d D U . . .
H147 H 0.789030 0.359914 0.524675 0.194 Uiso 1 1 calc R U . . .
C148 C 0.7337(6) 0.3307(5) 0.5549(7) 0.174(5) Uani 1 1 d D U . . .
H148 H 0.767181 0.325481 0.588779 0.209 Uiso 1 1 calc R U . . .
C149 C 0.6703(5) 0.3159(3) 0.5442(5) 0.141(4) Uani 1 1 d D U . . .
H149 H 0.662814 0.299107 0.569899 0.169 Uiso 1 1 calc R U . . .
C150 C 0.5170(3) 0.3275(3) 0.5234(3) 0.069(2) Uani 1 1 d . . . . .
C151 C 0.5231(4) 0.3646(3) 0.5333(3) 0.079(3) Uani 1 1 d . . . . .
H151 H 0.551484 0.378506 0.519254 0.095 Uiso 1 1 calc R U . . .
C152 C 0.4878(5) 0.3816(4) 0.5637(4) 0.118(4) Uani 1 1 d . . . . .
H152 H 0.490618 0.407065 0.569872 0.142 Uiso 1 1 calc R U . . .
C153 C 0.4474(6) 0.3594(6) 0.5853(4) 0.148(8) Uani 1 1 d . . . . .
H153 H 0.423283 0.370189 0.606689 0.177 Uiso 1 1 calc R U . . .
C154 C 0.4429(6) 0.3239(5) 0.5759(5) 0.132(6) Uani 1 1 d . . . . .
H154 H 0.415687 0.309677 0.590810 0.158 Uiso 1 1 calc R U . . .
C155 C 0.4771(4) 0.3070(4) 0.5449(4) 0.103(4) Uani 1 1 d . . . . .
H155 H 0.473095 0.281550 0.538557 0.123 Uiso 1 1 calc R U . . .
O34 O 0.52274(18) 0.34550(12) 0.30812(17) 0.0497(10) Uani 1 1 d . . . . .
O35 O 0.51911(18) 0.28617(12) 0.29019(16) 0.0468(10) Uani 1 1 d . . . . .
C156 C 0.5447(3) 0.31685(18) 0.2940(2) 0.0435(13) Uani 1 1 d . . . . .
C157 C 0.6076(3) 0.32108(18) 0.2784(3) 0.0482(14) Uani 1 1 d . . . . .
O36 O 0.6262(2) 0.35823(14) 0.2824(2) 0.0648(13) Uani 1 1 d . . . . .
H36A H 0.602000 0.370118 0.296255 0.078 Uiso 1 1 calc R U . . .
C158 C 0.6647(3) 0.2996(2) 0.3184(3) 0.0513(15) Uani 1 1 d . . . . .
C159 C 0.7228(4) 0.2987(3) 0.3070(4) 0.101(4) Uani 1 1 d . . . . .
H159 H 0.724740 0.308831 0.273290 0.122 Uiso 1 1 calc R U . . .
C160 C 0.7787(4) 0.2833(3) 0.3436(4) 0.106(4) Uani 1 1 d . . . . .
H160 H 0.818411 0.283250 0.334905 0.127 Uiso 1 1 calc R U . . .
C161 C 0.7767(3) 0.2684(2) 0.3917(3) 0.071(2) Uani 1 1 d . . . . .
H161 H 0.814889 0.258122 0.417227 0.085 Uiso 1 1 calc R U . . .
C162 C 0.7190(3) 0.2685(2) 0.4028(3) 0.071(2) Uani 1 1 d . . . . .
H162 H 0.717121 0.257950 0.436309 0.085 Uiso 1 1 calc R U . . .
C163 C 0.6626(3) 0.2839(2) 0.3660(3) 0.0611(18) Uani 1 1 d . . . . .
H163 H 0.622627 0.283396 0.374347 0.073 Uiso 1 1 calc R U . . .
C164 C 0.5912(3) 0.30825(19) 0.2179(2) 0.0481(15) Uani 1 1 d . . . . .
C165 C 0.5878(3) 0.2720(2) 0.2049(3) 0.0493(15) Uani 1 1 d . . . . .
H165 H 0.596172 0.254422 0.233622 0.059 Uiso 1 1 calc R U . . .
C166 C 0.5725(3) 0.2610(2) 0.1506(3) 0.0575(17) Uani 1 1 d . . . . .
H166 H 0.571164 0.235878 0.142080 0.069 Uiso 1 1 calc R U . . .
C167 C 0.5591(3) 0.2865(3) 0.1083(3) 0.068(2) Uani 1 1 d . . . . .
H167 H 0.548158 0.278978 0.070693 0.082 Uiso 1 1 calc R U . . .
C168 C 0.5618(3) 0.3233(3) 0.1216(3) 0.069(2) Uani 1 1 d . . . . .
H168 H 0.552522 0.340933 0.092830 0.083 Uiso 1 1 calc R U . . .
C169 C 0.5778(3) 0.3344(2) 0.1764(3) 0.0572(17) Uani 1 1 d . . . . .
H169 H 0.579613 0.359471 0.185378 0.069 Uiso 1 1 calc R U . . .
O37 O 0.38560(18) 0.24257(11) 0.34637(15) 0.0448(9) Uani 1 1 d . U . . .
C170 C 0.3793(3) 0.2408(2) 0.4008(3) 0.0560(15) Uani 1 1 d . U . . .
H17A H 0.411390 0.257311 0.426137 0.067 Uiso 1 1 calc R U . . .
H17B H 0.388422 0.215768 0.415477 0.067 Uiso 1 1 calc R U . . .
C171 C 0.3092(4) 0.2519(3) 0.3975(3) 0.082(2) Uani 1 1 d . U . . .
H17C H 0.299750 0.276189 0.381275 0.123 Uiso 1 1 calc R U . C 2
H17D H 0.305330 0.251987 0.434822 0.123 Uiso 1 1 calc R U . C 2
H17E H 0.277848 0.234487 0.374212 0.123 Uiso 1 1 calc R U . C 2
O38 O 0.39354(17) 0.24350(11) 0.25020(16) 0.0424(9) Uani 1 1 d . U . . .
C172 C 0.4155(3) 0.23672(19) 0.2028(2) 0.0510(14) Uani 1 1 d . U . . .
H17F H 0.392005 0.215437 0.182028 0.061 Uiso 1 1 calc R U . . .
H17G H 0.462968 0.231046 0.215880 0.061 Uiso 1 1 calc R U . . .
C173 C 0.4034(4) 0.2690(2) 0.1651(3) 0.069(2) Uani 1 1 d . U . . .
H17H H 0.356994 0.275710 0.154250 0.104 Uiso 1 1 calc R U . . .
H17I H 0.415164 0.263091 0.131950 0.104 Uiso 1 1 calc R U . . .
H17J H 0.430230 0.289454 0.184530 0.104 Uiso 1 1 calc R U . . .
O39 O 0.14003(17) 0.23806(11) 0.17058(15) 0.0432(9) Uani 1 1 d . U . . .
C174 C 0.1496(3) 0.2371(2) 0.1173(3) 0.0583(17) Uani 1 1 d . U . . .
H17K H 0.115816 0.252213 0.090774 0.070 Uiso 1 1 calc R U . . .
H17L H 0.144468 0.211843 0.103148 0.070 Uiso 1 1 calc R U . . .
C175 C 0.2167(5) 0.2509(3) 0.1210(4) 0.102(3) Uani 1 1 d . U . . .
H17M H 0.225594 0.273474 0.142537 0.153 Uiso 1 1 calc R U . . .
H17N H 0.218584 0.255583 0.083602 0.153 Uiso 1 1 calc R U . . .
H17O H 0.249717 0.232696 0.139287 0.153 Uiso 1 1 calc R U . . .
O40 O 0.13251(17) 0.24209(12) 0.26681(16) 0.0462(9) Uani 1 1 d . U . . .
C176 C 0.1138(3) 0.2379(2) 0.3159(3) 0.0587(16) Uani 1 1 d . U . . .
H17P H 0.139470 0.217838 0.338531 0.070 Uiso 1 1 calc R U . . .
H17Q H 0.066881 0.231127 0.304922 0.070 Uiso 1 1 calc R U . . .
C177 C 0.1241(5) 0.2705(3) 0.3490(4) 0.085(2) Uani 1 1 d . U . . .
H17R H 0.171120 0.275917 0.363068 0.127 Uiso 1 1 calc R U . . .
H17S H 0.107484 0.266881 0.380222 0.127 Uiso 1 1 calc R U . . .
H17T H 0.100878 0.290733 0.326136 0.127 Uiso 1 1 calc R U . . .
O41 O 0.14893(18) 0.37870(11) 0.15594(15) 0.0431(9) Uani 1 1 d . U . . .
C178 C 0.1513(3) 0.38232(18) 0.0995(2) 0.0477(13) Uani 1 1 d . U . . .
H17U H 0.106117 0.383893 0.073389 0.057 Uiso 1 1 calc R U . . .
H17V H 0.174323 0.405119 0.096505 0.057 Uiso 1 1 calc R U . . .
C179 C 0.1847(4) 0.3520(2) 0.0839(3) 0.072(2) Uani 1 1 d . U . . .
H17W H 0.230605 0.351551 0.107758 0.108 Uiso 1 1 calc R U . . .
H17X H 0.182880 0.354641 0.045149 0.108 Uiso 1 1 calc R U . . .
H17Y H 0.163307 0.329262 0.088433 0.108 Uiso 1 1 calc R U . . .
O42 O 0.1237(2) 0.38292(12) 0.24491(17) 0.0508(10) Uani 1 1 d . U . . .
C180 C 0.1132(6) 0.3839(3) 0.2975(4) 0.101(3) Uani 1 1 d . U . . .
H18B H 0.103214 0.409554 0.303418 0.121 Uiso 0.590(19) 1 calc R U P D 1
H18C H 0.072398 0.370119 0.292862 0.121 Uiso 0.590(19) 1 calc R U P D 1
H18D H 0.101833 0.358525 0.303106 0.121 Uiso 0.410(19) 1 calc R U P D 2
H18E H 0.157809 0.387621 0.323923 0.121 Uiso 0.410(19) 1 calc R U P D 2
C181 C 0.1537(15) 0.3733(7) 0.3429(7) 0.152(8) Uani 0.590(19) 1 d . U P D 1
H81A H 0.186847 0.357811 0.335372 0.229 Uiso 0.590(19) 1 calc R U P D 1
H81B H 0.130467 0.359507 0.363785 0.229 Uiso 0.590(19) 1 calc R U P D 1
H81C H 0.175063 0.394405 0.364732 0.229 Uiso 0.590(19) 1 calc R U P D 1
C81X C 0.0790(14) 0.4014(10) 0.3175(11) 0.132(8) Uani 0.410(19) 1 d . U P D 2
H81D H 0.032844 0.397798 0.295681 0.197 Uiso 0.410(19) 1 calc R U P D 2
H81E H 0.090007 0.427230 0.317292 0.197 Uiso 0.410(19) 1 calc R U P D 2
H81F H 0.086249 0.393474 0.355748 0.197 Uiso 0.410(19) 1 calc R U P D 2
O43 O 0.3728(2) 0.38205(13) 0.35130(17) 0.0541(10) Uani 1 1 d . U . . .
C182 C 0.3692(3) 0.3861(2) 0.4069(3) 0.0617(17) Uani 1 1 d . U . . .
H18G H 0.343075 0.407981 0.408280 0.074 Uiso 1 1 calc R U . . .
H18H H 0.413902 0.389760 0.433066 0.074 Uiso 1 1 calc R U . . .
C183 C 0.3391(5) 0.3541(3) 0.4250(4) 0.102(3) Uani 1 1 d . U . . .
H18I H 0.293419 0.351626 0.401240 0.153 Uiso 1 1 calc R U . . .
H18J H 0.340540 0.357397 0.463556 0.153 Uiso 1 1 calc R U . . .
H18K H 0.363470 0.332139 0.422001 0.153 Uiso 1 1 calc R U . . .
O44 O 0.3944(2) 0.38407(12) 0.26022(17) 0.0521(10) Uani 1 1 d . U . . .
C184 C 0.3778(10) 0.3737(5) 0.2042(6) 0.081(4) Uani 0.536(17) 1 d . U P E 1
H18F H 0.375248 0.346931 0.201514 0.097 Uiso 0.536(17) 1 calc R U P E 1
H18L H 0.334134 0.383651 0.183476 0.097 Uiso 0.536(17) 1 calc R U P E 1
C185 C 0.4228(11) 0.3860(7) 0.1808(8) 0.115(6) Uani 0.536(17) 1 d . U P E 1
H18M H 0.402276 0.403952 0.152106 0.172 Uiso 0.536(17) 1 calc R U P E 1
H18N H 0.438916 0.365573 0.164095 0.172 Uiso 0.536(17) 1 calc R U P E 1
H18O H 0.459605 0.397245 0.209407 0.172 Uiso 0.536(17) 1 calc R U P E 1
C84X C 0.4163(9) 0.3867(6) 0.2117(7) 0.063(4) Uani 0.464(17) 1 d . U P E 2
H84A H 0.426559 0.412216 0.205465 0.075 Uiso 0.464(17) 1 calc R U P E 2
H84B H 0.456128 0.371847 0.216995 0.075 Uiso 0.464(17) 1 calc R U P E 2
C85X C 0.3631(13) 0.3734(7) 0.1646(8) 0.108(7) Uani 0.464(17) 1 d . U P E 2
H85A H 0.328920 0.362878 0.177761 0.163 Uiso 0.464(17) 1 calc R U P E 2
H85B H 0.379827 0.354772 0.145138 0.163 Uiso 0.464(17) 1 calc R U P E 2
H85C H 0.344709 0.393529 0.139296 0.163 Uiso 0.464(17) 1 calc R U P E 2
Na1 Na 0.2607(3) 0.31160(18) 0.2609(6) 0.152(6) Uani 0.594(16) 1 d . U . F 1
Na1X Na 0.2543(8) 0.3142(5) 0.3167(13) 0.077(3) Uani 0.150(9) 1 d . U . F 2
N1 N 0.0963(7) 0.0935(4) 0.3040(6) 0.130(6) Uani 0.649(10) 1 d D U P G 1
C186 C 0.0377(8) 0.0877(7) 0.3018(8) 0.159(8) Uani 0.649(10) 1 d D U P G 1
C187 C -0.0280(8) 0.0787(7) 0.3092(10) 0.173(10) Uani 0.649(10) 1 d D U P G 1
H18P H -0.048060 0.058187 0.285184 0.260 Uiso 0.649(10) 1 calc R U P G 1
H18Q H -0.056943 0.099854 0.299072 0.260 Uiso 0.649(10) 1 calc R U P G 1
H18R H -0.021345 0.072223 0.347940 0.260 Uiso 0.649(10) 1 calc R U P G 1
N1X N -0.0823(13) 0.0308(8) 0.2584(8) 0.124(10) Uani 0.351(10) 1 d D U P G 2
C86X C -0.0405(18) 0.0182(14) 0.2347(16) 0.174(14) Uani 0.351(10) 1 d D U P G 2
C87X C -0.0069(16) 0.0146(16) 0.1889(16) 0.212(17) Uani 0.351(10) 1 d D U P G 2
H87A H 0.028233 -0.003449 0.200351 0.317 Uiso 0.351(10) 1 calc R U P G 2
H87B H -0.039409 0.006934 0.154017 0.317 Uiso 0.351(10) 1 calc R U P G 2
H87C H 0.011519 0.038129 0.183511 0.317 Uiso 0.351(10) 1 calc R U P G 2
N2 N 0.748(3) 0.415(2) 0.109(3) 0.28(3) Uani 0.25 1 d D U P H 1
C188 C 0.708(3) 0.4118(18) 0.139(3) 0.29(3) Uani 0.25 1 d D U P H 1
C189 C 0.697(3) 0.403(2) 0.195(3) 0.28(3) Uani 0.25 1 d D U P H 1
H18S H 0.650636 0.406013 0.190898 0.423 Uiso 0.25 1 calc R U P H 1
H18T H 0.710489 0.377968 0.205442 0.423 Uiso 0.25 1 calc R U P H 1
H18U H 0.723365 0.419636 0.223385 0.423 Uiso 0.25 1 calc R U P H 1
N2X N 0.7666(15) 0.4676(9) 0.4732(15) 0.203(10) Uani 0.5 1 d D U P I 2
C88X C 0.8282(17) 0.4624(12) 0.5052(19) 0.218(13) Uani 0.5 1 d D U P I 2
C89X C 0.9021(16) 0.4703(11) 0.523(2) 0.238(16) Uani 0.5 1 d D U P I 2
H89A H 0.924760 0.454728 0.554951 0.357 Uiso 0.5 1 calc R U P I 2
H89B H 0.918812 0.465484 0.492590 0.357 Uiso 0.5 1 calc R U P I 2
H89C H 0.909819 0.495847 0.534557 0.357 Uiso 0.5 1 calc R U P I 2
N3 N 0.4093(10) -0.0242(6) 0.5264(12) 0.286(10) Uani 1 1 d D U . . .
C190 C 0.3464(11) -0.0292(6) 0.5016(12) 0.234(9) Uani 1 1 d D U . . .
C191 C 0.2726(8) -0.0360(5) 0.4751(9) 0.194(7) Uani 1 1 d D U . . .
H19A H 0.263899 -0.045227 0.437305 0.291 Uiso 1 1 calc R U . . .
H19B H 0.248688 -0.013172 0.473852 0.291 Uiso 1 1 calc R U . . .
H19C H 0.258020 -0.053836 0.497186 0.291 Uiso 1 1 calc R U . . .
N4 N -0.1755(17) 0.4160(15) 0.3455(17) 0.342(18) Uani 0.609(19) 1 d D U P J 1
C192 C -0.223(2) 0.4339(17) 0.308(2) 0.407(19) Uani 0.609(19) 1 d D U P J 1
C193 C -0.291(2) 0.4422(18) 0.264(2) 0.46(3) Uani 0.609(19) 1 d D U P J 1
H19D H -0.291485 0.467357 0.250812 0.688 Uiso 0.609(19) 1 calc R U P J 1
H19E H -0.297880 0.425695 0.232033 0.688 Uiso 0.609(19) 1 calc R U P J 1
H19F H -0.326057 0.438828 0.279951 0.688 Uiso 0.609(19) 1 calc R U P J 1
N4X N -0.277(3) 0.425(2) 0.372(3) 0.41(2) Uani 0.391(19) 1 d D U P J 2
C92X C -0.223(3) 0.410(2) 0.370(3) 0.387(19) Uani 0.391(19) 1 d D U P J 2
C93X C -0.184(3) 0.380(2) 0.351(3) 0.37(2) Uani 0.391(19) 1 d D U P J 2
H93A H -0.137358 0.385217 0.365677 0.549 Uiso 0.391(19) 1 calc R U P J 2
H93B H -0.193035 0.356327 0.365191 0.549 Uiso 0.391(19) 1 calc R U P J 2
H93C H -0.198030 0.379093 0.310423 0.549 Uiso 0.391(19) 1 calc R U P J 2

loop_
_atom_site_aniso_label
_atom_site_aniso_U_11
_atom_site_aniso_U_22
_atom_site_aniso_U_33
_atom_site_aniso_U_23
_atom_site_aniso_U_13
_atom_site_aniso_U_12
V1 0.0264(4) 0.0648(7) 0.0371(5) 0.0043(4) 0.0164(4) -0.0015(4)
V2 0.0282(5) 0.0643(7) 0.0416(5) 0.0070(5) 0.0191(4) -0.0024(4)
V3 0.0268(5) 0.0627(6) 0.0400(5) 0.0082(5) 0.0184(4) 0.0074(4)
V4 0.0234(4) 0.0631(6) 0.0457(6) 0.0121(5) 0.0175(4) 0.0057(4)
V5 0.0284(5) 0.0607(6) 0.0377(5) 0.0061(4) 0.0142(4) 0.0029(4)
V6 0.0437(6) 0.0590(7) 0.0424(6) 0.0014(5) 0.0128(4) -0.0009(5)
V7 0.0483(6) 0.0601(7) 0.0518(7) 0.0063(5) -0.0003(5) 0.0040(5)
V8 0.0327(5) 0.0685(7) 0.0382(5) 0.0078(5) 0.0099(4) 0.0045(4)
O45 0.0376(18) 0.064(3) 0.042(2) 0.0015(18) 0.0152(16) 0.0025(16)
O46 0.0283(18) 0.074(2) 0.044(2) 0.0097(19) 0.0191(16) 0.0006(16)
O47 0.0377(18) 0.065(3) 0.050(2) 0.0073(19) 0.0266(17) 0.0019(16)
O48 0.040(2) 0.071(2) 0.040(2) -0.0006(18) 0.0095(17) 0.0037(17)
O1 0.0257(18) 0.065(3) 0.052(2) 0.001(2) 0.0145(17) 0.0010(18)
O2 0.032(2) 0.065(3) 0.051(2) 0.011(2) 0.0185(18) 0.0024(18)
C1 0.028(3) 0.072(4) 0.045(3) 0.004(3) 0.019(2) -0.001(3)
C2 0.034(3) 0.062(4) 0.065(4) 0.001(3) 0.019(3) 0.005(3)
O3 0.042(2) 0.072(3) 0.092(4) -0.001(3) 0.019(3) 0.007(2)
C3 0.031(3) 0.073(4) 0.055(4) -0.003(3) 0.013(3) 0.009(3)
C4 0.044(4) 0.128(7) 0.066(5) -0.029(5) 0.016(3) -0.013(4)
C5 0.058(5) 0.147(9) 0.055(5) -0.022(5) 0.025(4) -0.005(5)
C6 0.051(4) 0.113(6) 0.058(4) 0.005(4) 0.034(3) 0.019(4)
C7 0.037(3) 0.086(5) 0.064(4) 0.010(4) 0.023(3) 0.013(3)
C8 0.040(3) 0.082(5) 0.049(4) 0.008(3) 0.012(3) 0.010(3)
C9 0.034(3) 0.075(5) 0.065(4) 0.012(4) 0.029(3) 0.010(3)
C10 0.053(4) 0.090(6) 0.086(6) 0.024(5) 0.033(4) 0.012(4)
C11 0.068(5) 0.115(8) 0.086(7) 0.038(6) 0.034(5) 0.023(5)
C12 0.057(5) 0.145(9) 0.058(5) 0.026(6) 0.029(4) 0.037(5)
C13 0.057(4) 0.123(7) 0.060(5) 0.001(5) 0.019(4) 0.037(5)
C14 0.049(4) 0.090(6) 0.057(4) 0.007(4) 0.015(3) 0.019(4)
O4 0.0265(18) 0.069(3) 0.049(2) 0.015(2) 0.0214(17) 0.0028(17)
O5 0.0273(19) 0.064(3) 0.049(2) 0.0073(19) 0.0192(17) 0.0041(17)
C15 0.027(3) 0.054(3) 0.040(3) 0.002(2) 0.018(2) 0.005(2)
C16 0.029(3) 0.060(4) 0.047(3) 0.009(3) 0.021(2) 0.000(2)
O6 0.032(2) 0.068(3) 0.058(3) 0.008(2) 0.0245(18) -0.0031(19)
C17 0.046(3) 0.061(3) 0.086(5) 0.006(3) 0.033(3) 0.006(3)
C18 0.112(6) 0.063(4) 0.163(8) 0.011(5) 0.090(6) 0.000(4)
C19 0.137(8) 0.059(4) 0.216(10) 0.007(6) 0.107(7) 0.003(5)
C20 0.159(9) 0.084(5) 0.181(10) -0.023(6) 0.090(7) 0.019(6)
C21 0.168(9) 0.110(6) 0.140(8) 0.004(6) 0.100(7) 0.046(7)
C22 0.121(7) 0.092(5) 0.106(6) 0.012(5) 0.075(5) 0.030(5)
C23 0.048(3) 0.068(4) 0.040(3) 0.013(3) 0.015(2) 0.002(3)
C24 0.049(3) 0.108(6) 0.064(4) -0.006(4) 0.011(3) 0.013(4)
C25 0.056(4) 0.146(7) 0.063(4) -0.006(4) 0.002(3) 0.010(4)
C26 0.076(4) 0.138(7) 0.058(4) -0.010(4) 0.006(3) 0.009(5)
C27 0.076(4) 0.109(6) 0.060(4) -0.013(4) 0.026(3) -0.011(4)
C28 0.056(3) 0.084(5) 0.050(3) 0.000(3) 0.026(3) -0.006(3)
O7 0.0277(19) 0.070(3) 0.053(2) 0.006(2) 0.0254(18) 0.0013(18)
O8 0.0283(19) 0.066(3) 0.045(2) -0.0034(19) 0.0179(16) 0.0003(17)
C29 0.039(3) 0.057(4) 0.045(3) 0.007(3) 0.025(3) 0.005(3)
C30 0.065(4) 0.074(5) 0.046(4) 0.000(3) 0.030(3) 0.006(3)
O9 0.075(3) 0.106(4) 0.070(3) -0.005(3) 0.045(3) 0.027(3)
C31 0.181(9) 0.075(4) 0.097(6) -0.013(5) 0.088(6) -0.018(5)
C32 0.179(10) 0.093(5) 0.154(9) -0.009(6) 0.109(7) -0.029(6)
C33 0.229(12) 0.106(7) 0.228(12) -0.001(8) 0.145(9) -0.047(8)
C34 0.274(14) 0.097(6) 0.265(13) -0.013(9) 0.150(11) -0.044(9)
C35 0.274(14) 0.078(5) 0.254(13) -0.017(8) 0.148(10) -0.014(8)
C36 0.244(12) 0.086(5) 0.185(10) -0.016(7) 0.137(9) -0.002(7)
C37 0.076(4) 0.089(5) 0.054(4) -0.013(3) 0.034(3) -0.006(4)
C38 0.082(4) 0.141(7) 0.061(4) -0.012(4) 0.023(4) -0.034(5)
C39 0.096(5) 0.185(9) 0.064(5) -0.012(5) 0.011(4) -0.025(6)
C40 0.112(5) 0.201(10) 0.047(4) 0.001(5) 0.014(4) -0.007(7)
C41 0.106(5) 0.165(9) 0.064(5) 0.018(5) 0.038(4) 0.016(6)
C42 0.080(4) 0.119(7) 0.068(4) 0.011(4) 0.039(3) 0.007(4)
O10 0.0296(17) 0.063(3) 0.061(3) 0.010(2) 0.0237(17) 0.0034(16)
O11 0.0244(18) 0.071(2) 0.068(3) 0.018(2) 0.0202(18) 0.0029(17)
C43 0.033(2) 0.067(3) 0.060(3) 0.016(3) 0.023(2) 0.005(2)
O12 0.045(3) 0.075(3) 0.150(5) 0.026(3) 0.024(3) -0.008(2)
C44 0.032(3) 0.079(3) 0.099(3) 0.018(3) 0.022(2) -0.005(2)
C45 0.038(3) 0.107(5) 0.095(3) 0.010(3) 0.018(3) -0.019(3)
C46 0.048(4) 0.113(5) 0.108(5) 0.030(4) 0.006(4) -0.026(3)
C47 0.055(5) 0.147(7) 0.109(5) 0.039(5) 0.017(4) -0.028(5)
C48 0.100(8) 0.220(11) 0.109(6) 0.030(6) 0.046(6) 0.011(7)
C49 0.137(9) 0.218(10) 0.100(5) -0.005(7) 0.030(7) 0.033(8)
C50 0.105(7) 0.178(8) 0.107(5) -0.013(5) 0.013(6) 0.023(7)
C51 0.048(3) 0.114(5) 0.101(3) 0.035(4) 0.035(3) -0.008(3)
C52 0.067(4) 0.154(6) 0.107(4) 0.013(5) 0.038(3) -0.010(4)
C53 0.085(6) 0.155(9) 0.108(6) 0.009(7) 0.046(5) -0.014(7)
C54 0.077(5) 0.150(10) 0.110(6) 0.024(7) 0.051(5) -0.005(7)
C55 0.053(5) 0.133(8) 0.097(6) 0.045(6) 0.039(4) 0.004(5)
C56 0.046(4) 0.140(8) 0.098(5) 0.040(6) 0.034(4) -0.008(5)
C51X 0.048(3) 0.114(5) 0.101(3) 0.035(4) 0.035(3) -0.008(3)
C52X 0.067(4) 0.154(6) 0.107(4) 0.013(5) 0.038(3) -0.010(4)
C53X 0.076(6) 0.151(10) 0.102(6) 0.016(8) 0.038(5) -0.013(8)
C54X 0.075(6) 0.142(10) 0.093(6) 0.019(9) 0.047(6) -0.012(8)
C55X 0.061(6) 0.141(10) 0.093(6) 0.021(8) 0.047(5) -0.011(7)
C56X 0.064(6) 0.115(9) 0.097(6) 0.032(7) 0.051(4) 0.004(6)
O13 0.0278(19) 0.062(3) 0.051(2) 0.009(2) 0.0124(17) -0.0011(17)
O14 0.0308(19) 0.061(3) 0.041(2) 0.0085(18) 0.0161(16) 0.0012(17)
C57 0.024(3) 0.060(4) 0.043(3) 0.007(3) 0.017(2) 0.005(2)
C58 0.030(3) 0.059(4) 0.045(3) 0.004(3) 0.015(2) -0.002(2)
O15 0.071(3) 0.067(3) 0.054(3) -0.005(2) 0.022(2) -0.010(2)
C59 0.028(3) 0.081(3) 0.040(3) 0.002(3) 0.014(2) -0.004(2)
C60 0.031(3) 0.088(4) 0.059(4) 0.017(3) 0.016(2) -0.001(3)
C61 0.044(4) 0.118(5) 0.078(5) 0.031(4) 0.023(3) -0.014(3)
C62 0.049(4) 0.161(6) 0.054(4) 0.015(5) 0.028(3) -0.019(4)
C63 0.041(4) 0.146(5) 0.066(5) -0.025(4) 0.033(3) -0.018(4)
C64 0.035(3) 0.096(4) 0.056(4) -0.017(3) 0.019(3) -0.006(3)
C65 0.027(3) 0.083(4) 0.043(3) 0.008(3) 0.012(2) -0.008(3)
C66 0.036(3) 0.194(8) 0.046(3) 0.000(5) 0.010(3) 0.019(4)
C67 0.037(3) 0.241(10) 0.063(3) -0.005(6) 0.015(3) 0.024(5)
C68 0.023(3) 0.166(8) 0.065(4) 0.000(5) 0.007(2) 0.001(4)
C69 0.029(3) 0.104(5) 0.055(3) 0.001(4) 0.005(2) -0.005(3)
C70 0.035(3) 0.084(5) 0.046(3) -0.004(3) 0.007(2) -0.002(3)
O16 0.0272(19) 0.075(3) 0.060(3) 0.023(2) 0.0237(18) 0.0119(19)
O17 0.0289(19) 0.068(3) 0.046(2) 0.012(2) 0.0189(17) 0.0095(18)
C71 0.025(3) 0.073(4) 0.041(3) 0.011(3) 0.013(2) 0.008(3)
C72 0.027(3) 0.076(4) 0.058(4) 0.019(3) 0.024(3) 0.014(3)
O18 0.049(3) 0.086(4) 0.080(4) 0.027(3) 0.038(2) 0.025(2)
C73 0.027(3) 0.108(5) 0.072(4) 0.012(3) 0.028(3) 0.008(3)
C74 0.031(3) 0.174(8) 0.095(6) -0.030(5) 0.029(3) 0.005(4)
C75 0.036(3) 0.180(9) 0.109(7) -0.028(6) 0.036(4) -0.011(4)
C76 0.038(3) 0.183(9) 0.189(10) -0.065(7) 0.037(5) -0.016(5)
C77 0.045(4) 0.229(11) 0.289(12) -0.144(9) 0.039(6) -0.014(6)
C78 0.039(3) 0.188(9) 0.240(11) -0.108(8) 0.039(6) -0.005(5)
C79 0.033(3) 0.101(4) 0.061(3) 0.025(3) 0.030(3) 0.021(3)
C80 0.075(5) 0.120(5) 0.064(4) 0.015(3) 0.035(4) 0.010(5)
C81 0.108(7) 0.153(6) 0.062(4) 0.015(4) 0.028(5) 0.016(6)
C82 0.077(5) 0.167(7) 0.075(5) 0.042(4) 0.046(4) 0.035(6)
C83 0.044(4) 0.135(6) 0.095(4) 0.055(4) 0.044(4) 0.029(4)
C84 0.038(3) 0.106(4) 0.086(4) 0.040(4) 0.033(3) 0.027(3)
O19 0.037(2) 0.062(3) 0.051(2) 0.009(2) 0.0169(18) 0.0072(19)
O20 0.045(2) 0.064(3) 0.051(3) 0.007(2) 0.013(2) 0.003(2)
C85 0.048(4) 0.071(5) 0.043(3) 0.005(3) 0.026(3) 0.009(3)
C86 0.054(4) 0.065(5) 0.069(5) 0.002(4) 0.021(3) 0.013(3)
O21 0.067(3) 0.062(3) 0.073(3) 0.005(2) 0.017(3) 0.014(2)
C87 0.055(4) 0.065(4) 0.086(4) 0.013(4) 0.002(3) 0.019(3)
C88 0.116(6) 0.082(5) 0.065(4) 0.012(4) 0.010(4) 0.000(4)
C89 0.176(9) 0.091(6) 0.069(4) 0.000(5) -0.001(5) 0.023(6)
C90 0.158(9) 0.077(6) 0.103(6) -0.010(5) -0.048(5) 0.044(5)
C91 0.095(6) 0.095(7) 0.160(8) -0.022(6) -0.037(5) 0.021(5)
C92 0.055(4) 0.090(6) 0.152(7) -0.022(5) 0.009(4) 0.010(4)
C93 0.097(6) 0.100(6) 0.164(9) 0.026(6) 0.081(6) 0.047(5)
C94 0.177(9) 0.132(8) 0.247(11) 0.069(7) 0.163(8) 0.069(7)
C95 0.207(11) 0.174(10) 0.285(12) 0.068(9) 0.196(9) 0.073(8)
C96 0.166(9) 0.174(11) 0.269(13) 0.030(8) 0.164(9) 0.061(8)
C97 0.123(8) 0.167(10) 0.184(11) 0.012(7) 0.092(7) 0.071(7)
C98 0.109(7) 0.134(7) 0.122(7) 0.015(5) 0.058(6) 0.071(6)
O22 0.037(2) 0.054(2) 0.049(2) 0.0084(19) 0.0078(18) 0.0021(18)
O23 0.043(2) 0.068(3) 0.063(3) 0.012(2) -0.003(2) -0.008(2)
C99 0.042(3) 0.048(4) 0.056(4) 0.008(3) 0.007(3) -0.001(3)
C100 0.034(3) 0.063(4) 0.059(4) 0.009(3) 0.012(3) 0.003(3)
O24 0.033(2) 0.094(4) 0.103(4) 0.027(4) 0.018(2) 0.003(2)
C101 0.050(3) 0.051(4) 0.060(4) 0.006(3) 0.031(3) 0.003(3)
C102 0.045(3) 0.064(4) 0.061(4) -0.007(3) 0.014(3) 0.006(3)
C103 0.063(4) 0.071(5) 0.057(4) -0.009(4) 0.014(3) 0.002(4)
C104 0.078(5) 0.071(5) 0.059(4) -0.007(4) 0.034(4) -0.005(4)
C105 0.112(7) 0.074(5) 0.083(6) 0.002(4) 0.064(6) 0.031(5)
C106 0.066(5) 0.072(5) 0.077(5) 0.007(4) 0.036(4) 0.026(4)
C107 0.049(4) 0.058(4) 0.052(4) -0.001(3) 0.003(3) -0.007(3)
C108 0.098(6) 0.054(5) 0.089(6) -0.006(4) 0.035(5) -0.002(4)
C109 0.133(9) 0.073(6) 0.107(8) -0.005(5) 0.055(7) 0.011(6)
C110 0.134(9) 0.048(5) 0.077(6) -0.006(4) -0.001(6) -0.002(5)
C111 0.122(9) 0.063(6) 0.088(7) 0.002(5) 0.018(6) -0.021(5)
C112 0.078(5) 0.068(5) 0.088(6) 0.006(4) 0.016(5) -0.018(4)
O25 0.059(3) 0.064(3) 0.051(3) -0.001(2) 0.009(2) 0.008(2)
O26 0.068(3) 0.069(3) 0.062(3) -0.006(2) -0.009(2) 0.014(3)
C113 0.082(5) 0.060(4) 0.052(4) -0.005(3) 0.017(4) 0.009(4)
C114 0.094(7) 0.112(8) 0.075(6) -0.028(5) 0.014(5) 0.020(6)
O27 0.120(7) 0.232(11) 0.139(7) -0.090(8) 0.008(5) 0.084(7)
C115 0.263(12) 0.066(5) 0.070(6) 0.000(4) 0.055(7) 0.023(6)
C116 0.389(15) 0.079(6) 0.183(10) -0.031(7) 0.159(10) -0.006(9)
C117 0.403(17) 0.089(6) 0.237(13) -0.046(9) 0.143(11) -0.031(10)
C118 0.317(16) 0.091(7) 0.185(12) -0.029(7) 0.057(10) -0.045(9)
C119 0.229(12) 0.082(6) 0.162(10) -0.005(7) 0.029(8) -0.017(7)
C120 0.198(11) 0.077(5) 0.121(8) -0.015(6) 0.039(7) -0.003(6)
C121 0.107(5) 0.088(6) 0.066(5) -0.018(4) 0.022(4) 0.000(4)
C122 0.112(6) 0.135(8) 0.081(5) -0.006(5) 0.022(5) -0.015(5)
C123 0.139(7) 0.173(10) 0.090(6) 0.017(6) 0.030(6) -0.022(7)
C124 0.141(7) 0.161(9) 0.074(6) 0.012(6) 0.027(5) 0.002(7)
C125 0.119(6) 0.146(9) 0.069(5) -0.002(5) 0.016(4) 0.004(6)
C126 0.110(5) 0.111(7) 0.065(5) -0.014(4) 0.019(4) -0.004(5)
O28 0.076(3) 0.066(3) 0.101(4) 0.003(3) -0.029(3) -0.003(2)
O29 0.040(2) 0.084(3) 0.066(3) -0.005(3) 0.001(2) -0.005(2)
C127 0.069(3) 0.092(4) 0.103(6) -0.002(4) -0.025(4) -0.001(3)
C128 0.083(4) 0.093(4) 0.205(7) -0.027(4) -0.004(5) -0.012(4)
O30 0.194(14) 0.162(14) 0.252(15) -0.096(10) 0.032(12) -0.001(11)
C129 0.082(5) 0.129(10) 0.223(10) 0.007(8) -0.027(7) -0.034(5)
C130 0.092(6) 0.165(12) 0.242(13) 0.001(11) -0.004(9) -0.039(9)
C131 0.083(8) 0.179(15) 0.241(15) -0.001(13) 0.004(10) -0.044(11)
C132 0.097(9) 0.168(15) 0.228(14) -0.013(13) 0.005(11) -0.026(11)
C133 0.099(10) 0.160(15) 0.199(13) -0.006(12) -0.006(9) -0.026(11)
C134 0.098(8) 0.135(11) 0.213(11) -0.004(8) -0.012(7) -0.020(8)
C135 0.084(8) 0.099(8) 0.257(10) 0.005(7) -0.005(7) -0.005(6)
C136 0.104(10) 0.145(10) 0.257(12) 0.022(9) -0.012(9) -0.008(8)
C137 0.114(11) 0.141(11) 0.250(14) 0.021(9) -0.008(11) 0.005(9)
C138 0.083(11) 0.142(12) 0.249(17) 0.027(11) 0.039(11) 0.012(9)
C139 0.104(11) 0.135(11) 0.255(17) 0.030(12) 0.010(11) -0.025(9)
C140 0.088(9) 0.117(10) 0.234(14) 0.008(9) 0.015(9) -0.015(7)
O30X 0.074(4) 0.108(7) 0.231(9) -0.021(7) -0.006(6) -0.021(5)
C29X 0.101(9) 0.116(10) 0.180(7) -0.055(6) -0.061(7) 0.024(8)
C30X 0.130(13) 0.138(13) 0.195(12) -0.063(10) -0.037(10) 0.035(9)
C31X 0.131(16) 0.162(16) 0.199(14) -0.049(12) -0.024(12) 0.028(13)
C32X 0.133(17) 0.161(16) 0.210(13) -0.038(13) -0.021(13) 0.023(13)
C33X 0.144(15) 0.136(15) 0.200(10) -0.044(12) -0.021(12) 0.013(12)
C34X 0.126(11) 0.120(11) 0.193(8) -0.033(9) -0.031(10) 0.010(9)
C35X 0.090(8) 0.123(8) 0.248(8) 0.013(6) 0.013(7) -0.024(6)
C36X 0.095(10) 0.172(10) 0.239(10) 0.018(8) 0.000(10) -0.019(8)
C37X 0.110(14) 0.220(16) 0.241(10) -0.001(13) 0.000(13) -0.030(12)
C38X 0.131(16) 0.209(17) 0.233(10) 0.000(13) 0.019(14) -0.041(13)
C39X 0.160(15) 0.179(15) 0.234(10) -0.004(12) 0.045(13) -0.040(12)
C40X 0.116(11) 0.144(10) 0.233(9) -0.003(10) 0.034(8) -0.024(8)
O31 0.040(2) 0.070(3) 0.041(2) 0.004(2) 0.0099(18) 0.012(2)
O32 0.0313(19) 0.068(3) 0.037(2) 0.0019(19) 0.0120(16) 0.0019(18)
C142 0.029(3) 0.072(4) 0.036(3) -0.003(3) 0.013(2) 0.009(3)
O33 0.120(5) 0.098(4) 0.050(3) 0.017(3) 0.009(3) 0.034(3)
C143 0.052(3) 0.092(4) 0.033(3) 0.003(3) 0.007(3) 0.023(3)
C144 0.040(3) 0.114(5) 0.066(4) -0.028(3) 0.003(3) 0.027(3)
C145 0.057(4) 0.213(9) 0.081(5) -0.028(5) 0.024(4) -0.037(5)
C146 0.065(5) 0.268(12) 0.134(8) -0.052(7) 0.029(5) -0.055(6)
C147 0.044(4) 0.229(13) 0.195(11) -0.074(8) 0.015(5) 0.022(6)
C148 0.070(5) 0.187(12) 0.195(11) -0.028(8) -0.057(7) 0.025(6)
C149 0.078(5) 0.140(8) 0.145(7) -0.007(6) -0.051(5) 0.028(5)
C150 0.045(4) 0.121(7) 0.038(4) 0.012(4) 0.010(3) 0.021(4)
C151 0.061(5) 0.132(8) 0.048(4) -0.013(4) 0.022(3) 0.031(5)
C152 0.109(8) 0.195(12) 0.054(5) -0.020(6) 0.030(5) 0.070(8)
C153 0.094(8) 0.31(2) 0.051(5) 0.011(9) 0.038(5) 0.103(12)
C154 0.088(8) 0.249(17) 0.075(7) 0.060(10) 0.051(6) 0.064(10)
C155 0.067(5) 0.179(11) 0.063(5) 0.045(6) 0.022(4) 0.036(6)
O34 0.032(2) 0.068(3) 0.049(2) 0.004(2) 0.0133(18) -0.0031(19)
O35 0.0313(19) 0.070(3) 0.044(2) -0.003(2) 0.0191(17) -0.0076(19)
C156 0.031(3) 0.065(4) 0.034(3) -0.002(3) 0.010(2) -0.002(3)
C157 0.034(3) 0.066(4) 0.049(3) -0.003(3) 0.018(3) -0.014(3)
O36 0.051(3) 0.077(3) 0.075(3) -0.015(3) 0.032(2) -0.023(2)
C158 0.028(3) 0.082(4) 0.045(3) -0.008(3) 0.013(2) -0.008(3)
C159 0.034(4) 0.198(11) 0.074(6) 0.039(6) 0.021(4) -0.005(5)
C160 0.032(4) 0.204(12) 0.083(6) 0.036(7) 0.021(4) 0.006(5)
C161 0.035(3) 0.116(7) 0.057(4) -0.008(4) 0.007(3) -0.001(4)
C162 0.041(4) 0.108(6) 0.060(4) 0.010(4) 0.011(3) 0.004(4)
C163 0.038(3) 0.100(6) 0.051(4) 0.007(4) 0.022(3) 0.001(3)
C164 0.022(2) 0.085(5) 0.041(3) 0.006(3) 0.015(2) -0.006(3)
C165 0.030(3) 0.078(5) 0.044(3) 0.000(3) 0.019(2) -0.006(3)
C166 0.030(3) 0.099(5) 0.048(4) -0.007(4) 0.019(3) -0.007(3)
C167 0.034(3) 0.131(7) 0.045(4) -0.011(4) 0.021(3) -0.002(4)
C168 0.052(4) 0.118(7) 0.044(4) 0.017(4) 0.027(3) 0.015(4)
C169 0.040(3) 0.092(5) 0.046(4) 0.010(3) 0.023(3) 0.004(3)
O37 0.0349(19) 0.066(3) 0.036(2) 0.0096(18) 0.0156(16) 0.0054(18)
C170 0.059(3) 0.074(4) 0.045(3) 0.008(3) 0.030(3) -0.006(3)
C171 0.082(4) 0.118(6) 0.064(3) 0.017(4) 0.046(3) 0.011(4)
O38 0.0293(18) 0.063(2) 0.041(2) 0.0024(18) 0.0200(16) -0.0007(17)
C172 0.041(3) 0.081(4) 0.042(3) -0.002(3) 0.029(3) -0.012(3)
C173 0.053(4) 0.111(6) 0.052(4) 0.018(4) 0.028(3) -0.006(4)
O39 0.0258(17) 0.068(3) 0.040(2) 0.0069(18) 0.0158(15) 0.0006(17)
C174 0.050(3) 0.089(5) 0.045(3) 0.011(3) 0.027(3) 0.022(3)
C175 0.077(5) 0.150(9) 0.105(7) 0.026(6) 0.066(5) 0.005(5)
O40 0.0283(18) 0.071(3) 0.045(2) 0.0153(19) 0.0212(16) 0.0091(17)
C176 0.056(4) 0.084(4) 0.049(3) 0.024(3) 0.036(3) 0.027(3)
C177 0.087(6) 0.109(6) 0.069(5) -0.002(4) 0.040(5) 0.026(5)
O41 0.0347(19) 0.059(2) 0.0360(19) 0.0024(17) 0.0121(16) 0.0015(17)
C178 0.038(3) 0.071(4) 0.040(3) 0.002(3) 0.021(2) -0.011(3)
C179 0.067(5) 0.096(5) 0.064(4) -0.010(4) 0.036(4) 0.004(4)
O42 0.045(2) 0.069(3) 0.040(2) 0.003(2) 0.0178(18) 0.008(2)
C180 0.128(7) 0.137(8) 0.053(4) -0.021(5) 0.050(4) -0.052(6)
C181 0.235(18) 0.163(17) 0.048(5) 0.000(9) 0.031(9) -0.045(15)
C81X 0.119(15) 0.214(19) 0.098(14) -0.061(14) 0.086(12) -0.081(12)
O43 0.043(2) 0.072(3) 0.042(2) 0.001(2) 0.0061(18) 0.007(2)
C182 0.050(4) 0.089(5) 0.046(3) 0.007(3) 0.015(3) 0.021(3)
C183 0.083(6) 0.138(8) 0.092(6) 0.034(6) 0.037(5) -0.001(6)
O44 0.042(2) 0.064(3) 0.046(2) 0.010(2) 0.0083(18) -0.0045(19)
C184 0.078(9) 0.106(10) 0.040(4) 0.010(6) -0.008(6) 0.008(8)
C185 0.104(12) 0.188(16) 0.057(9) 0.032(11) 0.032(9) 0.046(11)
C84X 0.050(8) 0.094(10) 0.043(6) 0.017(7) 0.013(5) 0.020(7)
C85X 0.113(14) 0.140(15) 0.049(6) -0.002(10) -0.008(9) 0.008(12)
Na1 0.043(3) 0.075(3) 0.294(14) 0.029(5) -0.011(5) 0.001(3)
Na1X 0.024(5) 0.050(5) 0.142(11) -0.001(4) 0.007(5) -0.008(5)
N1 0.107(8) 0.133(12) 0.120(11) -0.022(9) -0.006(8) -0.053(9)
C186 0.099(8) 0.24(2) 0.102(12) 0.060(13) -0.022(9) -0.044(12)
C187 0.099(9) 0.22(2) 0.173(19) 0.126(17) 0.002(12) 0.001(14)
N1X 0.115(18) 0.20(3) 0.051(12) 0.062(14) 0.019(10) -0.011(17)
C86X 0.101(19) 0.29(3) 0.13(2) 0.00(2) 0.044(15) -0.05(2)
C87X 0.068(17) 0.39(5) 0.19(3) -0.05(3) 0.065(18) -0.08(2)
N2 0.21(4) 0.34(5) 0.34(5) -0.27(5) 0.15(3) -0.21(4)
C188 0.24(4) 0.31(5) 0.39(5) -0.29(5) 0.19(3) -0.22(4)
C189 0.20(4) 0.32(5) 0.40(6) -0.29(5) 0.19(4) -0.22(4)
N2X 0.174(17) 0.190(19) 0.24(2) 0.005(18) 0.059(18) -0.033(19)
C88X 0.166(17) 0.21(2) 0.28(3) 0.01(2) 0.08(2) 0.01(2)
C89X 0.169(17) 0.19(3) 0.34(4) -0.10(3) 0.07(3) 0.00(2)
N3 0.200(13) 0.245(18) 0.43(3) 0.012(19) 0.13(2) -0.017(17)
C190 0.194(12) 0.174(15) 0.36(2) 0.021(17) 0.13(2) 0.013(17)
C191 0.178(11) 0.167(14) 0.29(2) 0.014(14) 0.140(15) 0.046(12)
N4 0.19(2) 0.55(5) 0.34(3) 0.17(3) 0.15(2) 0.21(3)
C192 0.25(3) 0.56(5) 0.40(3) 0.20(3) 0.10(2) 0.19(3)
C193 0.31(3) 0.54(6) 0.47(5) 0.30(4) 0.04(3) 0.14(4)
N4X 0.25(3) 0.57(6) 0.41(5) 0.18(4) 0.11(3) 0.23(3)
C92X 0.23(3) 0.56(5) 0.38(3) 0.20(3) 0.11(2) 0.21(3)
C93X 0.18(3) 0.56(5) 0.35(4) 0.20(4) 0.08(3) 0.20(3)

loop_
_atom_type_symbol
_atom_type_description
_atom_type_scat_dispersion_real
_atom_type_scat_dispersion_imag
_atom_type_scat_source
C C 0.0181 0.0091 'International Tables Vol C Tables 4.2.6.8 and 6.1.1.4'
H H 0.0000 0.0000 'International Tables Vol C Tables 4.2.6.8 and 6.1.1.4'
O O 0.0492 0.0322 'International Tables Vol C Tables 4.2.6.8 and 6.1.1.4'
V V 0.0687 2.1097 'International Tables Vol C Tables 4.2.6.8 and 6.1.1.4'
N N 0.0311 0.0180 'International Tables Vol C Tables 4.2.6.8 and 6.1.1.4'
Na Na 0.1353 0.1239 'International Tables Vol C Tables 4.2.6.8 and 6.1.1.4'

loop_
_geom_angle_atom_site_label_1
_geom_angle_atom_site_label_2
_geom_angle_atom_site_label_3
_geom_angle
_geom_angle_site_symmetry_1
_geom_angle_site_symmetry_3
_geom_angle_publ_flag
O45 V1 O37 96.06(17) . . ?
O45 V1 O38 96.25(17) . . ?
O37 V1 O38 78.97(16) . . ?
O45 V1 O35 90.80(18) . . ?
O37 V1 O35 172.06(18) . . ?
O38 V1 O35 96.36(15) . . ?
O45 V1 O1 172.29(17) . . ?
O37 V1 O1 91.16(17) . . ?
O38 V1 O1 87.76(17) . . ?
O35 V1 O1 82.19(17) . . ?
O45 V1 O32 91.13(17) . . ?
O37 V1 O32 94.35(16) . . ?
O38 V1 O32 170.50(17) . . ?
O35 V1 O32 89.49(16) . . ?
O1 V1 O32 85.62(17) . . ?
O45 V1 V2 107.19(13) . . ?
O37 V1 V2 40.77(12) . . ?
O38 V1 V2 39.97(11) . . ?
O35 V1 V2 132.94(13) . . ?
O1 V1 V2 80.09(12) . . ?
O32 V1 V2 131.71(12) . . ?
O45 V1 V8 26.10(12) . . ?
O37 V1 V8 113.16(13) . . ?
O38 V1 V8 117.81(12) . . ?
O35 V1 V8 74.66(13) . . ?
O1 V1 V8 146.82(12) . . ?
O32 V1 V8 70.95(12) . . ?
V2 V1 V8 133.06(4) . . ?
O46 V2 O38 99.74(17) . . ?
O46 V2 O37 97.18(18) . . ?
O38 V2 O37 79.02(16) . . ?
O46 V2 O4 91.35(16) . . ?
O38 V2 O4 166.92(16) . . ?
O37 V2 O4 92.82(17) . . ?
O46 V2 O7 92.10(17) . . ?
O38 V2 O7 96.76(16) . . ?
O37 V2 O7 170.32(15) . . ?
O4 V2 O7 89.69(17) . . ?
O46 V2 O2 170.85(19) . . ?
O38 V2 O2 88.08(16) . . ?
O37 V2 O2 88.92(17) . . ?
O4 V2 O2 81.51(15) . . ?
O7 V2 O2 82.20(17) . . ?
O46 V2 V1 110.14(15) . . ?
O38 V2 V1 41.64(12) . . ?
O37 V2 V1 39.15(11) . . ?
O4 V2 V1 127.57(13) . . ?
O7 V2 V1 134.14(11) . . ?
O2 V2 V1 78.87(12) . . ?
O46 V2 V3 26.34(14) . . ?
O38 V2 V3 120.47(12) . . ?
O37 V2 V3 115.25(11) . . ?
O4 V2 V3 72.22(11) . . ?
O7 V2 V3 74.40(10) . . ?
O2 V2 V3 144.53(12) . . ?
V1 V2 V3 136.28(4) . . ?
O46 V3 O40 98.04(18) . . ?
O46 V3 O39 95.72(16) . . ?
O40 V3 O39 79.26(16) . . ?
O46 V3 O8 90.38(17) . . ?
O40 V3 O8 168.33(17) . . ?
O39 V3 O8 91.92(17) . . ?
O46 V3 O10 171.79(18) . . ?
O40 V3 O10 89.30(17) . . ?
O39 V3 O10 89.24(16) . . ?
O8 V3 O10 82.90(16) . . ?
O46 V3 O5 91.96(16) . . ?
O40 V3 O5 98.35(16) . . ?
O39 V3 O5 172.20(15) . . ?
O8 V3 O5 89.38(17) . . ?
O10 V3 O5 83.29(16) . . ?
O46 V3 V4 108.50(14) . . ?
O40 V3 V4 41.62(11) . . ?
O39 V3 V4 39.56(11) . . ?
O8 V3 V4 127.75(12) . . ?
O10 V3 V4 79.45(12) . . ?
O5 V3 V4 135.86(11) . . ?
O46 V3 V2 25.40(13) . . ?
O40 V3 V2 117.90(13) . . ?
O39 V3 V2 113.56(11) . . ?
O8 V3 V2 72.57(11) . . ?
O10 V3 V2 146.48(12) . . ?
O5 V3 V2 74.15(10) . . ?
V4 V3 V2 133.77(4) . . ?
O47 V4 O39 96.26(16) . . ?
O47 V4 O40 96.90(18) . . ?
O39 V4 O40 78.82(15) . . ?
O47 V4 O16 90.46(18) . . ?
O39 V4 O16 172.23(18) . . ?
O40 V4 O16 96.53(16) . . ?
O47 V4 O11 172.55(17) . . ?
O39 V4 O11 90.22(17) . . ?
O40 V4 O11 87.93(17) . . ?
O16 V4 O11 83.35(18) . . ?
O47 V4 O13 90.60(17) . . ?
O39 V4 O13 93.68(16) . . ?
O40 V4 O13 169.89(18) . . ?
O16 V4 O13 90.15(16) . . ?
O11 V4 O13 85.31(17) . . ?
O47 V4 V3 108.06(12) . . ?
O39 V4 V3 40.50(11) . . ?
O40 V4 V3 40.22(12) . . ?
O16 V4 V3 133.25(12) . . ?
O11 V4 V3 79.28(12) . . ?
O13 V4 V3 130.64(13) . . ?
O47 V4 V5 25.91(12) . . ?
O39 V4 V5 112.88(12) . . ?
O40 V4 V5 118.56(13) . . ?
O16 V4 V5 74.79(13) . . ?
O11 V4 V5 146.94(12) . . ?
O13 V4 V5 70.51(12) . . ?
V3 V4 V5 133.63(4) . . ?
O47 V5 O41 100.67(16) . . ?
O47 V5 O42 95.47(18) . . ?
O41 V5 O42 78.91(17) . . ?
O47 V5 O14 91.65(18) . . ?
O41 V5 O14 93.94(16) . . ?
O42 V5 O14 170.72(18) . . ?
O47 V5 O17 90.07(16) . . ?
O41 V5 O17 168.46(18) . . ?
O42 V5 O17 96.04(17) . . ?
O14 V5 O17 89.89(16) . . ?
O47 V5 O19 170.48(17) . . ?
O41 V5 O19 88.35(17) . . ?
O42 V5 O19 89.19(18) . . ?
O14 V5 O19 84.66(17) . . ?
O17 V5 O19 81.17(16) . . ?
O47 V5 V6 109.21(13) . . ?
O41 V5 V6 40.39(12) . . ?
O42 V5 V6 40.13(12) . . ?
O14 V5 V6 131.41(12) . . ?
O17 V5 V6 131.69(13) . . ?
O19 V5 V6 79.64(13) . . ?
O47 V5 V4 26.54(13) . . ?
O41 V5 V4 121.11(12) . . ?
O42 V5 V4 114.31(13) . . ?
O14 V5 V4 74.41(12) . . ?
O17 V5 V4 70.41(12) . . ?
O19 V5 V4 144.31(13) . . ?
V6 V5 V4 135.66(4) . . ?
O48 V6 O42 97.83(19) . . ?
O48 V6 O41 97.43(18) . . ?
O42 V6 O41 79.07(17) . . ?
O48 V6 O22 91.11(18) . . ?
O42 V6 O22 169.43(17) . . ?
O41 V6 O22 94.24(17) . . ?
O48 V6 O25 91.60(19) . . ?
O42 V6 O25 94.82(19) . . ?
O41 V6 O25 169.68(18) . . ?
O22 V6 O25 90.54(19) . . ?
O48 V6 O20 171.5(2) . . ?
O42 V6 O20 89.00(18) . . ?
O41 V6 O20 88.75(17) . . ?
O22 V6 O20 82.64(17) . . ?
O25 V6 O20 82.79(18) . . ?
O48 V6 V5 108.71(15) . . ?
O42 V6 V5 40.55(12) . . ?
O41 V6 V5 40.14(11) . . ?
O22 V6 V5 130.75(13) . . ?
O25 V6 V5 131.64(15) . . ?
O20 V6 V5 79.74(13) . . ?
O48 V6 V7 25.93(15) . . ?
O42 V6 V7 116.45(13) . . ?
O41 V6 V7 117.22(12) . . ?
O22 V6 V7 73.84(11) . . ?
O25 V6 V7 72.91(14) . . ?
O20 V6 V7 145.63(14) . . ?
V5 V6 V7 134.62(5) . . ?
O48 V7 O44 96.61(18) . . ?
O48 V7 O43 97.41(19) . . ?
O44 V7 O43 79.30(18) . . ?
O48 V7 O26 89.6(2) . . ?
O44 V7 O26 171.92(19) . . ?
O43 V7 O26 94.8(2) . . ?
O48 V7 O23 90.90(18) . . ?
O44 V7 O23 93.4(2) . . ?
O43 V7 O23 169.46(19) . . ?
O26 V7 O23 91.7(2) . . ?
O48 V7 O28 171.4(2) . . ?
O44 V7 O28 90.1(2) . . ?
O43 V7 O28 89.0(2) . . ?
O26 V7 O28 84.2(3) . . ?
O23 V7 O28 83.4(2) . . ?
O48 V7 V8 108.64(15) . . ?
O44 V7 V8 41.11(12) . . ?
O43 V7 V8 40.08(13) . . ?
O26 V7 V8 131.70(15) . . ?
O23 V7 V8 130.68(16) . . ?
O28 V7 V8 79.91(16) . . ?
O48 V7 V6 25.32(14) . . ?
O44 V7 V6 114.25(13) . . ?
O43 V7 V6 117.31(14) . . ?
O26 V7 V6 73.31(14) . . ?
O23 V7 V6 72.55(13) . . ?
O28 V7 V6 146.14(16) . . ?
V8 V7 V6 133.91(5) . . ?
O45 V8 O43 100.05(19) . . ?
O45 V8 O44 95.17(18) . . ?
O43 V8 O44 79.53(18) . . ?
O45 V8 O31 92.43(19) . . ?
O43 V8 O31 93.11(17) . . ?
O44 V8 O31 170.23(19) . . ?
O45 V8 O34 90.34(18) . . ?
O43 V8 O34 169.1(2) . . ?
O44 V8 O34 96.45(18) . . ?
O31 V8 O34 89.62(17) . . ?
O45 V8 O29 169.55(19) . . ?
O43 V8 O29 90.3(2) . . ?
O44 V8 O29 87.98(19) . . ?
O31 V8 O29 85.6(2) . . ?
O34 V8 O29 79.38(19) . . ?
O45 V8 V7 109.43(13) . . ?
O43 V8 V7 40.87(13) . . ?
O44 V8 V7 40.55(14) . . ?
O31 V8 V7 130.57(13) . . ?
O34 V8 V7 132.13(13) . . ?
O29 V8 V7 79.33(14) . . ?
O45 V8 V1 26.66(12) . . ?
O43 V8 V1 120.06(15) . . ?
O44 V8 V1 114.50(14) . . ?
O31 V8 V1 74.72(13) . . ?
O34 V8 V1 70.82(13) . . ?
O29 V8 V1 144.03(14) . . ?
V7 V8 V1 136.05(4) . . ?
V8 O45 V1 127.2(2) . . ?
V8 O45 Na1 115.7(2) . . ?
V1 O45 Na1 116.6(2) . . ?
V8 O45 Na1X 107.7(4) . . ?
V1 O45 Na1X 115.9(4) . . ?
V2 O46 V3 128.3(3) . . ?
V2 O46 Na1 115.8(2) . . ?
V3 O46 Na1 115.9(2) . . ?
V2 O46 Na1X 114.5(3) . . ?
V3 O46 Na1X 110.8(3) . . ?
V5 O47 V4 127.6(2) . . ?
V5 O47 Na1 116.0(2) . . ?
V4 O47 Na1 116.4(2) . . ?
V5 O47 Na1X 115.7(4) . . ?
V4 O47 Na1X 112.3(4) . . ?
V6 O48 V7 128.8(3) . . ?
V6 O48 Na1 116.1(2) . . ?
V7 O48 Na1 115.1(2) . . ?
V6 O48 Na1X 116.2(3) . . ?
V7 O48 Na1X 108.9(4) . . ?
C1 O1 V1 127.6(3) . . ?
C1 O2 V2 126.8(4) . . ?
O1 C1 O2 126.6(5) . . ?
O1 C1 C2 116.8(5) . . ?
O2 C1 C2 116.6(5) . . ?
O3 C2 C9 108.4(5) . . ?
O3 C2 C3 106.5(5) . . ?
C9 C2 C3 116.3(5) . . ?
O3 C2 C1 107.7(5) . . ?
C9 C2 C1 109.6(5) . . ?
C3 C2 C1 107.9(5) . . ?
C2 O3 H3 109.5 . . ?
C8 C3 C4 118.6(6) . . ?
C8 C3 C2 121.8(5) . . ?
C4 C3 C2 119.3(5) . . ?
C5 C4 C3 121.4(7) . . ?
C5 C4 H4 119.3 . . ?
C3 C4 H4 119.3 . . ?
C6 C5 C4 119.5(7) . . ?
C6 C5 H5 120.3 . . ?
C4 C5 H5 120.3 . . ?
C7 C6 C5 119.9(6) . . ?
C7 C6 H6 120.1 . . ?
C5 C6 H6 120.1 . . ?
C6 C7 C8 120.6(6) . . ?
C6 C7 H7 119.7 . . ?
C8 C7 H7 119.7 . . ?
C3 C8 C7 120.0(6) . . ?
C3 C8 H8 120.0 . . ?
C7 C8 H8 120.0 . . ?
C14 C9 C10 116.5(7) . . ?
C14 C9 C2 122.9(6) . . ?
C10 C9 C2 120.6(6) . . ?
C9 C10 C11 121.1(8) . . ?
C9 C10 H10 119.5 . . ?
C11 C10 H10 119.5 . . ?
C12 C11 C10 120.8(8) . . ?
C12 C11 H11 119.6 . . ?
C10 C11 H11 119.6 . . ?
C11 C12 C13 119.4(8) . . ?
C11 C12 H12 120.3 . . ?
C13 C12 H12 120.3 . . ?
C12 C13 C14 119.4(8) . . ?
C12 C13 H13 120.3 . . ?
C14 C13 H13 120.3 . . ?
C9 C14 C13 122.8(7) . . ?
C9 C14 H14 118.6 . . ?
C13 C14 H14 118.6 . . ?
C15 O4 V2 137.2(4) . . ?
C15 O5 V3 131.1(3) . . ?
O5 C15 O4 124.8(5) . . ?
O5 C15 C16 119.8(4) . . ?
O4 C15 C16 115.4(4) . . ?
O6 C16 C23 107.2(4) . . ?
O6 C16 C15 109.7(4) . . ?
C23 C16 C15 108.8(5) . . ?
O6 C16 C17 109.7(5) . . ?
C23 C16 C17 112.0(5) . . ?
C15 C16 C17 109.3(4) . . ?
C16 O6 H6A 109.5 . . ?
C18 C17 C22 117.2(7) . . ?
C18 C17 C16 118.2(6) . . ?
C22 C17 C16 124.6(6) . . ?
C17 C18 C19 121.5(8) . . ?
C17 C18 H18 119.3 . . ?
C19 C18 H18 119.3 . . ?
C20 C19 C18 120.0(9) . . ?
C20 C19 H19 120.0 . . ?
C18 C19 H19 120.0 . . ?
C19 C20 C21 118.7(9) . . ?
C19 C20 H20 120.7 . . ?
C21 C20 H20 120.7 . . ?
C20 C21 C22 120.6(9) . . ?
C20 C21 H21 119.7 . . ?
C22 C21 H21 119.7 . . ?
C21 C22 C17 120.7(8) . . ?
C21 C22 H22 119.7 . . ?
C17 C22 H22 119.7 . . ?
C28 C23 C24 118.4(6) . . ?
C28 C23 C16 121.1(5) . . ?
C24 C23 C16 120.2(5) . . ?
C23 C24 C25 120.6(7) . . ?
C23 C24 H24 119.7 . . ?
C25 C24 H24 119.7 . . ?
C26 C25 C24 119.2(7) . . ?
C26 C25 H25 120.4 . . ?
C24 C25 H25 120.4 . . ?
C27 C26 C25 120.3(8) . . ?
C27 C26 H26 119.8 . . ?
C25 C26 H26 119.8 . . ?
C26 C27 C28 119.4(7) . . ?
C26 C27 H27 120.3 . . ?
C28 C27 H27 120.3 . . ?
C23 C28 C27 121.8(7) . . ?
C23 C28 H28 119.1 . . ?
C27 C28 H28 119.1 . . ?
C29 O7 V2 131.7(4) . . ?
C29 O8 V3 136.4(4) . . ?
O8 C29 O7 124.7(6) . . ?
O8 C29 C30 117.3(6) . . ?
O7 C29 C30 118.0(5) . . ?
O9 C30 C29 109.2(6) . . ?
O9 C30 C37 108.7(5) . . ?
C29 C30 C37 109.8(6) . . ?
O9 C30 C31 110.5(7) . . ?
C29 C30 C31 110.3(5) . . ?
C37 C30 C31 108.2(7) . . ?
C30 O9 H9 109.5 . . ?
C32 C31 C36 116.1(11) . . ?
C32 C31 C30 125.5(8) . . ?
C36 C31 C30 118.3(9) . . ?
C31 C32 C33 122.0(11) . . ?
C31 C32 H32 119.0 . . ?
C33 C32 H32 119.0 . . ?
C34 C33 C32 119.9(13) . . ?
C34 C33 H33 120.0 . . ?
C32 C33 H33 120.0 . . ?
C33 C34 C35 118.6(15) . . ?
C33 C34 H34 120.7 . . ?
C35 C34 H34 120.7 . . ?
C34 C35 C36 118.7(14) . . ?
C34 C35 H35 120.7 . . ?
C36 C35 H35 120.7 . . ?
C31 C36 C35 121.5(12) . . ?
C31 C36 H36 119.3 . . ?
C35 C36 H36 119.3 . . ?
C42 C37 C38 117.1(8) . . ?
C42 C37 C30 120.5(7) . . ?
C38 C37 C30 122.1(7) . . ?
C39 C38 C37 122.2(9) . . ?
C39 C38 H38 118.9 . . ?
C37 C38 H38 118.9 . . ?
C40 C39 C38 117.6(10) . . ?
C40 C39 H39 121.2 . . ?
C38 C39 H39 121.2 . . ?
C41 C40 C39 122.8(10) . . ?
C41 C40 H40 118.6 . . ?
C39 C40 H40 118.6 . . ?
C40 C41 C42 117.5(10) . . ?
C40 C41 H41 121.2 . . ?
C42 C41 H41 121.2 . . ?
C37 C42 C41 122.4(9) . . ?
C37 C42 H42 118.8 . . ?
C41 C42 H42 118.8 . . ?
C43 O10 V3 127.3(4) . . ?
C43 O11 V4 128.0(4) . . ?
O11 C43 O10 125.8(6) . . ?
O11 C43 C44 117.0(5) . . ?
O10 C43 C44 117.3(6) . . ?
C44 O12 H12A 109.5 . . ?
O12 C44 C43 107.4(5) . . ?
O12 C44 C45 109.9(7) . . ?
C43 C44 C45 107.0(6) . . ?
O12 C44 C51X 107.7(6) . . ?
C43 C44 C51X 108.5(7) . . ?
C45 C44 C51X 116.0(6) . . ?
O12 C44 C51 107.7(6) . . ?
C43 C44 C51 108.5(7) . . ?
C45 C44 C51 116.0(6) . . ?
C46 C45 C50 114.5(11) . . ?
C46 C45 C44 122.2(9) . . ?
C50 C45 C44 123.1(9) . . ?
C45 C46 C47 123.9(11) . . ?
C45 C46 H46 118.0 . . ?
C47 C46 H46 118.0 . . ?
C48 C47 C46 117.8(12) . . ?
C48 C47 H47 121.1 . . ?
C46 C47 H47 121.1 . . ?
C47 C48 C49 122.6(15) . . ?
C47 C48 H48 118.7 . . ?
C49 C48 H48 118.7 . . ?
C48 C49 C50 119.9(15) . . ?
C48 C49 H49 120.0 . . ?
C50 C49 H49 120.0 . . ?
C45 C50 C49 121.0(12) . . ?
C45 C50 H50 119.5 . . ?
C49 C50 H50 119.5 . . ?
C56 C51 C52 117.9(8) . . ?
C56 C51 C44 120.0(8) . . ?
C52 C51 C44 121.5(7) . . ?
C51 C52 C53 120.4(10) . . ?
C51 C52 H52 119.8 . . ?
C53 C52 H52 119.8 . . ?
C54 C53 C52 119.3(12) . . ?
C54 C53 H53 120.3 . . ?
C52 C53 H53 120.3 . . ?
C53 C54 C55 122.5(12) . . ?
C53 C54 H54 118.7 . . ?
C55 C54 H54 118.7 . . ?
C54 C55 C56 116.4(11) . . ?
C54 C55 H55 121.8 . . ?
C56 C55 H55 121.8 . . ?
C51 C56 C55 123.4(11) . . ?
C51 C56 H56 118.3 . . ?
C55 C56 H56 118.3 . . ?
C52X C51X C56X 101.6(10) . . ?
C52X C51X C44 121.5(7) . . ?
C56X C51X C44 121.2(9) . . ?
C51X C52X C53X 127.9(13) . . ?
C51X C52X H52X 116.1 . . ?
C53X C52X H52X 116.1 . . ?
C54X C53X C52X 115.7(15) . . ?
C54X C53X H53X 122.2 . . ?
C52X C53X H53X 122.2 . . ?
C55X C54X C53X 114.8(15) . . ?
C55X C54X H54X 122.6 . . ?
C53X C54X H54X 122.6 . . ?
C54X C55X C56X 123.2(15) . . ?
C54X C55X H55X 118.4 . . ?
C56X C55X H55X 118.4 . . ?
C51X C56X C55X 121.2(14) . . ?
C51X C56X H56X 119.4 . . ?
C55X C56X H56X 119.4 . . ?
C57 O13 V4 134.7(4) . . ?
C57 O14 V5 131.2(4) . . ?
O14 C57 O13 126.3(6) . . ?
O14 C57 C58 117.7(5) . . ?
O13 C57 C58 116.0(5) . . ?
O15 C58 C59 107.9(5) . . ?
O15 C58 C65 108.3(5) . . ?
C59 C58 C65 112.0(5) . . ?
O15 C58 C57 109.6(5) . . ?
C59 C58 C57 108.9(5) . . ?
C65 C58 C57 110.0(5) . . ?
C58 O15 H15 109.5 . . ?
C60 C59 C64 119.7(6) . . ?
C60 C59 C58 120.3(5) . . ?
C64 C59 C58 119.9(6) . . ?
C59 C60 C61 119.9(7) . . ?
C59 C60 H60 120.1 . . ?
C61 C60 H60 120.1 . . ?
C62 C61 C60 119.9(8) . . ?
C62 C61 H61 120.0 . . ?
C60 C61 H61 120.0 . . ?
C63 C62 C61 120.5(7) . . ?
C63 C62 H62 119.7 . . ?
C61 C62 H62 119.7 . . ?
C62 C63 C64 120.6(7) . . ?
C62 C63 H63 119.7 . . ?
C64 C63 H63 119.7 . . ?
C59 C64 C63 119.3(7) . . ?
C59 C64 H64 120.3 . . ?
C63 C64 H64 120.3 . . ?
C66 C65 C70 118.0(6) . . ?
C66 C65 C58 122.6(6) . . ?
C70 C65 C58 119.3(5) . . ?
C65 C66 C67 120.6(7) . . ?
C65 C66 H66 119.7 . . ?
C67 C66 H66 119.7 . . ?
C68 C67 C66 119.9(7) . . ?
C68 C67 H67 120.1 . . ?
C66 C67 H67 120.1 . . ?
C69 C68 C67 119.8(7) . . ?
C69 C68 H68 120.1 . . ?
C67 C68 H68 120.1 . . ?
C68 C69 C70 119.8(6) . . ?
C68 C69 H69 120.1 . . ?
C70 C69 H69 120.1 . . ?
C65 C70 C69 121.9(6) . . ?
C65 C70 H70 119.1 . . ?
C69 C70 H70 119.1 . . ?
C71 O16 V4 129.0(4) . . ?
C71 O17 V5 136.4(4) . . ?
O17 C71 O16 126.7(5) . . ?
O17 C71 C72 115.2(5) . . ?
O16 C71 C72 118.1(5) . . ?
O18 C72 C73 108.7(5) . . ?
O18 C72 C79 108.1(6) . . ?
C73 C72 C79 112.2(5) . . ?
O18 C72 C71 108.6(5) . . ?
C73 C72 C71 112.1(5) . . ?
C79 C72 C71 106.9(5) . . ?
C72 O18 H18A 109.5 . . ?
C78 C73 C74 114.0(8) . . ?
C78 C73 C72 126.7(6) . . ?
C74 C73 C72 118.7(7) . . ?
C73 C74 C75 122.5(9) . . ?
C73 C74 H74 118.7 . . ?
C75 C74 H74 118.7 . . ?
C76 C75 C74 121.8(9) . . ?
C76 C75 H75 119.1 . . ?
C74 C75 H75 119.1 . . ?
C75 C76 C77 117.9(11) . . ?
C75 C76 H76 121.1 . . ?
C77 C76 H76 121.1 . . ?
C76 C77 C78 122.8(11) . . ?
C76 C77 H77 118.6 . . ?
C78 C77 H77 118.6 . . ?
C73 C78 C77 120.4(9) . . ?
C73 C78 H78 119.8 . . ?
C77 C78 H78 119.8 . . ?
C80 C79 C84 119.8(8) . . ?
C80 C79 C72 118.8(7) . . ?
C84 C79 C72 121.4(7) . . ?
C79 C80 C81 120.3(9) . . ?
C79 C80 H80 119.8 . . ?
C81 C80 H80 119.8 . . ?
C82 C81 C80 119.6(10) . . ?
C82 C81 H81 120.2 . . ?
C80 C81 H81 120.2 . . ?
C81 C82 C83 121.9(10) . . ?
C81 C82 H82 119.0 . . ?
C83 C82 H82 119.0 . . ?
C82 C83 C84 119.1(9) . . ?
C82 C83 H83 120.5 . . ?
C84 C83 H83 120.5 . . ?
C79 C84 C83 119.2(9) . . ?
C79 C84 H84 120.4 . . ?
C83 C84 H84 120.4 . . ?
C85 O19 V5 127.4(4) . . ?
C85 O20 V6 125.3(4) . . ?
O19 C85 O20 127.9(6) . . ?
O19 C85 C86 117.5(6) . . ?
O20 C85 C86 114.5(6) . . ?
O21 C86 C93 108.9(7) . . ?
O21 C86 C87 107.5(6) . . ?
C93 C86 C87 113.4(8) . . ?
O21 C86 C85 109.7(6) . . ?
C93 C86 C85 110.9(6) . . ?
C87 C86 C85 106.4(6) . . ?
C86 O21 H21A 109.5 . . ?
C92 C87 C88 119.6(10) . . ?
C92 C87 C86 120.9(8) . . ?
C88 C87 C86 119.5(7) . . ?
C89 C88 C87 121.4(10) . . ?
C89 C88 H88 119.3 . . ?
C87 C88 H88 119.3 . . ?
C88 C89 C90 117.8(12) . . ?
C88 C89 H89 121.1 . . ?
C90 C89 H89 121.1 . . ?
C89 C90 C91 121.1(12) . . ?
C89 C90 H90 119.4 . . ?
C91 C90 H90 119.4 . . ?
C92 C91 C90 119.2(12) . . ?
C92 C91 H91 120.4 . . ?
C90 C91 H91 120.4 . . ?
C91 C92 C87 120.8(12) . . ?
C91 C92 H92 119.6 . . ?
C87 C92 H92 119.6 . . ?
C98 C93 C94 114.0(10) . . ?
C98 C93 C86 120.3(9) . . ?
C94 C93 C86 124.5(8) . . ?
C93 C94 C95 123.2(11) . . ?
C93 C94 H94 118.4 . . ?
C95 C94 H94 118.4 . . ?
C96 C95 C94 116.5(12) . . ?
C96 C95 H95 121.7 . . ?
C94 C95 H95 121.7 . . ?
C97 C96 C95 121.4(13) . . ?
C97 C96 H96 119.3 . . ?
C95 C96 H96 119.3 . . ?
C96 C97 C98 119.8(11) . . ?
C96 C97 H97 120.1 . . ?
C98 C97 H97 120.1 . . ?
C93 C98 C97 123.3(11) . . ?
C93 C98 H98 118.3 . . ?
C97 C98 H98 118.3 . . ?
C99 O22 V6 132.7(4) . . ?
C99 O23 V7 134.0(4) . . ?
O23 C99 O22 126.1(6) . . ?
O23 C99 C100 116.5(5) . . ?
O22 C99 C100 117.4(5) . . ?
O24 C100 C99 108.3(5) . . ?
O24 C100 C107 109.1(6) . . ?
C99 C100 C107 109.7(6) . . ?
O24 C100 C101 107.2(5) . . ?
C99 C100 C101 108.8(5) . . ?
C107 C100 C101 113.7(5) . . ?
C100 O24 H24A 109.5 . . ?
C102 C101 C106 118.2(7) . . ?
C102 C101 C100 121.7(6) . . ?
C106 C101 C100 120.0(6) . . ?
C101 C102 C103 119.8(7) . . ?
C101 C102 H102 120.1 . . ?
C103 C102 H102 120.1 . . ?
C104 C103 C102 120.8(7) . . ?
C104 C103 H103 119.6 . . ?
C102 C103 H103 119.6 . . ?
C105 C104 C103 119.4(8) . . ?
C105 C104 H104 120.3 . . ?
C103 C104 H104 120.3 . . ?
C104 C105 C106 120.7(7) . . ?
C104 C105 H105 119.6 . . ?
C106 C105 H105 119.6 . . ?
C105 C106 C101 121.0(7) . . ?
C105 C106 H106 119.5 . . ?
C101 C106 H106 119.5 . . ?
C108 C107 C112 117.1(8) . . ?
C108 C107 C100 122.3(6) . . ?
C112 C107 C100 120.6(7) . . ?
C107 C108 C109 119.9(9) . . ?
C107 C108 H108 120.0 . . ?
C109 C108 H108 120.0 . . ?
C110 C109 C108 119.2(10) . . ?
C110 C109 H109 120.4 . . ?
C108 C109 H109 120.4 . . ?
C111 C110 C109 121.2(9) . . ?
C111 C110 H110 119.4 . . ?
C109 C110 H110 119.4 . . ?
C110 C111 C112 119.0(10) . . ?
C110 C111 H111 120.5 . . ?
C112 C111 H111 120.5 . . ?
C111 C112 C107 123.2(10) . . ?
C111 C112 H112 118.4 . . ?
C107 C112 H112 118.4 . . ?
C113 O25 V6 132.9(5) . . ?
C113 O26 V7 133.6(5) . . ?
O26 C113 O25 126.2(7) . . ?
O26 C113 C114 116.2(7) . . ?
O25 C113 C114 117.6(7) . . ?
O27 C114 C113 108.3(8) . . ?
O27 C114 C121 108.0(10) . . ?
C113 C114 C121 105.7(8) . . ?
O27 C114 C115 112.8(10) . . ?
C113 C114 C115 110.5(9) . . ?
C121 C114 C115 111.2(8) . . ?
C114 O27 H27A 109.5 . . ?
C120 C115 C116 118.0(14) . . ?
C120 C115 C114 126.8(10) . . ?
C116 C115 C114 114.7(12) . . ?
C115 C116 C117 118.1(15) . . ?
C115 C116 H116 120.9 . . ?
C117 C116 H116 120.9 . . ?
C116 C117 C118 123.2(17) . . ?
C116 C117 H117 118.4 . . ?
C118 C117 H117 118.4 . . ?
C119 C118 C117 113.2(18) . . ?
C119 C118 H118 123.4 . . ?
C117 C118 H118 123.4 . . ?
C118 C119 C120 119.1(16) . . ?
C118 C119 H119 120.4 . . ?
C120 C119 H119 120.4 . . ?
C115 C120 C119 125.1(14) . . ?
C115 C120 H120 117.4 . . ?
C119 C120 H120 117.4 . . ?
C122 C121 C126 118.6(10) . . ?
C122 C121 C114 119.0(9) . . ?
C126 C121 C114 122.1(9) . . ?
C121 C122 C123 120.2(11) . . ?
C121 C122 H122 119.9 . . ?
C123 C122 H122 119.9 . . ?
C124 C123 C122 120.9(12) . . ?
C124 C123 H123 119.5 . . ?
C122 C123 H123 119.5 . . ?
C125 C124 C123 118.8(12) . . ?
C125 C124 H124 120.6 . . ?
C123 C124 H124 120.6 . . ?
C126 C125 C124 118.1(11) . . ?
C126 C125 H125 120.9 . . ?
C124 C125 H125 120.9 . . ?
C121 C126 C125 123.0(10) . . ?
C121 C126 H126 118.5 . . ?
C125 C126 H126 118.5 . . ?
C127 O28 V7 126.5(5) . . ?
C127 O29 V8 126.7(5) . . ?
O29 C127 O28 127.2(8) . . ?
O29 C127 C128 119.7(7) . . ?
O28 C127 C128 112.6(7) . . ?
O30 C128 C135 86.7(12) . . ?
O30 C128 C129 116.1(14) . . ?
C135 C128 C129 114.9(11) . . ?
C35X C128 O30X 87.7(11) . . ?
O30 C128 C127 107.9(11) . . ?
C35X C128 C127 102.6(10) . . ?
C135 C128 C127 112.6(10) . . ?
C129 C128 C127 115.2(10) . . ?
O30X C128 C127 104.7(9) . . ?
C35X C128 C29X 139.8(12) . . ?
O30X C128 C29X 106.1(11) . . ?
C127 C128 C29X 109.6(10) . . ?
C128 O30 H30 109.5 . . ?
C130 C129 C134 118.5(15) . . ?
C130 C129 C128 122.5(14) . . ?
C134 C129 C128 113.8(14) . . ?
C129 C130 C131 119.2(16) . . ?
C129 C130 H130 120.4 . . ?
C131 C130 H130 120.4 . . ?
C132 C131 C130 121.2(17) . . ?
C132 C131 H131 119.4 . . ?
C130 C131 H131 119.4 . . ?
C131 C132 C133 119.8(19) . . ?
C131 C132 H132 120.1 . . ?
C133 C132 H132 120.1 . . ?
C134 C133 C132 120.6(18) . . ?
C134 C133 H133 119.7 . . ?
C132 C133 H133 119.7 . . ?
C133 C134 C129 120.6(16) . . ?
C133 C134 H134 119.7 . . ?
C129 C134 H134 119.7 . . ?
C136 C135 C140 117.4(14) . . ?
C136 C135 C128 135.2(14) . . ?
C140 C135 C128 105.8(12) . . ?
C135 C136 C137 126.5(16) . . ?
C135 C136 H136 116.7 . . ?
C137 C136 H136 116.7 . . ?
C138 C137 C136 115.4(16) . . ?
C138 C137 H137 122.3 . . ?
C136 C137 H137 122.3 . . ?
C137 C138 C139 120.6(17) . . ?
C137 C138 H138 119.7 . . ?
C139 C138 H138 119.7 . . ?
C138 C139 C140 122.8(16) . . ?
C138 C139 H139 118.6 . . ?
C140 C139 H139 118.6 . . ?
C135 C140 C139 117.3(15) . . ?
C135 C140 H140 121.3 . . ?
C139 C140 H140 121.3 . . ?
C128 O30X C40X 78.1(10) . . ?
C128 O30X H30X 109.5 . . ?
C40X O30X H30X 59.1 . . ?
C34X C29X C30X 116.3(15) . . ?
C34X C29X C128 123.9(15) . . ?
C30X C29X C128 118.6(14) . . ?
C31X C30X C29X 122.7(16) . . ?
C31X C30X H30A 118.7 . . ?
C29X C30X H30A 118.7 . . ?
C32X C31X C30X 118.0(18) . . ?
C32X C31X H31X 121.0 . . ?
C30X C31X H31X 121.0 . . ?
C31X C32X C33X 123(2) . . ?
C31X C32X H32X 118.6 . . ?
C33X C32X H32X 118.6 . . ?
C32X C33X C34X 118.2(18) . . ?
C32X C33X H33X 120.9 . . ?
C34X C33X H33X 120.9 . . ?
C29X C34X C33X 122.2(16) . . ?
C29X C34X H34X 118.9 . . ?
C33X C34X H34X 118.9 . . ?
C36X C35X C40X 108.5(16) . . ?
C36X C35X C128 151.8(15) . . ?
C40X C35X C128 90.6(13) . . ?
C35X C36X C37X 129.1(18) . . ?
C35X C36X H36X 115.4 . . ?
C37X C36X H36X 115.4 . . ?
C38X C37X C36X 118.1(18) . . ?
C38X C37X H37X 121.0 . . ?
C36X C37X H37X 121.0 . . ?
C39X C38X C37X 117.9(19) . . ?
C39X C38X H38X 121.0 . . ?
C37X C38X H38X 121.0 . . ?
C38X C39X C40X 119.7(18) . . ?
C38X C39X H39X 120.1 . . ?
C40X C39X H39X 120.1 . . ?
C39X C40X C35X 126.7(18) . . ?
C39X C40X O30X 150.5(18) . . ?
C35X C40X O30X 80.4(13) . . ?
C39X C40X H40X 116.7 . . ?
C35X C40X H40X 116.7 . . ?
O30X C40X H40X 38.4 . . ?
C142 O31 V8 130.8(4) . . ?
C142 O32 V1 134.9(4) . . ?
O32 C142 O31 126.6(6) . . ?
O32 C142 C143 116.1(6) . . ?
O31 C142 C143 117.3(6) . . ?
C143 O33 H33A 109.5 . . ?
O33 C143 C144 108.4(6) . . ?
O33 C143 C150 109.4(7) . . ?
C144 C143 C150 111.5(6) . . ?
O33 C143 C142 108.1(6) . . ?
C144 C143 C142 109.8(6) . . ?
C150 C143 C142 109.7(5) . . ?
C149 C144 C145 115.4(10) . . ?
C149 C144 C143 120.4(9) . . ?
C145 C144 C143 124.2(7) . . ?
C144 C145 C146 120.6(11) . . ?
C144 C145 H145 119.7 . . ?
C146 C145 H145 119.7 . . ?
C147 C146 C145 120.7(14) . . ?
C147 C146 H146 119.6 . . ?
C145 C146 H146 119.6 . . ?
C148 C147 C146 121.3(14) . . ?
C148 C147 H147 119.4 . . ?
C146 C147 H147 119.4 . . ?
C147 C148 C149 119.5(13) . . ?
C147 C148 H148 120.2 . . ?
C149 C148 H148 120.2 . . ?
C144 C149 C148 122.1(13) . . ?
C144 C149 H149 119.0 . . ?
C148 C149 H149 119.0 . . ?
C155 C150 C151 120.1(8) . . ?
C155 C150 C143 118.8(9) . . ?
C151 C150 C143 121.1(7) . . ?
C150 C151 C152 120.3(10) . . ?
C150 C151 H151 119.8 . . ?
C152 C151 H151 119.8 . . ?
C151 C152 C153 117.7(12) . . ?
C151 C152 H152 121.1 . . ?
C153 C152 H152 121.1 . . ?
C154 C153 C152 120.9(10) . . ?
C154 C153 H153 119.6 . . ?
C152 C153 H153 119.6 . . ?
C153 C154 C155 121.6(13) . . ?
C153 C154 H154 119.2 . . ?
C155 C154 H154 119.2 . . ?
C150 C155 C154 119.4(13) . . ?
C150 C155 H155 120.3 . . ?
C154 C155 H155 120.3 . . ?
C156 O34 V8 136.0(4) . . ?
C156 O35 V1 130.3(4) . . ?
O35 C156 O34 126.0(5) . . ?
O35 C156 C157 118.4(5) . . ?
O34 C156 C157 115.6(5) . . ?
O36 C157 C156 109.3(5) . . ?
O36 C157 C164 109.6(5) . . ?
C156 C157 C164 106.6(4) . . ?
O36 C157 C158 107.5(5) . . ?
C156 C157 C158 111.2(5) . . ?
C164 C157 C158 112.5(5) . . ?
C157 O36 H36A 109.5 . . ?
C163 C158 C159 118.1(7) . . ?
C163 C158 C157 124.1(5) . . ?
C159 C158 C157 117.6(6) . . ?
C158 C159 C160 121.6(8) . . ?
C158 C159 H159 119.2 . . ?
C160 C159 H159 119.2 . . ?
C161 C160 C159 120.0(7) . . ?
C161 C160 H160 120.0 . . ?
C159 C160 H160 120.0 . . ?
C160 C161 C162 118.8(7) . . ?
C160 C161 H161 120.6 . . ?
C162 C161 H161 120.6 . . ?
C161 C162 C163 121.3(7) . . ?
C161 C162 H162 119.4 . . ?
C163 C162 H162 119.4 . . ?
C158 C163 C162 120.1(6) . . ?
C158 C163 H163 120.0 . . ?
C162 C163 H163 120.0 . . ?
C165 C164 C169 120.6(6) . . ?
C165 C164 C157 121.1(6) . . ?
C169 C164 C157 118.3(6) . . ?
C164 C165 C166 120.4(7) . . ?
C164 C165 H165 119.8 . . ?
C166 C165 H165 119.8 . . ?
C165 C166 C167 120.3(8) . . ?
C165 C166 H166 119.9 . . ?
C167 C166 H166 119.9 . . ?
C166 C167 C168 119.1(7) . . ?
C166 C167 H167 120.4 . . ?
C168 C167 H167 120.4 . . ?
C169 C168 C167 120.5(7) . . ?
C169 C168 H168 119.7 . . ?
C167 C168 H168 119.7 . . ?
C168 C169 C164 119.0(8) . . ?
C168 C169 H169 120.5 . . ?
C164 C169 H169 120.5 . . ?
C170 O37 V1 130.1(4) . . ?
C170 O37 V2 127.9(4) . . ?
V1 O37 V2 100.07(17) . . ?
O37 C170 C171 109.1(5) . . ?
O37 C170 H17A 109.9 . . ?
C171 C170 H17A 109.9 . . ?
O37 C170 H17B 109.9 . . ?
C171 C170 H17B 109.9 . . ?
H17A C170 H17B 108.3 . . ?
C170 C171 Na1X 113.4(6) . . ?
C170 C171 H17C 109.5 . . ?
Na1X C171 H17C 17.6 . . ?
C170 C171 H17D 109.5 . . ?
Na1X C171 H17D 121.0 . . ?
H17C C171 H17D 109.5 . . ?
C170 C171 H17E 109.5 . . ?
Na1X C171 H17E 92.3 . . ?
H17C C171 H17E 109.5 . . ?
H17D C171 H17E 109.5 . . ?
C172 O38 V2 126.3(4) . . ?
C172 O38 V1 123.7(3) . . ?
V2 O38 V1 98.39(17) . . ?
O38 C172 C173 111.0(6) . . ?
O38 C172 H17F 109.4 . . ?
C173 C172 H17F 109.4 . . ?
O38 C172 H17G 109.4 . . ?
C173 C172 H17G 109.4 . . ?
H17F C172 H17G 108.0 . . ?
C172 C173 H17H 109.5 . . ?
C172 C173 H17I 109.5 . . ?
H17H C173 H17I 109.5 . . ?
C172 C173 H17J 109.5 . . ?
H17H C173 H17J 109.5 . . ?
H17I C173 H17J 109.5 . . ?
C174 O39 V4 130.4(4) . . ?
C174 O39 V3 128.9(4) . . ?
V4 O39 V3 99.94(17) . . ?
O39 C174 C175 110.8(6) . . ?
O39 C174 H17K 109.5 . . ?
C175 C174 H17K 109.5 . . ?
O39 C174 H17L 109.5 . . ?
C175 C174 H17L 109.5 . . ?
H17K C174 H17L 108.1 . . ?
C174 C175 H17M 109.5 . . ?
C174 C175 H17N 109.5 . . ?
H17M C175 H17N 109.5 . . ?
C174 C175 H17O 109.5 . . ?
H17M C175 H17O 109.5 . . ?
H17N C175 H17O 109.5 . . ?
C176 O40 V3 127.0(4) . . ?
C176 O40 V4 124.8(3) . . ?
V3 O40 V4 98.16(18) . . ?
O40 C176 C177 112.6(6) . . ?
O40 C176 H17P 109.1 . . ?
C177 C176 H17P 109.1 . . ?
O40 C176 H17Q 109.1 . . ?
C177 C176 H17Q 109.1 . . ?
H17P C176 H17Q 107.8 . . ?
C176 C177 H17R 109.5 . . ?
C176 C177 H17S 109.5 . . ?
H17R C177 H17S 109.5 . . ?
C176 C177 H17T 109.5 . . ?
H17R C177 H17T 109.5 . . ?
H17S C177 H17T 109.5 . . ?
C178 O41 V5 125.5(3) . . ?
C178 O41 V6 127.0(4) . . ?
V5 O41 V6 99.47(17) . . ?
C179 C178 O41 112.0(6) . . ?
C179 C178 H17U 109.2 . . ?
O41 C178 H17U 109.2 . . ?
C179 C178 H17V 109.2 . . ?
O41 C178 H17V 109.2 . . ?
H17U C178 H17V 107.9 . . ?
C178 C179 H17W 109.5 . . ?
C178 C179 H17X 109.5 . . ?
H17W C179 H17X 109.5 . . ?
C178 C179 H17Y 109.5 . . ?
H17W C179 H17Y 109.5 . . ?
H17X C179 H17Y 109.5 . . ?
C180 O42 V6 129.0(5) . . ?
C180 O42 V5 131.0(5) . . ?
V6 O42 V5 99.32(18) . . ?
C81X C180 O42 135(2) . . ?
C181 C180 O42 125.4(16) . . ?
C181 C180 H18B 106.0 . . ?
O42 C180 H18B 106.0 . . ?
C181 C180 H18C 106.0 . . ?
O42 C180 H18C 106.0 . . ?
H18B C180 H18C 106.3 . . ?
C81X C180 H18D 103.4 . . ?
O42 C180 H18D 103.4 . . ?
C81X C180 H18E 103.4 . . ?
O42 C180 H18E 103.4 . . ?
H18D C180 H18E 105.2 . . ?
C180 C181 H81A 109.5 . . ?
C180 C181 H81B 109.5 . . ?
H81A C181 H81B 109.5 . . ?
C180 C181 H81C 109.5 . . ?
H81A C181 H81C 109.5 . . ?
H81B C181 H81C 109.5 . . ?
C180 C81X H81D 109.5 . . ?
C180 C81X H81E 109.5 . . ?
H81D C81X H81E 109.5 . . ?
C180 C81X H81F 109.5 . . ?
H81D C81X H81F 109.5 . . ?
H81E C81X H81F 109.5 . . ?
C182 O43 V8 126.9(4) . . ?
C182 O43 V7 127.2(4) . . ?
V8 O43 V7 99.1(2) . . ?
O43 C182 C183 112.6(7) . . ?
O43 C182 H18G 109.1 . . ?
C183 C182 H18G 109.1 . . ?
O43 C182 H18H 109.1 . . ?
C183 C182 H18H 109.1 . . ?
H18G C182 H18H 107.8 . . ?
C182 C183 H18I 109.5 . . ?
C182 C183 H18J 109.5 . . ?
H18I C183 H18J 109.5 . . ?
C182 C183 H18K 109.5 . . ?
H18I C183 H18K 109.5 . . ?
H18J C183 H18K 109.5 . . ?
C184 O44 V7 123.7(8) . . ?
C84X O44 V7 131.7(7) . . ?
C184 O44 V8 132.9(8) . . ?
C84X O44 V8 125.1(7) . . ?
V7 O44 V8 98.3(2) . . ?
C185 C184 O44 111.5(19) . . ?
C185 C184 H18F 109.3 . . ?
O44 C184 H18F 109.3 . . ?
C185 C184 H18L 109.3 . . ?
O44 C184 H18L 109.3 . . ?
H18F C184 H18L 108.0 . . ?
C184 C185 H18M 109.5 . . ?
C184 C185 H18N 109.5 . . ?
H18M C185 H18N 109.5 . . ?
C184 C185 H18O 109.5 . . ?
H18M C185 H18O 109.5 . . ?
H18N C185 H18O 109.5 . . ?
C85X C84X O44 107.0(18) . . ?
C85X C84X H84A 110.3 . . ?
O44 C84X H84A 110.3 . . ?
C85X C84X H84B 110.3 . . ?
O44 C84X H84B 110.3 . . ?
H84A C84X H84B 108.6 . . ?
C84X C85X H85A 109.5 . . ?
C84X C85X H85B 109.5 . . ?
H85A C85X H85B 109.5 . . ?
C84X C85X H85C 109.5 . . ?
H85A C85X H85C 109.5 . . ?
H85B C85X H85C 109.5 . . ?
O45 Na1 O47 174.7(6) . . ?
O45 Na1 O46 90.2(2) . . ?
O47 Na1 O46 90.1(2) . . ?
O45 Na1 O48 89.7(2) . . ?
O47 Na1 O48 89.6(2) . . ?
O46 Na1 O48 174.9(6) . . ?
C171 Na1X O45 82.0(4) . . ?
C171 Na1X O48 155.9(6) . . ?
O45 Na1X O48 78.2(5) . . ?
C171 Na1X O47 125.7(6) . . ?
O45 Na1X O47 123.0(10) . . ?
O48 Na1X O47 77.2(6) . . ?
C171 Na1X O46 63.6(4) . . ?
O45 Na1X O46 76.8(5) . . ?
O48 Na1X O46 123.7(10) . . ?
O47 Na1X O46 75.8(5) . . ?
N1 C186 C187 170.5(19) . . ?
C186 C187 H18P 109.5 . . ?
C186 C187 H18Q 109.5 . . ?
H18P C187 H18Q 109.5 . . ?
C186 C187 H18R 109.5 . . ?
H18P C187 H18R 109.5 . . ?
H18Q C187 H18R 109.5 . . ?
N1X C86X C87X 157(4) . . ?
C86X C87X H87A 109.5 . . ?
C86X C87X H87B 109.5 . . ?
H87A C87X H87B 109.5 . . ?
C86X C87X H87C 109.5 . . ?
H87A C87X H87C 109.5 . . ?
H87B C87X H87C 109.5 . . ?
N2 C188 C189 149(5) . . ?
C188 C189 H18S 109.5 . . ?
C188 C189 H18T 109.5 . . ?
H18S C189 H18T 109.5 . . ?
C188 C189 H18U 109.5 . . ?
H18S C189 H18U 109.5 . . ?
H18T C189 H18U 109.5 . . ?
N2X C88X C89X 153(4) . . ?
C88X C89X H89A 109.5 . . ?
C88X C89X H89B 109.5 . . ?
H89A C89X H89B 109.5 . . ?
C88X C89X H89C 109.5 . . ?
H89A C89X H89C 109.5 . . ?
H89B C89X H89C 109.5 . . ?
N3 C190 C191 177(3) . . ?
C190 C191 H19A 109.5 . . ?
C190 C191 H19B 109.5 . . ?
H19A C191 H19B 109.5 . . ?
C190 C191 H19C 109.5 . . ?
H19A C191 H19C 109.5 . . ?
H19B C191 H19C 109.5 . . ?
N4 C192 C193 160(6) . . ?
C192 C193 H19D 109.5 . . ?
C192 C193 H19E 109.5 . . ?
H19D C193 H19E 109.5 . . ?
C192 C193 H19F 109.5 . . ?
H19D C193 H19F 109.5 . . ?
H19E C193 H19F 109.5 . . ?
N4X C92X C93X 154(6) . . ?
C92X C93X H93A 109.5 . . ?
C92X C93X H93B 109.5 . . ?
H93A C93X H93B 109.5 . . ?
C92X C93X H93C 109.5 . . ?
H93A C93X H93C 109.5 . . ?
H93B C93X H93C 109.5 . . ?

loop_
_geom_bond_atom_site_label_1
_geom_bond_atom_site_label_2
_geom_bond_distance
_geom_bond_site_symmetry_2
_geom_bond_publ_flag
V1 O45 1.925(4) . ?
V1 O37 1.925(4) . ?
V1 O38 2.016(4) . ?
V1 O35 2.023(4) . ?
V1 O1 2.033(4) . ?
V1 O32 2.058(4) . ?
V1 V2 3.0017(14) . ?
V1 V8 3.4155(16) . ?
V2 O46 1.858(4) . ?
V2 O38 1.949(4) . ?
V2 O37 1.991(4) . ?
V2 O4 1.991(4) . ?
V2 O7 2.051(4) . ?
V2 O2 2.075(4) . ?
V2 V3 3.4008(13) . ?
V3 O46 1.922(4) . ?
V3 O40 1.956(4) . ?
V3 O39 1.977(4) . ?
V3 O8 2.018(4) . ?
V3 O10 2.048(4) . ?
V3 O5 2.053(4) . ?
V3 V4 2.9990(13) . ?
V4 O47 1.932(4) . ?
V4 O39 1.939(4) . ?
V4 O40 2.012(4) . ?
V4 O16 2.031(4) . ?
V4 O11 2.041(4) . ?
V4 O13 2.050(4) . ?
V4 V5 3.4290(15) . ?
V5 O47 1.890(4) . ?
V5 O41 1.956(4) . ?
V5 O42 1.971(4) . ?
V5 O14 2.019(4) . ?
V5 O17 2.034(4) . ?
V5 O19 2.039(4) . ?
V5 V6 2.9923(15) . ?
V6 O48 1.865(4) . ?
V6 O42 1.954(4) . ?
V6 O41 1.966(4) . ?
V6 O22 2.019(4) . ?
V6 O25 2.031(5) . ?
V6 O20 2.060(4) . ?
V6 V7 3.4003(15) . ?
V7 O48 1.906(4) . ?
V7 O44 1.956(5) . ?
V7 O43 1.972(4) . ?
V7 O26 2.012(6) . ?
V7 O23 2.030(5) . ?
V7 O28 2.038(5) . ?
V7 V8 2.9766(15) . ?
V8 O45 1.888(4) . ?
V8 O43 1.941(4) . ?
V8 O44 1.978(4) . ?
V8 O31 2.028(4) . ?
V8 O34 2.042(4) . ?
V8 O29 2.055(5) . ?
O45 Na1 2.963(7) . ?
O45 Na1X 3.33(2) . ?
O46 Na1 2.984(8) . ?
O46 Na1X 3.45(2) . ?
O47 Na1 2.964(7) . ?
O47 Na1X 3.40(2) . ?
O48 Na1 3.017(8) . ?
O48 Na1X 3.35(2) . ?
O1 C1 1.254(7) . ?
O2 C1 1.267(6) . ?
C1 C2 1.537(8) . ?
C2 O3 1.435(7) . ?
C2 C9 1.513(8) . ?
C2 C3 1.536(8) . ?
O3 H3 0.8400 . ?
C3 C8 1.386(8) . ?
C3 C4 1.387(8) . ?
C4 C5 1.385(9) . ?
C4 H4 0.9500 . ?
C5 C6 1.383(9) . ?
C5 H5 0.9500 . ?
C6 C7 1.373(9) . ?
C6 H6 0.9500 . ?
C7 C8 1.395(8) . ?
C7 H7 0.9500 . ?
C8 H8 0.9500 . ?
C9 C14 1.372(8) . ?
C9 C10 1.396(8) . ?
C10 C11 1.397(10) . ?
C10 H10 0.9500 . ?
C11 C12 1.362(10) . ?
C11 H11 0.9500 . ?
C12 C13 1.374(10) . ?
C12 H12 0.9500 . ?
C13 C14 1.398(9) . ?
C13 H13 0.9500 . ?
C14 H14 0.9500 . ?
O4 C15 1.263(6) . ?
O5 C15 1.258(6) . ?
C15 C16 1.528(7) . ?
C16 O6 1.421(6) . ?
C16 C23 1.514(8) . ?
C16 C17 1.547(8) . ?
O6 H6A 0.8400 . ?
C17 C18 1.376(9) . ?
C17 C22 1.399(9) . ?
C18 C19 1.390(10) . ?
C18 H18 0.9500 . ?
C19 C20 1.367(11) . ?
C19 H19 0.9500 . ?
C20 C21 1.368(11) . ?
C20 H20 0.9500 . ?
C21 C22 1.388(10) . ?
C21 H21 0.9500 . ?
C22 H22 0.9500 . ?
C23 C28 1.348(8) . ?
C23 C24 1.392(8) . ?
C24 C25 1.402(9) . ?
C24 H24 0.9500 . ?
C25 C26 1.376(10) . ?
C25 H25 0.9500 . ?
C26 C27 1.363(9) . ?
C26 H26 0.9500 . ?
C27 C28 1.403(9) . ?
C27 H27 0.9500 . ?
C28 H28 0.9500 . ?
O7 C29 1.272(7) . ?
O8 C29 1.265(6) . ?
C29 C30 1.512(9) . ?
C30 O9 1.402(8) . ?
C30 C37 1.532(11) . ?
C30 C31 1.544(12) . ?
O9 H9 0.8400 . ?
C31 C32 1.373(12) . ?
C31 C36 1.383(12) . ?
C32 C33 1.418(13) . ?
C32 H32 0.9500 . ?
C33 C34 1.343(15) . ?
C33 H33 0.9500 . ?
C34 C35 1.372(16) . ?
C34 H34 0.9500 . ?
C35 C36 1.419(15) . ?
C35 H35 0.9500 . ?
C36 H36 0.9500 . ?
C37 C42 1.364(10) . ?
C37 C38 1.397(10) . ?
C38 C39 1.387(12) . ?
C38 H38 0.9500 . ?
C39 C40 1.377(12) . ?
C39 H39 0.9500 . ?
C40 C41 1.355(12) . ?
C40 H40 0.9500 . ?
C41 C42 1.412(11) . ?
C41 H41 0.9500 . ?
C42 H42 0.9500 . ?
O10 C43 1.263(7) . ?
O11 C43 1.259(7) . ?
C43 C44 1.527(10) . ?
O12 C44 1.428(9) . ?
O12 H12A 0.8400 . ?
C44 C45 1.544(12) . ?
C44 C51X 1.564(11) . ?
C44 C51 1.564(11) . ?
C45 C46 1.366(11) . ?
C45 C50 1.385(12) . ?
C46 C47 1.390(12) . ?
C46 H46 0.9500 . ?
C47 C48 1.312(13) . ?
C47 H47 0.9500 . ?
C48 C49 1.315(14) . ?
C48 H48 0.9500 . ?
C49 C50 1.394(14) . ?
C49 H49 0.9500 . ?
C50 H50 0.9500 . ?
C51 C56 1.361(10) . ?
C51 C52 1.389(9) . ?
C52 C53 1.414(12) . ?
C52 H52 0.9500 . ?
C53 C54 1.359(13) . ?
C53 H53 0.9500 . ?
C54 C55 1.377(13) . ?
C54 H54 0.9500 . ?
C55 C56 1.420(11) . ?
C55 H55 0.9500 . ?
C56 H56 0.9500 . ?
C51X C52X 1.389(9) . ?
C51X C56X 1.391(13) . ?
C52X C53X 1.397(14) . ?
C52X H52X 0.9500 . ?
C53X C54X 1.376(14) . ?
C53X H53X 0.9500 . ?
C54X C55X 1.368(14) . ?
C54X H54X 0.9500 . ?
C55X C56X 1.400(13) . ?
C55X H55X 0.9500 . ?
C56X H56X 0.9500 . ?
O13 C57 1.253(7) . ?
O14 C57 1.245(7) . ?
C57 C58 1.540(8) . ?
C58 O15 1.421(8) . ?
C58 C59 1.528(8) . ?
C58 C65 1.529(8) . ?
O15 H15 0.8400 . ?
C59 C60 1.381(9) . ?
C59 C64 1.389(8) . ?
C60 C61 1.392(8) . ?
C60 H60 0.9500 . ?
C61 C62 1.370(10) . ?
C61 H61 0.9500 . ?
C62 C63 1.358(10) . ?
C62 H62 0.9500 . ?
C63 C64 1.391(9) . ?
C63 H63 0.9500 . ?
C64 H64 0.9500 . ?
C65 C66 1.367(9) . ?
C65 C70 1.372(8) . ?
C66 C67 1.392(9) . ?
C66 H66 0.9500 . ?
C67 C68 1.372(10) . ?
C67 H67 0.9500 . ?
C68 C69 1.356(9) . ?
C68 H68 0.9500 . ?
C69 C70 1.375(8) . ?
C69 H69 0.9500 . ?
C70 H70 0.9500 . ?
O16 C71 1.261(7) . ?
O17 C71 1.247(7) . ?
C71 C72 1.547(7) . ?
C72 O18 1.411(8) . ?
C72 C73 1.526(10) . ?
C72 C79 1.540(9) . ?
O18 H18A 0.8400 . ?
C73 C78 1.350(11) . ?
C73 C74 1.351(8) . ?
C74 C75 1.369(11) . ?
C74 H74 0.9500 . ?
C75 C76 1.276(12) . ?
C75 H75 0.9500 . ?
C76 C77 1.298(11) . ?
C76 H76 0.9500 . ?
C77 C78 1.381(13) . ?
C77 H77 0.9500 . ?
C78 H78 0.9500 . ?
C79 C80 1.359(10) . ?
C79 C84 1.371(9) . ?
C80 C81 1.404(11) . ?
C80 H80 0.9500 . ?
C81 C82 1.340(12) . ?
C81 H81 0.9500 . ?
C82 C83 1.343(11) . ?
C82 H82 0.9500 . ?
C83 C84 1.433(10) . ?
C83 H83 0.9500 . ?
C84 H84 0.9500 . ?
O19 C85 1.238(8) . ?
O20 C85 1.276(8) . ?
C85 C86 1.555(9) . ?
C86 O21 1.399(9) . ?
C86 C93 1.488(11) . ?
C86 C87 1.530(11) . ?
O21 H21A 0.8400 . ?
C87 C92 1.389(10) . ?
C87 C88 1.391(11) . ?
C88 C89 1.381(12) . ?
C88 H88 0.9500 . ?
C89 C90 1.403(14) . ?
C89 H89 0.9500 . ?
C90 C91 1.405(14) . ?
C90 H90 0.9500 . ?
C91 C92 1.364(13) . ?
C91 H91 0.9500 . ?
C92 H92 0.9500 . ?
C93 C98 1.353(10) . ?
C93 C94 1.375(13) . ?
C94 C95 1.430(13) . ?
C94 H94 0.9500 . ?
C95 C96 1.357(14) . ?
C95 H95 0.9500 . ?
C96 C97 1.327(14) . ?
C96 H96 0.9500 . ?
C97 C98 1.386(12) . ?
C97 H97 0.9500 . ?
C98 H98 0.9500 . ?
O22 C99 1.257(7) . ?
O23 C99 1.251(7) . ?
C99 C100 1.526(9) . ?
C100 O24 1.436(7) . ?
C100 C107 1.530(10) . ?
C100 C101 1.543(9) . ?
O24 H24A 0.8400 . ?
C101 C102 1.376(9) . ?
C101 C106 1.377(9) . ?
C102 C103 1.381(9) . ?
C102 H102 0.9500 . ?
C103 C104 1.367(10) . ?
C103 H103 0.9500 . ?
C104 C105 1.342(12) . ?
C104 H104 0.9500 . ?
C105 C106 1.368(12) . ?
C105 H105 0.9500 . ?
C106 H106 0.9500 . ?
C107 C108 1.362(11) . ?
C107 C112 1.376(10) . ?
C108 C109 1.406(12) . ?
C108 H108 0.9500 . ?
C109 C110 1.367(14) . ?
C109 H109 0.9500 . ?
C110 C111 1.321(14) . ?
C110 H110 0.9500 . ?
C111 C112 1.359(13) . ?
C111 H111 0.9500 . ?
C112 H112 0.9500 . ?
O25 C113 1.257(9) . ?
O26 C113 1.250(9) . ?
C113 C114 1.522(11) . ?
C114 O27 1.392(12) . ?
C114 C121 1.560(14) . ?
C114 C115 1.561(17) . ?
O27 H27A 0.8400 . ?
C115 C120 1.288(14) . ?
C115 C116 1.309(13) . ?
C116 C117 1.394(17) . ?
C116 H116 0.9500 . ?
C117 C118 1.397(18) . ?
C117 H117 0.9500 . ?
C118 C119 1.323(16) . ?
C118 H118 0.9500 . ?
C119 C120 1.401(15) . ?
C119 H119 0.9500 . ?
C120 H120 0.9500 . ?
C121 C122 1.349(12) . ?
C121 C126 1.383(11) . ?
C122 C123 1.400(13) . ?
C122 H122 0.9500 . ?
C123 C124 1.392(13) . ?
C123 H123 0.9500 . ?
C124 C125 1.390(13) . ?
C124 H124 0.9500 . ?
C125 C126 1.386(12) . ?
C125 H125 0.9500 . ?
C126 H126 0.9500 . ?
O28 C127 1.253(9) . ?
O29 C127 1.249(9) . ?
C127 C128 1.522(10) . ?
C128 O30 1.474(14) . ?
C128 C35X 1.490(14) . ?
C128 C135 1.498(14) . ?
C128 C129 1.502(14) . ?
C128 O30X 1.512(13) . ?
C128 C29X 1.528(14) . ?
O30 H30 0.8400 . ?
C129 C130 1.384(14) . ?
C129 C134 1.387(14) . ?
C130 C131 1.399(15) . ?
C130 H130 0.9500 . ?
C131 C132 1.341(15) . ?
C131 H131 0.9500 . ?
C132 C133 1.367(15) . ?
C132 H132 0.9500 . ?
C133 C134 1.367(14) . ?
C133 H133 0.9500 . ?
C134 H134 0.9500 . ?
C135 C136 1.341(13) . ?
C135 C140 1.387(13) . ?
C136 C137 1.406(14) . ?
C136 H136 0.9500 . ?
C137 C138 1.352(14) . ?
C137 H137 0.9500 . ?
C138 C139 1.366(14) . ?
C138 H138 0.9500 . ?
C139 C140 1.410(14) . ?
C139 H139 0.9500 . ?
C140 H140 0.9500 . ?
O30X C40X 1.77(3) . ?
O30X H30X 0.8400 . ?
C29X C34X 1.384(14) . ?
C29X C30X 1.407(14) . ?
C30X C31X 1.387(15) . ?
C30X H30A 0.9500 . ?
C31X C32X 1.355(15) . ?
C31X H31X 0.9500 . ?
C32X C33X 1.376(15) . ?
C32X H32X 0.9500 . ?
C33X C34X 1.396(15) . ?
C33X H33X 0.9500 . ?
C34X H34X 0.9500 . ?
C35X C36X 1.339(13) . ?
C35X C40X 1.430(14) . ?
C36X C37X 1.409(14) . ?
C36X H36X 0.9500 . ?
C37X C38X 1.378(15) . ?
C37X H37X 0.9500 . ?
C38X C39X 1.370(15) . ?
C38X H38X 0.9500 . ?
C39X C40X 1.375(14) . ?
C39X H39X 0.9500 . ?
C40X H40X 0.9500 . ?
O31 C142 1.249(7) . ?
O32 C142 1.246(7) . ?
C142 C143 1.550(8) . ?
O33 C143 1.411(9) . ?
O33 H33A 0.8400 . ?
C143 C144 1.502(11) . ?
C143 C150 1.514(10) . ?
C144 C149 1.357(10) . ?
C144 C145 1.363(12) . ?
C145 C146 1.409(12) . ?
C145 H145 0.9500 . ?
C146 C147 1.302(15) . ?
C146 H146 0.9500 . ?
C147 C148 1.287(16) . ?
C147 H147 0.9500 . ?
C148 C149 1.414(15) . ?
C148 H148 0.9500 . ?
C149 H149 0.9500 . ?
C150 C155 1.381(13) . ?
C150 C151 1.391(12) . ?
C151 C152 1.394(11) . ?
C151 H151 0.9500 . ?
C152 C153 1.43(2) . ?
C152 H152 0.9500 . ?
C153 C154 1.33(2) . ?
C153 H153 0.9500 . ?
C154 C155 1.385(16) . ?
C154 H154 0.9500 . ?
C155 H155 0.9500 . ?
O34 C156 1.255(7) . ?
O35 C156 1.247(7) . ?
C156 C157 1.536(8) . ?
C157 O36 1.421(8) . ?
C157 C164 1.540(9) . ?
C157 C158 1.541(9) . ?
O36 H36A 0.8400 . ?
C158 C163 1.356(9) . ?
C158 C159 1.370(9) . ?
C159 C160 1.384(12) . ?
C159 H159 0.9500 . ?
C160 C161 1.355(12) . ?
C160 H160 0.9500 . ?
C161 C162 1.358(10) . ?
C161 H161 0.9500 . ?
C162 C163 1.396(10) . ?
C162 H162 0.9500 . ?
C163 H163 0.9500 . ?
C164 C165 1.371(9) . ?
C164 C169 1.390(9) . ?
C165 C166 1.374(9) . ?
C165 H165 0.9500 . ?
C166 C167 1.389(11) . ?
C166 H166 0.9500 . ?
C167 C168 1.393(12) . ?
C167 H167 0.9500 . ?
C168 C169 1.387(10) . ?
C168 H168 0.9500 . ?
C169 H169 0.9500 . ?
O37 C170 1.435(7) . ?
C170 C171 1.541(10) . ?
C170 H17A 0.9900 . ?
C170 H17B 0.9900 . ?
C171 Na1X 3.06(3) . ?
C171 H17C 0.9800 . ?
C171 H17D 0.9800 . ?
C171 H17E 0.9800 . ?
O38 C172 1.451(6) . ?
C172 C173 1.499(10) . ?
C172 H17F 0.9900 . ?
C172 H17G 0.9900 . ?
C173 H17H 0.9800 . ?
C173 H17I 0.9800 . ?
C173 H17J 0.9800 . ?
O39 C174 1.436(7) . ?
C174 C175 1.508(11) . ?
C174 H17K 0.9900 . ?
C174 H17L 0.9900 . ?
C175 H17M 0.9800 . ?
C175 H17N 0.9800 . ?
C175 H17O 0.9800 . ?
O40 C176 1.437(7) . ?
C176 C177 1.442(11) . ?
C176 H17P 0.9900 . ?
C176 H17Q 0.9900 . ?
C177 H17R 0.9800 . ?
C177 H17S 0.9800 . ?
C177 H17T 0.9800 . ?
O41 C178 1.460(7) . ?
C178 C179 1.451(10) . ?
C178 H17U 0.9900 . ?
C178 H17V 0.9900 . ?
C179 H17W 0.9800 . ?
C179 H17X 0.9800 . ?
C179 H17Y 0.9800 . ?
O42 C180 1.427(9) . ?
C180 C81X 1.21(3) . ?
C180 C181 1.27(2) . ?
C180 H18B 0.9900 . ?
C180 H18C 0.9900 . ?
C180 H18D 0.9900 . ?
C180 H18E 0.9900 . ?
C181 H81A 0.9800 . ?
C181 H81B 0.9800 . ?
C181 H81C 0.9800 . ?
C81X H81D 0.9800 . ?
C81X H81E 0.9800 . ?
C81X H81F 0.9800 . ?
O43 C182 1.449(8) . ?
C182 C183 1.487(12) . ?
C182 H18G 0.9900 . ?
C182 H18H 0.9900 . ?
C183 H18I 0.9800 . ?
C183 H18J 0.9800 . ?
C183 H18K 0.9800 . ?
O44 C184 1.406(16) . ?
O44 C84X 1.459(18) . ?
C184 C185 1.37(3) . ?
C184 H18F 0.9900 . ?
C184 H18L 0.9900 . ?
C185 H18M 0.9800 . ?
C185 H18N 0.9800 . ?
C185 H18O 0.9800 . ?
C84X C85X 1.45(3) . ?
C84X H84A 0.9900 . ?
C84X H84B 0.9900 . ?
C85X H85A 0.9800 . ?
C85X H85B 0.9800 . ?
C85X H85C 0.9800 . ?
N1 C186 1.264(17) . ?
C186 C187 1.521(19) . ?
C187 H18P 0.9800 . ?
C187 H18Q 0.9800 . ?
C187 H18R 0.9800 . ?
N1X C86X 1.32(2) . ?
C86X C87X 1.56(2) . ?
C87X H87A 0.9800 . ?
C87X H87B 0.9800 . ?
C87X H87C 0.9800 . ?
N2 C188 1.32(2) . ?
C188 C189 1.56(2) . ?
C189 H18S 0.9800 . ?
C189 H18T 0.9800 . ?
C189 H18U 0.9800 . ?
N2X C88X 1.33(2) . ?
C88X C89X 1.54(2) . ?
C89X H89A 0.9800 . ?
C89X H89B 0.9800 . ?
C89X H89C 0.9800 . ?
N3 C190 1.313(18) . ?
C190 C191 1.536(19) . ?
C191 H19A 0.9800 . ?
C191 H19B 0.9800 . ?
C191 H19C 0.9800 . ?
N4 C192 1.33(2) . ?
C192 C193 1.56(2) . ?
C193 H19D 0.9800 . ?
C193 H19E 0.9800 . ?
C193 H19F 0.9800 . ?
N4X C92X 1.32(2) . ?
C92X C93X 1.54(2) . ?
C93X H93A 0.9800 . ?
C93X H93B 0.9800 . ?
C93X H93C 0.9800 . ?

loop_
_geom_hbond_atom_site_label_D
_geom_hbond_atom_site_label_H
_geom_hbond_atom_site_label_A
_geom_hbond_distance_DH
_geom_hbond_distance_HA
_geom_hbond_distance_DA
_geom_hbond_angle_DHA
_geom_hbond_site_symmetry_A
_geom_hbond_publ_flag
O3 H3 O2 0.84 2.01 2.551(6) 121.2 . yes
O6 H6A N1 0.84 2.06 2.772(13) 141.5 . yes
O15 H15 O13 0.84 2.15 2.594(6) 113.2 . yes
O18 H18A O17 0.84 2.06 2.538(5) 115.4 . yes
O21 H21A O20 0.84 2.08 2.573(6) 116.6 . yes
O21 H21A N1X 0.84 2.58 3.15(2) 126.1 2 yes
O27 H27A N1X 0.84 2.17 2.98(3) 163.4 2 yes
C136 H136 O28 0.95 2.33 2.89(2) 117.3 . yes
O33 H33A O32 0.84 2.04 2.563(6) 120.0 . yes
O36 H36A O34 0.84 2.04 2.558(6) 119.4 . yes
C170 H17A O32 0.99 2.54 3.157(8) 120.5 . yes
C172 H17F O7 0.99 2.53 3.191(7) 123.8 . yes
C174 H17K O13 0.99 2.54 3.165(7) 120.9 . yes
C176 H17P O5 0.99 2.60 3.257(7) 123.6 . yes
C178 H17V O22 0.99 2.45 3.119(8) 124.1 . yes
C180 H18C O17 0.99 2.62 3.285(11) 124.6 . yes
C182 H18G O26 0.99 2.48 3.141(8) 124.1 . yes
C84X H84B O34 0.99 2.50 3.161(16) 123.9 . yes
C189 H18S O36 0.98 3.09 3.49(6) 105.9 . yes

loop_
_geom_torsion_atom_site_label_1
_geom_torsion_atom_site_label_2
_geom_torsion_atom_site_label_3
_geom_torsion_atom_site_label_4
_geom_torsion
_geom_torsion_site_symmetry_1
_geom_torsion_site_symmetry_2
_geom_torsion_site_symmetry_3
_geom_torsion_site_symmetry_4
_geom_torsion_publ_flag
O43 V8 O45 V1 -141.3(3) . . . . ?
O44 V8 O45 V1 138.4(3) . . . . ?
O31 V8 O45 V1 -47.7(3) . . . . ?
O34 V8 O45 V1 41.9(3) . . . . ?
O29 V8 O45 V1 31.2(12) . . . . ?
V7 V8 O45 V1 177.4(2) . . . . ?
O43 V8 O45 Na1 30.4(4) . . . . ?
O44 V8 O45 Na1 -49.9(4) . . . . ?
O31 V8 O45 Na1 124.0(4) . . . . ?
O34 V8 O45 Na1 -146.4(4) . . . . ?
O29 V8 O45 Na1 -157.0(10) . . . . ?
V7 V8 O45 Na1 -10.9(4) . . . . ?
V1 V8 O45 Na1 171.7(5) . . . . ?
O43 V8 O45 Na1X 3.5(6) . . . . ?
O44 V8 O45 Na1X -76.8(6) . . . . ?
O31 V8 O45 Na1X 97.1(6) . . . . ?
O34 V8 O45 Na1X -173.3(6) . . . . ?
O29 V8 O45 Na1X 176.1(11) . . . . ?
V7 V8 O45 Na1X -37.8(6) . . . . ?
V1 V8 O45 Na1X 144.8(6) . . . . ?
O38 V2 O46 V3 144.4(2) . . . . ?
O37 V2 O46 V3 -135.6(2) . . . . ?
O4 V2 O46 V3 -42.6(3) . . . . ?
O7 V2 O46 V3 47.1(3) . . . . ?
V1 V2 O46 V3 -173.78(19) . . . . ?
O38 V2 O46 Na1 -39.1(4) . . . . ?
O37 V2 O46 Na1 40.9(4) . . . . ?
O4 V2 O46 Na1 133.9(4) . . . . ?
O7 V2 O46 Na1 -136.3(4) . . . . ?
V1 V2 O46 Na1 2.8(4) . . . . ?
V3 V2 O46 Na1 176.5(5) . . . . ?
O38 V2 O46 Na1X -66.9(6) . . . . ?
O37 V2 O46 Na1X 13.1(6) . . . . ?
O4 V2 O46 Na1X 106.2(6) . . . . ?
O7 V2 O46 Na1X -164.1(6) . . . . ?
V1 V2 O46 Na1X -25.0(6) . . . . ?
V3 V2 O46 Na1X 148.8(6) . . . . ?
O41 V5 O47 V4 -143.1(2) . . . . ?
O42 V5 O47 V4 137.2(3) . . . . ?
O14 V5 O47 V4 -48.7(3) . . . . ?
O17 V5 O47 V4 41.1(3) . . . . ?
V6 V5 O47 V4 176.0(2) . . . . ?
O41 V5 O47 Na1 34.3(4) . . . . ?
O42 V5 O47 Na1 -45.4(4) . . . . ?
O14 V5 O47 Na1 128.6(4) . . . . ?
O17 V5 O47 Na1 -141.5(4) . . . . ?
V6 V5 O47 Na1 -6.7(4) . . . . ?
V4 V5 O47 Na1 177.4(5) . . . . ?
O41 V5 O47 Na1X 62.7(6) . . . . ?
O42 V5 O47 Na1X -17.0(6) . . . . ?
O14 V5 O47 Na1X 157.0(6) . . . . ?
O17 V5 O47 Na1X -113.1(6) . . . . ?
V6 V5 O47 Na1X 21.7(6) . . . . ?
V4 V5 O47 Na1X -154.2(6) . . . . ?
O42 V6 O48 V7 -138.2(3) . . . . ?
O41 V6 O48 V7 141.9(3) . . . . ?
O22 V6 O48 V7 47.5(3) . . . . ?
O25 V6 O48 V7 -43.1(3) . . . . ?
V5 V6 O48 V7 -178.5(2) . . . . ?
O42 V6 O48 Na1 39.9(4) . . . . ?
O41 V6 O48 Na1 -40.0(4) . . . . ?
O22 V6 O48 Na1 -134.4(4) . . . . ?
O25 V6 O48 Na1 135.0(4) . . . . ?
V5 V6 O48 Na1 -0.3(4) . . . . ?
V7 V6 O48 Na1 178.1(5) . . . . ?
O42 V6 O48 Na1X 10.8(6) . . . . ?
O41 V6 O48 Na1X -69.1(6) . . . . ?
O22 V6 O48 Na1X -163.5(6) . . . . ?
O25 V6 O48 Na1X 105.9(6) . . . . ?
V5 V6 O48 Na1X -29.4(6) . . . . ?
V7 V6 O48 Na1X 149.0(7) . . . . ?
V1 O1 C1 O2 2.7(9) . . . . ?
V1 O1 C1 C2 -179.5(4) . . . . ?
V2 O2 C1 O1 -0.5(9) . . . . ?
V2 O2 C1 C2 -178.2(4) . . . . ?
O1 C1 C2 O3 -174.5(5) . . . . ?
O2 C1 C2 O3 3.5(7) . . . . ?
O1 C1 C2 C9 67.7(7) . . . . ?
O2 C1 C2 C9 -114.3(6) . . . . ?
O1 C1 C2 C3 -59.9(7) . . . . ?
O2 C1 C2 C3 118.1(6) . . . . ?
O3 C2 C3 C8 -145.0(6) . . . . ?
C9 C2 C3 C8 -24.0(9) . . . . ?
C1 C2 C3 C8 99.6(7) . . . . ?
O3 C2 C3 C4 40.8(8) . . . . ?
C9 C2 C3 C4 161.8(7) . . . . ?
C1 C2 C3 C4 -74.6(8) . . . . ?
C8 C3 C4 C5 2.8(13) . . . . ?
C2 C3 C4 C5 177.2(8) . . . . ?
C3 C4 C5 C6 -1.1(15) . . . . ?
C4 C5 C6 C7 -0.8(14) . . . . ?
C5 C6 C7 C8 1.0(12) . . . . ?
C4 C3 C8 C7 -2.6(11) . . . . ?
C2 C3 C8 C7 -176.9(6) . . . . ?
C6 C7 C8 C3 0.8(11) . . . . ?
O3 C2 C9 C14 -165.0(6) . . . . ?
C3 C2 C9 C14 75.0(8) . . . . ?
C1 C2 C9 C14 -47.7(7) . . . . ?
O3 C2 C9 C10 13.6(7) . . . . ?
C3 C2 C9 C10 -106.4(7) . . . . ?
C1 C2 C9 C10 130.9(6) . . . . ?
C14 C9 C10 C11 0.7(10) . . . . ?
C2 C9 C10 C11 -178.0(6) . . . . ?
C9 C10 C11 C12 -2.0(12) . . . . ?
C10 C11 C12 C13 1.8(12) . . . . ?
C11 C12 C13 C14 -0.4(11) . . . . ?
C10 C9 C14 C13 0.7(10) . . . . ?
C2 C9 C14 C13 179.4(6) . . . . ?
C12 C13 C14 C9 -0.9(11) . . . . ?
V3 O5 C15 O4 9.9(9) . . . . ?
V3 O5 C15 C16 -171.9(4) . . . . ?
V2 O4 C15 O5 -6.8(10) . . . . ?
V2 O4 C15 C16 174.9(4) . . . . ?
O5 C15 C16 O6 -8.5(7) . . . . ?
O4 C15 C16 O6 169.9(5) . . . . ?
O5 C15 C16 C23 -125.5(5) . . . . ?
O4 C15 C16 C23 52.9(6) . . . . ?
O5 C15 C16 C17 111.9(6) . . . . ?
O4 C15 C16 C17 -69.7(6) . . . . ?
O6 C16 C17 C18 -43.1(9) . . . . ?
C23 C16 C17 C18 75.9(9) . . . . ?
C15 C16 C17 C18 -163.4(8) . . . . ?
O6 C16 C17 C22 140.4(8) . . . . ?
C23 C16 C17 C22 -100.6(9) . . . . ?
C15 C16 C17 C22 20.1(10) . . . . ?
C22 C17 C18 C19 0.9(16) . . . . ?
C16 C17 C18 C19 -175.9(10) . . . . ?
C17 C18 C19 C20 -9(2) . . . . ?
C18 C19 C20 C21 14(2) . . . . ?
C19 C20 C21 C22 -12(2) . . . . ?
C20 C21 C22 C17 3(2) . . . . ?
C18 C17 C22 C21 2.1(16) . . . . ?
C16 C17 C22 C21 178.6(10) . . . . ?
O6 C16 C23 C28 -29.5(8) . . . . ?
C15 C16 C23 C28 89.1(7) . . . . ?
C17 C16 C23 C28 -149.9(6) . . . . ?
O6 C16 C23 C24 157.3(6) . . . . ?
C15 C16 C23 C24 -84.2(7) . . . . ?
C17 C16 C23 C24 36.8(8) . . . . ?
C28 C23 C24 C25 1.1(12) . . . . ?
C16 C23 C24 C25 174.6(8) . . . . ?
C23 C24 C25 C26 3.4(15) . . . . ?
C24 C25 C26 C27 -5.3(17) . . . . ?
C25 C26 C27 C28 2.6(16) . . . . ?
C24 C23 C28 C27 -3.9(11) . . . . ?
C16 C23 C28 C27 -177.3(7) . . . . ?
C26 C27 C28 C23 2.2(14) . . . . ?
V3 O8 C29 O7 -2.1(10) . . . . ?
V3 O8 C29 C30 179.8(4) . . . . ?
V2 O7 C29 O8 6.2(9) . . . . ?
V2 O7 C29 C30 -175.7(4) . . . . ?
O8 C29 C30 O9 173.3(5) . . . . ?
O7 C29 C30 O9 -5.0(8) . . . . ?
O8 C29 C30 C37 54.1(7) . . . . ?
O7 C29 C30 C37 -124.1(6) . . . . ?
O8 C29 C30 C31 -65.1(9) . . . . ?
O7 C29 C30 C31 116.7(8) . . . . ?
O9 C30 C31 C32 150.5(12) . . . . ?
C29 C30 C31 C32 29.6(15) . . . . ?
C37 C30 C31 C32 -90.6(13) . . . . ?
O9 C30 C31 C36 -25.8(14) . . . . ?
C29 C30 C31 C36 -146.7(11) . . . . ?
C37 C30 C31 C36 93.1(13) . . . . ?
C36 C31 C32 C33 -5(2) . . . . ?
C30 C31 C32 C33 179.0(13) . . . . ?
C31 C32 C33 C34 -3(3) . . . . ?
C32 C33 C34 C35 16(3) . . . . ?
C33 C34 C35 C36 -22(3) . . . . ?
C32 C31 C36 C35 -1(2) . . . . ?
C30 C31 C36 C35 175.2(15) . . . . ?
C34 C35 C36 C31 15(3) . . . . ?
O9 C30 C37 C42 -27.9(10) . . . . ?
C29 C30 C37 C42 91.6(9) . . . . ?
C31 C30 C37 C42 -147.9(8) . . . . ?
O9 C30 C37 C38 159.0(8) . . . . ?
C29 C30 C37 C38 -81.5(10) . . . . ?
C31 C30 C37 C38 39.0(10) . . . . ?
C42 C37 C38 C39 1.5(15) . . . . ?
C30 C37 C38 C39 174.8(9) . . . . ?
C37 C38 C39 C40 2.6(18) . . . . ?
C38 C39 C40 C41 -6(2) . . . . ?
C39 C40 C41 C42 6(2) . . . . ?
C38 C37 C42 C41 -2.4(14) . . . . ?
C30 C37 C42 C41 -175.8(9) . . . . ?
C40 C41 C42 C37 -1.0(17) . . . . ?
V4 O11 C43 O10 6.4(10) . . . . ?
V4 O11 C43 C44 -174.8(5) . . . . ?
V3 O10 C43 O11 -4.0(10) . . . . ?
V3 O10 C43 C44 177.1(5) . . . . ?
O11 C43 C44 O12 -179.0(6) . . . . ?
O10 C43 C44 O12 -0.1(9) . . . . ?
O11 C43 C44 C45 63.1(8) . . . . ?
O10 C43 C44 C45 -118.0(7) . . . . ?
O11 C43 C44 C51X -62.8(8) . . . . ?
O10 C43 C44 C51X 116.1(7) . . . . ?
O11 C43 C44 C51 -62.8(8) . . . . ?
O10 C43 C44 C51 116.1(7) . . . . ?
O12 C44 C45 C46 179.7(7) . . . . ?
C43 C44 C45 C46 -64.0(9) . . . . ?
C51X C44 C45 C46 57.3(10) . . . . ?
C51 C44 C45 C46 57.3(10) . . . . ?
O12 C44 C45 C50 -6.1(11) . . . . ?
C43 C44 C45 C50 110.2(10) . . . . ?
C51X C44 C45 C50 -128.5(10) . . . . ?
C51 C44 C45 C50 -128.5(10) . . . . ?
C50 C45 C46 C47 5.0(13) . . . . ?
C44 C45 C46 C47 179.7(7) . . . . ?
C45 C46 C47 C48 -3.2(14) . . . . ?
C46 C47 C48 C49 2(2) . . . . ?
C47 C48 C49 C50 -3(2) . . . . ?
C46 C45 C50 C49 -5.6(17) . . . . ?
C44 C45 C50 C49 179.8(11) . . . . ?
C48 C49 C50 C45 5(2) . . . . ?
O12 C44 C51 C56 -90.9(8) . . . . ?
C43 C44 C51 C56 153.1(6) . . . . ?
C45 C44 C51 C56 32.7(10) . . . . ?
O12 C44 C51 C52 79.5(9) . . . . ?
C43 C44 C51 C52 -36.5(9) . . . . ?
C45 C44 C51 C52 -157.0(7) . . . . ?
C56 C51 C52 C53 -0.5(3) . . . . ?
C44 C51 C52 C53 -171.1(8) . . . . ?
C51 C52 C53 C54 -0.3(3) . . . . ?
C52 C53 C54 C55 0.7(7) . . . . ?
C53 C54 C55 C56 -0.3(8) . . . . ?
C52 C51 C56 C55 1.0(6) . . . . ?
C44 C51 C56 C55 171.7(8) . . . . ?
C54 C55 C56 C51 -0.6(8) . . . . ?
O12 C44 C51X C52X 79.5(9) . . . . ?
C43 C44 C51X C52X -36.5(9) . . . . ?
C45 C44 C51X C52X -157.0(7) . . . . ?
O12 C44 C51X C56X -150.2(14) . . . . ?
C43 C44 C51X C56X 93.8(14) . . . . ?
C45 C44 C51X C56X -26.6(16) . . . . ?
C56X C51X C52X C53X 45(3) . . . . ?
C44 C51X C52X C53X -176(2) . . . . ?
C51X C52X C53X C54X -28(5) . . . . ?
C52X C53X C54X C55X 0(5) . . . . ?
C53X C54X C55X C56X 1(5) . . . . ?
C52X C51X C56X C55X -40(2) . . . . ?
C44 C51X C56X C55X -178.2(18) . . . . ?
C54X C55X C56X C51X 23(4) . . . . ?
V5 O14 C57 O13 -4.0(8) . . . . ?
V5 O14 C57 C58 175.9(3) . . . . ?
V4 O13 C57 O14 -16.8(8) . . . . ?
V4 O13 C57 C58 163.3(4) . . . . ?
O14 C57 C58 O15 164.3(5) . . . . ?
O13 C57 C58 O15 -15.8(6) . . . . ?
O14 C57 C58 C59 46.5(6) . . . . ?
O13 C57 C58 C59 -133.6(5) . . . . ?
O14 C57 C58 C65 -76.7(6) . . . . ?
O13 C57 C58 C65 103.2(6) . . . . ?
O15 C58 C59 C60 159.6(6) . . . . ?
C65 C58 C59 C60 40.4(8) . . . . ?
C57 C58 C59 C60 -81.6(7) . . . . ?
O15 C58 C59 C64 -23.2(7) . . . . ?
C65 C58 C59 C64 -142.4(6) . . . . ?
C57 C58 C59 C64 95.7(7) . . . . ?
C64 C59 C60 C61 0.5(10) . . . . ?
C58 C59 C60 C61 177.8(6) . . . . ?
C59 C60 C61 C62 1.1(11) . . . . ?
C60 C61 C62 C63 -2.7(12) . . . . ?
C61 C62 C63 C64 2.7(13) . . . . ?
C60 C59 C64 C63 -0.5(10) . . . . ?
C58 C59 C64 C63 -177.8(6) . . . . ?
C62 C63 C64 C59 -1.1(11) . . . . ?
O15 C58 C65 C66 104.7(8) . . . . ?
C59 C58 C65 C66 -136.3(8) . . . . ?
C57 C58 C65 C66 -15.0(10) . . . . ?
O15 C58 C65 C70 -71.1(7) . . . . ?
C59 C58 C65 C70 47.8(8) . . . . ?
C57 C58 C65 C70 169.1(6) . . . . ?
C70 C65 C66 C67 2.0(15) . . . . ?
C58 C65 C66 C67 -173.9(10) . . . . ?
C65 C66 C67 C68 -2.9(19) . . . . ?
C66 C67 C68 C69 1.6(19) . . . . ?
C67 C68 C69 C70 0.6(15) . . . . ?
C66 C65 C70 C69 0.1(12) . . . . ?
C58 C65 C70 C69 176.2(7) . . . . ?
C68 C69 C70 C65 -1.5(13) . . . . ?
V5 O17 C71 O16 -6.7(10) . . . . ?
V5 O17 C71 C72 172.2(4) . . . . ?
V4 O16 C71 O17 -13.7(9) . . . . ?
V4 O16 C71 C72 167.4(4) . . . . ?
O17 C71 C72 O18 -4.9(8) . . . . ?
O16 C71 C72 O18 174.1(6) . . . . ?
O17 C71 C72 C73 115.3(6) . . . . ?
O16 C71 C72 C73 -65.7(7) . . . . ?
O17 C71 C72 C79 -121.3(6) . . . . ?
O16 C71 C72 C79 57.7(8) . . . . ?
O18 C72 C73 C78 133.1(12) . . . . ?
C79 C72 C73 C78 -107.4(12) . . . . ?
C71 C72 C73 C78 13.0(14) . . . . ?
O18 C72 C73 C74 -37.5(9) . . . . ?
C79 C72 C73 C74 82.1(9) . . . . ?
C71 C72 C73 C74 -157.5(8) . . . . ?
C78 C73 C74 C75 8.6(17) . . . . ?
C72 C73 C74 C75 -179.7(9) . . . . ?
C73 C74 C75 C76 -3(2) . . . . ?
C74 C75 C76 C77 -3(2) . . . . ?
C75 C76 C77 C78 4(3) . . . . ?
C74 C73 C78 C77 -8(2) . . . . ?
C72 C73 C78 C77 -178.7(14) . . . . ?
C76 C77 C78 C73 2(3) . . . . ?
O18 C72 C79 C80 -20.2(8) . . . . ?
C73 C72 C79 C80 -140.1(7) . . . . ?
C71 C72 C79 C80 96.5(7) . . . . ?
O18 C72 C79 C84 162.7(5) . . . . ?
C73 C72 C79 C84 42.8(8) . . . . ?
C71 C72 C79 C84 -80.5(7) . . . . ?
C84 C79 C80 C81 -3.2(12) . . . . ?
C72 C79 C80 C81 179.7(7) . . . . ?
C79 C80 C81 C82 4.7(15) . . . . ?
C80 C81 C82 C83 -4.0(15) . . . . ?
C81 C82 C83 C84 1.8(13) . . . . ?
C80 C79 C84 C83 0.9(9) . . . . ?
C72 C79 C84 C83 178.0(5) . . . . ?
C82 C83 C84 C79 -0.2(10) . . . . ?
V5 O19 C85 O20 0.2(9) . . . . ?
V5 O19 C85 C86 179.2(4) . . . . ?
V6 O20 C85 O19 0.8(9) . . . . ?
V6 O20 C85 C86 -178.2(4) . . . . ?
O19 C85 C86 O21 -167.6(6) . . . . ?
O20 C85 C86 O21 11.6(8) . . . . ?
O19 C85 C86 C93 72.1(9) . . . . ?
O20 C85 C86 C93 -108.7(8) . . . . ?
O19 C85 C86 C87 -51.6(8) . . . . ?
O20 C85 C86 C87 127.5(6) . . . . ?
O21 C86 C87 C92 -147.7(7) . . . . ?
C93 C86 C87 C92 -27.4(10) . . . . ?
C85 C86 C87 C92 94.8(8) . . . . ?
O21 C86 C87 C88 34.2(9) . . . . ?
C93 C86 C87 C88 154.5(8) . . . . ?
C85 C86 C87 C88 -83.3(9) . . . . ?
C92 C87 C88 C89 3.0(14) . . . . ?
C86 C87 C88 C89 -178.9(8) . . . . ?
C87 C88 C89 C90 -2.8(15) . . . . ?
C88 C89 C90 C91 0.9(17) . . . . ?
C89 C90 C91 C92 0.7(18) . . . . ?
C90 C91 C92 C87 -0.5(16) . . . . ?
C88 C87 C92 C91 -1.3(14) . . . . ?
C86 C87 C92 C91 -179.4(8) . . . . ?
O21 C86 C93 C98 40.4(14) . . . . ?
C87 C86 C93 C98 -79.2(14) . . . . ?
C85 C86 C93 C98 161.2(11) . . . . ?
O21 C86 C93 C94 -126.1(14) . . . . ?
C87 C86 C93 C94 114.3(15) . . . . ?
C85 C86 C93 C94 -5.4(17) . . . . ?
C98 C93 C94 C95 13(3) . . . . ?
C86 C93 C94 C95 -179.3(16) . . . . ?
C93 C94 C95 C96 -4(3) . . . . ?
C94 C95 C96 C97 -4(3) . . . . ?
C95 C96 C97 C98 3(3) . . . . ?
C94 C93 C98 C97 -15(2) . . . . ?
C86 C93 C98 C97 177.1(12) . . . . ?
C96 C97 C98 C93 8(3) . . . . ?
V7 O23 C99 O22 9.9(12) . . . . ?
V7 O23 C99 C100 -171.3(5) . . . . ?
V6 O22 C99 O23 -0.3(11) . . . . ?
V6 O22 C99 C100 -179.1(4) . . . . ?
O23 C99 C100 O24 24.4(9) . . . . ?
O22 C99 C100 O24 -156.6(6) . . . . ?
O23 C99 C100 C107 -94.5(7) . . . . ?
O22 C99 C100 C107 84.4(7) . . . . ?
O23 C99 C100 C101 140.6(6) . . . . ?
O22 C99 C100 C101 -40.4(8) . . . . ?
O24 C100 C101 C102 -150.4(6) . . . . ?
C99 C100 C101 C102 92.8(7) . . . . ?
C107 C100 C101 C102 -29.7(9) . . . . ?
O24 C100 C101 C106 34.2(8) . . . . ?
C99 C100 C101 C106 -82.7(7) . . . . ?
C107 C100 C101 C106 154.8(6) . . . . ?
C106 C101 C102 C103 -2.5(10) . . . . ?
C100 C101 C102 C103 -178.0(6) . . . . ?
C101 C102 C103 C104 1.9(11) . . . . ?
C102 C103 C104 C105 -0.1(12) . . . . ?
C103 C104 C105 C106 -1.0(13) . . . . ?
C104 C105 C106 C101 0.4(13) . . . . ?
C102 C101 C106 C105 1.4(11) . . . . ?
C100 C101 C106 C105 177.0(7) . . . . ?
O24 C100 C107 C108 -144.6(7) . . . . ?
C99 C100 C107 C108 -26.2(9) . . . . ?
C101 C100 C107 C108 95.8(8) . . . . ?
O24 C100 C107 C112 35.2(9) . . . . ?
C99 C100 C107 C112 153.6(6) . . . . ?
C101 C100 C107 C112 -84.4(8) . . . . ?
C112 C107 C108 C109 -3.4(13) . . . . ?
C100 C107 C108 C109 176.4(8) . . . . ?
C107 C108 C109 C110 1.7(15) . . . . ?
C108 C109 C110 C111 3.3(16) . . . . ?
C109 C110 C111 C112 -6.1(16) . . . . ?
C110 C111 C112 C107 4.3(15) . . . . ?
C108 C107 C112 C111 0.5(12) . . . . ?
C100 C107 C112 C111 -179.3(8) . . . . ?
V7 O26 C113 O25 4.1(13) . . . . ?
V7 O26 C113 C114 -175.7(6) . . . . ?
V6 O25 C113 O26 8.5(13) . . . . ?
V6 O25 C113 C114 -171.7(6) . . . . ?
O26 C113 C114 O27 -169.0(9) . . . . ?
O25 C113 C114 O27 11.2(13) . . . . ?
O26 C113 C114 C121 -53.4(11) . . . . ?
O25 C113 C114 C121 126.8(8) . . . . ?
O26 C113 C114 C115 67.0(11) . . . . ?
O25 C113 C114 C115 -112.8(10) . . . . ?
O27 C114 C115 C120 -125.9(15) . . . . ?
C113 C114 C115 C120 -4.4(18) . . . . ?
C121 C114 C115 C120 112.6(15) . . . . ?
O27 C114 C115 C116 45.5(16) . . . . ?
C113 C114 C115 C116 166.9(13) . . . . ?
C121 C114 C115 C116 -76.1(15) . . . . ?
C120 C115 C116 C117 -3(3) . . . . ?
C114 C115 C116 C117 -175.1(17) . . . . ?
C115 C116 C117 C118 -13(4) . . . . ?
C116 C117 C118 C119 21(4) . . . . ?
C117 C118 C119 C120 -14(3) . . . . ?
C116 C115 C120 C119 9(3) . . . . ?
C114 C115 C120 C119 -179.5(13) . . . . ?
C118 C119 C120 C115 0(3) . . . . ?
O27 C114 C121 C122 29.0(13) . . . . ?
C113 C114 C121 C122 -86.8(11) . . . . ?
C115 C114 C121 C122 153.2(10) . . . . ?
O27 C114 C121 C126 -158.4(10) . . . . ?
C113 C114 C121 C126 85.8(11) . . . . ?
C115 C114 C121 C126 -34.1(13) . . . . ?
C126 C121 C122 C123 3.3(17) . . . . ?
C114 C121 C122 C123 176.2(11) . . . . ?
C121 C122 C123 C124 -5(2) . . . . ?
C122 C123 C124 C125 6(2) . . . . ?
C123 C124 C125 C126 -4.6(19) . . . . ?
C122 C121 C126 C125 -2.3(16) . . . . ?
C114 C121 C126 C125 -175.0(10) . . . . ?
C124 C125 C126 C121 3.0(17) . . . . ?
V8 O29 C127 O28 5.0(17) . . . . ?
V8 O29 C127 C128 175.9(7) . . . . ?
V7 O28 C127 O29 -9.0(17) . . . . ?
V7 O28 C127 C128 179.6(7) . . . . ?
O29 C127 C128 O30 -128.9(14) . . . . ?
O28 C127 C128 O30 43.2(16) . . . . ?
O29 C127 C128 C35X 113.0(13) . . . . ?
O28 C127 C128 C35X -74.9(13) . . . . ?
O29 C127 C128 C135 137.0(13) . . . . ?
O28 C127 C128 C135 -50.8(15) . . . . ?
O29 C127 C128 C129 2.5(17) . . . . ?
O28 C127 C128 C129 174.7(13) . . . . ?
O29 C127 C128 O30X 22.0(15) . . . . ?
O28 C127 C128 O30X -165.8(12) . . . . ?
O29 C127 C128 C29X -91.5(12) . . . . ?
O28 C127 C128 C29X 80.7(12) . . . . ?
O30 C128 C129 C130 -95.9(19) . . . . ?
C135 C128 C129 C130 3(2) . . . . ?
C127 C128 C129 C130 136.7(14) . . . . ?
O30 C128 C129 C134 58.4(18) . . . . ?
C135 C128 C129 C134 157.4(14) . . . . ?
C127 C128 C129 C134 -69.1(16) . . . . ?
C134 C129 C130 C131 0.0(3) . . . . ?
C128 C129 C130 C131 153.1(19) . . . . ?
C129 C130 C131 C132 0.1(3) . . . . ?
C130 C131 C132 C133 -0.2(7) . . . . ?
C131 C132 C133 C134 0.3(9) . . . . ?
C132 C133 C134 C129 -0.2(9) . . . . ?
C130 C129 C134 C133 0.0(7) . . . . ?
C128 C129 C134 C133 -155.3(17) . . . . ?
O30 C128 C135 C136 -81(2) . . . . ?
C129 C128 C135 C136 161.5(18) . . . . ?
C127 C128 C135 C136 27(2) . . . . ?
O30 C128 C135 C140 83.3(14) . . . . ?
C129 C128 C135 C140 -34.1(17) . . . . ?
C127 C128 C135 C140 -168.7(11) . . . . ?
C140 C135 C136 C137 -0.1(3) . . . . ?
C128 C135 C136 C137 163(2) . . . . ?
C135 C136 C137 C138 0.0(3) . . . . ?
C136 C137 C138 C139 -0.3(7) . . . . ?
C137 C138 C139 C140 0.6(10) . . . . ?
C136 C135 C140 C139 0.4(7) . . . . ?
C128 C135 C140 C139 -167.3(16) . . . . ?
C138 C139 C140 C135 -0.7(10) . . . . ?
C35X C128 O30X C40X -32.4(8) . . . . ?
C127 C128 O30X C40X 70.1(11) . . . . ?
C29X C128 O30X C40X -174.0(12) . . . . ?
C35X C128 C29X C34X -144.9(16) . . . . ?
O30X C128 C29X C34X -38.8(16) . . . . ?
C127 C128 C29X C34X 73.8(14) . . . . ?
C35X C128 C29X C30X 48(2) . . . . ?
O30X C128 C29X C30X 154.5(13) . . . . ?
C127 C128 C29X C30X -92.9(14) . . . . ?
C34X C29X C30X C31X 0.1(3) . . . . ?
C128 C29X C30X C31X 167.9(17) . . . . ?
C29X C30X C31X C32X 0.0(3) . . . . ?
C30X C31X C32X C33X -0.1(7) . . . . ?
C31X C32X C33X C34X -0.1(9) . . . . ?
C30X C29X C34X C33X -0.3(7) . . . . ?
C128 C29X C34X C33X -167.3(18) . . . . ?
C32X C33X C34X C29X 0.3(9) . . . . ?
O30X C128 C35X C36X 174(3) . . . . ?
C127 C128 C35X C36X 70(3) . . . . ?
C29X C128 C35X C36X -73(4) . . . . ?
O30X C128 C35X C40X 40.4(11) . . . . ?
C127 C128 C35X C40X -64.2(10) . . . . ?
C29X C128 C35X C40X 153.0(16) . . . . ?
C40X C35X C36X C37X 0.1(3) . . . . ?
C128 C35X C36X C37X -130(3) . . . . ?
C35X C36X C37X C38X 0.2(3) . . . . ?
C36X C37X C38X C39X -0.5(7) . . . . ?
C37X C38X C39X C40X 0.4(10) . . . . ?
C38X C39X C40X C35X 0.0(11) . . . . ?
C38X C39X C40X O30X -154(3) . . . . ?
C36X C35X C40X C39X -0.2(8) . . . . ?
C128 C35X C40X C39X 158.7(14) . . . . ?
C36X C35X C40X O30X 166.9(12) . . . . ?
C128 C35X C40X O30X -34.2(8) . . . . ?
C128 O30X C40X C39X -167(3) . . . . ?
C128 O30X C40X C35X 34.5(8) . . . . ?
V1 O32 C142 O31 -11.6(9) . . . . ?
V1 O32 C142 C143 169.2(4) . . . . ?
V8 O31 C142 O32 -6.2(9) . . . . ?
V8 O31 C142 C143 173.0(4) . . . . ?
O32 C142 C143 O33 -14.1(8) . . . . ?
O31 C142 C143 O33 166.6(6) . . . . ?
O32 C142 C143 C144 103.9(7) . . . . ?
O31 C142 C143 C144 -75.4(7) . . . . ?
O32 C142 C143 C150 -133.3(7) . . . . ?
O31 C142 C143 C150 47.5(9) . . . . ?
O33 C143 C144 C149 -41.6(11) . . . . ?
C150 C143 C144 C149 78.8(10) . . . . ?
C142 C143 C144 C149 -159.4(9) . . . . ?
O33 C143 C144 C145 138.5(9) . . . . ?
C150 C143 C144 C145 -101.1(10) . . . . ?
C142 C143 C144 C145 20.7(11) . . . . ?
C149 C144 C145 C146 4.4(17) . . . . ?
C143 C144 C145 C146 -175.7(10) . . . . ?
C144 C145 C146 C147 -5(2) . . . . ?
C145 C146 C147 C148 0(3) . . . . ?
C146 C147 C148 C149 5(3) . . . . ?
C145 C144 C149 C148 0.4(18) . . . . ?
C143 C144 C149 C148 -179.5(12) . . . . ?
C147 C148 C149 C144 -5(3) . . . . ?
O33 C143 C150 C155 -24.1(9) . . . . ?
C144 C143 C150 C155 -144.0(7) . . . . ?
C142 C143 C150 C155 94.2(8) . . . . ?
O33 C143 C150 C151 156.4(7) . . . . ?
C144 C143 C150 C151 36.6(9) . . . . ?
C142 C143 C150 C151 -85.3(8) . . . . ?
C155 C150 C151 C152 -1.7(12) . . . . ?
C143 C150 C151 C152 177.8(7) . . . . ?
C150 C151 C152 C153 1.8(13) . . . . ?
C151 C152 C153 C154 -1.0(17) . . . . ?
C152 C153 C154 C155 0(2) . . . . ?
C151 C150 C155 C154 0.6(12) . . . . ?
C143 C150 C155 C154 -178.9(8) . . . . ?
C153 C154 C155 C150 0.3(17) . . . . ?
V1 O35 C156 O34 -16.5(9) . . . . ?
V1 O35 C156 C157 165.6(4) . . . . ?
V8 O34 C156 O35 -0.5(9) . . . . ?
V8 O34 C156 C157 177.5(4) . . . . ?
O35 C156 C157 O36 176.5(5) . . . . ?
O34 C156 C157 O36 -1.7(7) . . . . ?
O35 C156 C157 C164 58.0(7) . . . . ?
O34 C156 C157 C164 -120.1(6) . . . . ?
O35 C156 C157 C158 -64.9(7) . . . . ?
O34 C156 C157 C158 116.9(6) . . . . ?
O36 C157 C158 C163 109.8(7) . . . . ?
C156 C157 C158 C163 -9.9(9) . . . . ?
C164 C157 C158 C163 -129.4(7) . . . . ?
O36 C157 C158 C159 -65.1(9) . . . . ?
C156 C157 C158 C159 175.3(8) . . . . ?
C164 C157 C158 C159 55.7(9) . . . . ?
C163 C158 C159 C160 -2.0(16) . . . . ?
C157 C158 C159 C160 173.1(10) . . . . ?
C158 C159 C160 C161 0.6(19) . . . . ?
C159 C160 C161 C162 0.8(17) . . . . ?
C160 C161 C162 C163 -0.6(14) . . . . ?
C159 C158 C163 C162 2.2(12) . . . . ?
C157 C158 C163 C162 -172.7(7) . . . . ?
C161 C162 C163 C158 -0.9(13) . . . . ?
O36 C157 C164 C165 163.5(5) . . . . ?
C156 C157 C164 C165 -78.2(7) . . . . ?
C158 C157 C164 C165 43.9(7) . . . . ?
O36 C157 C164 C169 -18.4(7) . . . . ?
C156 C157 C164 C169 99.9(6) . . . . ?
C158 C157 C164 C169 -138.0(5) . . . . ?
C169 C164 C165 C166 1.4(8) . . . . ?
C157 C164 C165 C166 179.4(5) . . . . ?
C164 C165 C166 C167 -1.2(9) . . . . ?
C165 C166 C167 C168 0.5(9) . . . . ?
C166 C167 C168 C169 0.1(10) . . . . ?
C167 C168 C169 C164 0.0(10) . . . . ?
C165 C164 C169 C168 -0.7(9) . . . . ?
C157 C164 C169 C168 -178.9(5) . . . . ?
V1 O37 C170 C171 127.5(6) . . . . ?
V2 O37 C170 C171 -71.4(7) . . . . ?
O37 C170 C171 Na1X -38.5(9) . . . . ?
V2 O38 C172 C173 137.9(5) . . . . ?
V1 O38 C172 C173 -87.1(6) . . . . ?
V4 O39 C174 C175 120.3(6) . . . . ?
V3 O39 C174 C175 -71.7(8) . . . . ?
V3 O40 C176 C177 138.2(5) . . . . ?
V4 O40 C176 C177 -84.0(7) . . . . ?
V5 O41 C178 C179 -91.3(6) . . . . ?
V6 O41 C178 C179 126.5(5) . . . . ?
V6 O42 C180 C81X 81(2) . . . . ?
V5 O42 C180 C81X -88(2) . . . . ?
V6 O42 C180 C181 -75.5(18) . . . . ?
V5 O42 C180 C181 115.8(16) . . . . ?
V8 O43 C182 C183 -87.4(7) . . . . ?
V7 O43 C182 C183 127.8(6) . . . . ?
V7 O44 C184 C185 116.4(15) . . . . ?
V8 O44 C184 C185 -94.5(18) . . . . ?
V7 O44 C84X C85X -83.2(19) . . . . ?
V8 O44 C84X C85X 127.0(13) . . . . ?
